data_4124749
loop_
_publ_author_name
'Gaudette, Alexandra I.'
'Jeon, Ie-Rang'
'Anderson, John S.'
'Grandjean, Fernande'
'Long, Gary J.'
'Harris, T. David'

_publ_section_title
;
 Electron Hopping through Double-Exchange Coupling in a Mixed-Valence
 Diiminobenzoquinone-Bridged Fe2 Complex.
;
_journal_issue 39
_journal_name_full 'Journal of the American Chemical Society'
_journal_page_first 12617
_journal_page_last 12626
_journal_paper_doi 10.1021/jacs.5b07251
_journal_volume 137
_journal_year 2015
_chemical_formula_moiety 'C64 H66 Br2 Fe2 N10 O2, 3(C32 H12 B F24), C H2 Cl2'
_chemical_formula_sum 'C161 H104 B3 Br2 Cl2 F72 Fe2 N10 O2'
_chemical_formula_weight 3953.39
_space_group_crystal_system triclinic
_space_group_IT_number 2
_space_group_name_Hall '-P 1'
_space_group_name_H-M_alt 'P -1'
_symmetry_space_group_name_Hall '-P 1'
_symmetry_space_group_name_H-M 'P -1'
_atom_sites_solution_hydrogens geom
_atom_sites_solution_primary direct
_audit_creation_date 2015-07-12
_audit_creation_method
;
Olex2 1.2
(compiled 2015.01.26 svn.r3150 for OlexSys, GUI svn.r4998)
;
_cell_angle_alpha 74.978(12)
_cell_angle_beta 89.070(15)
_cell_angle_gamma 71.113(9)
_cell_formula_units_Z 4
_cell_length_a 16.461(6)
_cell_length_b 23.978(9)
_cell_length_c 46.22(2)
_cell_measurement_reflns_used 6428
_cell_measurement_temperature 99.99
_cell_measurement_theta_max 50.51
_cell_measurement_theta_min 20.42
_cell_volume 16625(11)
_computing_cell_refinement 'SAINT V7.23A (Bruker, 2005)'
_computing_data_collection 'APEX2 V2.1-4 (Bruker, 2007)'
_computing_data_reduction 'Bruker SAINT'
_computing_molecular_graphics 'Olex2 (Dolomanov et al., 2009)'
_computing_publication_material 'Olex2 (Dolomanov et al., 2009)'
_computing_structure_refinement 'XL (Sheldrick, 2008)'
_computing_structure_solution 'XT (Sheldrick, 2015)'
_diffrn_ambient_temperature 99.99
_diffrn_detector_area_resol_mean 8
_diffrn_measured_fraction_theta_full 0.718
_diffrn_measured_fraction_theta_max 0.718
_diffrn_measurement_device_type 'Bruker SMART APEX CCD area detector'
_diffrn_measurement_method '\w and \f scans'
_diffrn_radiation_monochromator 'MX optics'
_diffrn_radiation_type CuK\a
_diffrn_radiation_wavelength 1.54178
_diffrn_reflns_av_R_equivalents 0.0986
_diffrn_reflns_av_unetI/netI 0.1929
_diffrn_reflns_laue_measured_fraction_full 0.718
_diffrn_reflns_laue_measured_fraction_max 0.718
_diffrn_reflns_limit_h_max 16
_diffrn_reflns_limit_h_min -13
_diffrn_reflns_limit_k_max 24
_diffrn_reflns_limit_k_min -18
_diffrn_reflns_limit_l_max 41
_diffrn_reflns_limit_l_min -46
_diffrn_reflns_number 40251
_diffrn_reflns_point_group_measured_fraction_full 0.718
_diffrn_reflns_point_group_measured_fraction_max 0.718
_diffrn_reflns_theta_full 51.094
_diffrn_reflns_theta_max 51.094
_diffrn_reflns_theta_min 20.415
_diffrn_source microsource
_exptl_absorpt_coefficient_mu 3.487
_exptl_absorpt_correction_T_max 0.7500
_exptl_absorpt_correction_T_min 0.4122
_exptl_absorpt_correction_type multi-scan
_exptl_absorpt_process_details
;
SADABS-2014/5 (Bruker,2014/5) was used for absorption correction.
wR2(int) was 0.1336 before and 0.0758 after correction.
The Ratio of minimum to maximum transmission is 0.5496.
The \l/2 correction factor is 0.00150.
;
_exptl_crystal_colour 'clear bluish orange'
_exptl_crystal_colour_lustre clear
_exptl_crystal_colour_modifier bluish
_exptl_crystal_colour_primary orange
_exptl_crystal_density_diffrn 1.579
_exptl_crystal_description plate
_exptl_crystal_F_000 7900
_exptl_crystal_size_max 0.327
_exptl_crystal_size_mid 0.127
_exptl_crystal_size_min 0.035
_refine_diff_density_max 0.937
_refine_diff_density_min -0.686
_refine_diff_density_rms 0.069
_refine_ls_extinction_method none
_refine_ls_goodness_of_fit_ref 1.042
_refine_ls_hydrogen_treatment constr
_refine_ls_matrix_type full
_refine_ls_number_parameters 4651
_refine_ls_number_reflns 25727
_refine_ls_number_restraints 4536
_refine_ls_restrained_S_all 1.002
_refine_ls_R_factor_all 0.2146
_refine_ls_R_factor_gt 0.1286
_refine_ls_shift/su_max 0.001
_refine_ls_shift/su_mean 0.000
_refine_ls_structure_factor_coef Fsqd
_refine_ls_weighting_details 'w=1/[\s^2^(Fo^2^)+(0.1056P)^2^+159.1499P] where P=(Fo^2^+2Fc^2^)/3'
_refine_ls_weighting_scheme calc
_refine_ls_wR_factor_gt 0.2952
_refine_ls_wR_factor_ref 0.3524
_reflns_Friedel_coverage 0.000
_reflns_number_gt 13872
_reflns_number_total 25727
_reflns_threshold_expression 'I > 2\s(I)'
_cod_data_source_file ja5b07251_si_003.cif
_cod_data_source_block aig84redo
_cod_database_code 4124749
_shelx_space_group_comment
;
The symmetry employed for this shelxl refinement is uniquely defined
by the following loop, which should always be used as a source of
symmetry information in preference to the above space-group names.
They are only intended as comments.
;
_olex2_refinement_description
;
1. Fixed Uiso
 At 1.2 times of:
  All C(H) groups, All C(H,H) groups
 At 1.5 times of:
  All C(H,H,H) groups
2. Restrained distances
 C0CL-C0BA
 1.5 with sigma of 0.02
 Cl4-C27 = C27-Cl8
 1.47 with sigma of 0.02
 C27-Cl4 = C27-Cl8
 1.77 with sigma of 0.02
 C6AA-F070
 1.33 with sigma of 0.02
 F08R-C6AA = F0BJ-C6AA
 1.33 with sigma of 0.02
 F0BI-C6AA
 1.33 with sigma of 0.02
3. Rigid body (RIGU) restrains
 All non-hydrogen atoms
 with sigma for 1-2 distances of 0.004 and sigma for 1-3 distances of 0.004
4. Others
 Sof(F0BJ)=1-FVAR(1)
 Sof(F0BI)=FVAR(1)
 Sof(F0)=1-FVAR(2)
 Sof(F0D6)=FVAR(2)
 Sof(F1)=1-FVAR(3)
 Sof(F069)=FVAR(3)
 Sof(F2)=1-FVAR(4)
 Sof(F08P)=FVAR(4)
 Fixed Sof: F0BL(0.5) F40(0.5) F4(0.5) F9(0.5)
5.a Secondary CH2 refined with riding coordinates:
 C034(H03a,H03b), C037(H03c,H03d), C043(H04a,H04b), C05R(H05d,H05f), C06H(H06e,
 H06g), C06W(H06n,H06o), C071(H07a,H07b), C079(H07j,H07k), C09A(H09a,H09b),
 C0AY(H0Ad,H0Ae), C0BQ(H0Bf,H0Bg), C0CF(H0Ch,H0Ci), C3ba(H3ba,H3bb), C27(H27a,
 H27b)
5.b Aromatic/amide H refined with riding coordinates:
 C029(H029), C02M(H02M), C035(H035), C03E(H03E), C03K(H03K), C03M(H03M),
 C03R(H03R), C041(H041), C042(H042), C047(H047), C04A(H04g), C04B(H04d),
 C04C(H04C), C04D(H04e), C04F(H04F), C04H(H04H), C04K(H04K), C04L(H04L),
 C04M(H04M), C04R(H04R), C04T(H04T), C04U(H04U), C053(H053), C05E(H05E),
 C05G(H05j), C05H(H05k), C05L(H05L), C05M(H05M), C05O(H05O), C05Q(H05Q),
 C05V(H05V), C05W(H05W), C05Z(H05Z), C060(H060), C064(H064), C066(H066),
 C067(H067), C06C(H06d), C06D(H06s), C06F(H06F), C06G(H06u), C06I(H06v),
 C06L(H06t), C06X(H06X), C075(H075), C07A(H07l), C07F(H07F), C07G(H07m),
 C07K(H07n), C07O(H07O), C07P(H07P), C07Q(H07Q), C080(H080), C081(H081),
 C083(H083), C087(H087), C089(H089), C08D(H08t), C08E(H08j), C08I(H08q),
 C08K(H08s), C08L(H08v), C08N(H08r), C08U(H08U), C08W(H08W), C091(H091),
 C092(H092), C093(H093), C095(H095), C09B(H09c), C09G(H09G), C09H(H09H),
 C09I(H09I), C09O(H09O), C09Q(H09Q), C0A0(H0A0), C0A1(H0A1), C0A5(H0A5),
 C0A8(H0A8), C0AF(H0AF), C0AO(H0AO), C0AP(H0AP), C0AS(H0AS), C0AT(H0AT),
 C0AU(H0AU), C0AW(H0AW), C0AZ(H0AZ), C0B4(H0B4), C0B8(H0B8), C0BC(H0Bd),
 C0BD(H0Bm), C0BE(H0BE), C0BJ(H0BJ), C0BK(H0BK), C0BN(H0BN), C0BS(H0BS),
 C0BU(H0BU), C0BY(H0BY), C0BZ(H0BZ), C0C1(H0C1), C0C5(H0C5), C0C6(H0C6),
 C0CB(H0CB), C0CQ(H0CQ), C0CU(H0CU), C0CW(H0CW), C0CZ(H0CZ), C0D0(H0D0),
 C24(H24), C2AA(H2AA), C3AA(H3AA), C19(H19), C31(H31), C1AA(H1AA), C29(H29),
 C33(H33), C40(H40), C25(H25), C37(H37), C2ba(H2ba)
5.c Idealised Me refined as rotating group:
 C05A(H05g,H05h,H05i), C05C(H05a,H05b,H05c), C061(H06a,H06b,H06c), C063(H06p,
 H06q,H06r), C06N(H06h,H06i,H06j), C06V(H06k,H06l,H06m), C074(H07g,H07h,H07i),
 C076(H07c,H07d,H07e), C085(H08a,H08b,H08c), C08A(H08d,H08e,H08f), C08B(H08g,
 H08h,H08i), C08G(H08n,H08o,H08p), C08X(H08k,H08l,H08m), C0AG(H0Aa,H0Ab,H0Ac),
 C0BO(H0Ba,H0Bb,H0Bc), C0BX(H0Bh,H0Bi,H0Bl), C0C4(H0Ca,H0Cc,H0Cd), C0CC(H0Ce,
 H0Cf,H0Cg), C0CJ(H0Cj,H0Ck,H0Cl), C7AA(H7Aa,H7Ab,H7Ac)
;
_shelx_shelxl_version_number 2014/7
_olex2_submission_special_instructions 'No special instructions were received'

loop_
_space_group_symop_operation_xyz
'x, y, z'
'-x, -y, -z'

loop_
_atom_site_label
_atom_site_type_symbol
_atom_site_fract_x
_atom_site_fract_y
_atom_site_fract_z
_atom_site_U_iso_or_equiv
_atom_site_adp_type
_atom_site_occupancy
_atom_site_site_symmetry_order
_atom_site_calc_flag
_atom_site_refinement_flags_posn
_atom_site_refinement_flags_adp
_atom_site_refinement_flags_occupancy
_atom_site_disorder_assembly
_atom_site_disorder_group
Br01 Br 1.09327(13) -0.02623(11) 0.82214(5) 0.0822(8) Uani 1 1 d . U . . .
Br02 Br 0.89505(12) 0.02370(10) 0.68915(4) 0.0757(8) Uani 1 1 d . U . . .
Br03 Br 0.65442(11) 0.53805(13) 0.52717(6) 0.0889(9) Uani 1 1 d . U . . .
Fe3 Fe 1.18798(15) -0.10588(12) 0.72026(6) 0.0509(8) Uani 1 1 d . U . . .
Fe1 Fe 0.69540(15) 0.40431(12) 0.46099(6) 0.0503(8) Uani 1 1 d . U . . .
Br06 Br 1.33378(16) -0.49281(15) 0.95798(6) 0.1170(12) Uani 1 1 d . U . . .
Fe4 Fe 0.79967(17) 0.10607(14) 0.79150(6) 0.0618(9) Uani 1 1 d . U . . .
Fe2 Fe 1.3138(2) -0.39248(17) 1.03800(7) 0.0875(13) Uani 1 1 d . U . . .
O1 O 0.6665(6) 0.4504(5) 0.4913(2) 0.051(3) Uani 1 1 d . U . . .
O3 O 1.0724(6) -0.0519(5) 0.7131(3) 0.053(3) Uani 1 1 d . U . . .
F00C F 0.5720(6) -0.2002(6) 0.6504(3) 0.080(3) Uani 1 1 d . U . . .
F00D F 1.1989(7) 0.0732(6) 0.5636(3) 0.086(3) Uani 1 1 d . U . . .
F00E F 1.0808(7) -0.1856(5) 0.6389(3) 0.082(3) Uani 1 1 d . U . . .
F00F F 1.5547(6) 0.0318(5) 0.6283(3) 0.082(3) Uani 1 1 d . U . . .
F00G F 1.1371(7) 0.0845(5) 0.6045(3) 0.081(3) Uani 1 1 d . U . . .
F00H F 0.6385(7) 0.1857(5) 0.5513(3) 0.081(3) Uani 1 1 d . U . . .
F00I F 0.7419(7) -0.0099(5) 0.6573(3) 0.084(3) Uani 1 1 d . U . . .
F00J F 1.1245(7) 0.1637(5) 0.5670(3) 0.087(4) Uani 1 1 d . U . . .
F00K F 1.0903(7) -0.2356(5) 0.6066(3) 0.085(3) Uani 1 1 d . U . . .
O4 O 0.9156(7) 0.0482(6) 0.7990(3) 0.068(3) Uani 1 1 d . U . . .
F00M F 0.5175(6) 0.1702(6) 0.5510(3) 0.088(4) Uani 1 1 d . U . . .
F00N F 0.5879(6) -0.0723(5) 0.7445(3) 0.080(3) Uani 1 1 d . U . . .
F00O F 1.4649(7) 0.1282(5) 0.7440(3) 0.083(3) Uani 1 1 d . U . . .
N11 N 1.1585(8) -0.0825(6) 0.7615(3) 0.055(3) Uani 1 1 d . U . . .
F00Q F 1.4342(8) 0.3513(5) 0.6990(3) 0.083(3) Uani 1 1 d . U . . .
F00R F 1.0328(7) -0.2523(6) 0.5265(3) 0.102(4) Uani 1 1 d . U . . .
F00S F 1.4842(7) -0.0268(6) 0.6227(3) 0.092(3) Uani 1 1 d . U . . .
F00T F 1.5238(7) 0.0242(6) 0.5850(3) 0.089(3) Uani 1 1 d . U . . .
F00U F 1.1770(7) -0.1858(6) 0.6074(3) 0.096(3) Uani 1 1 d . U . . .
F00V F 1.5683(7) 0.3154(5) 0.6938(3) 0.083(3) Uani 1 1 d . U . . .
F00W F 0.5282(7) -0.1558(5) 0.6050(3) 0.083(3) Uani 1 1 d . U . . .
F00X F 1.6311(6) 0.2697(6) 0.5907(3) 0.088(4) Uani 1 1 d . U . . .
F00Y F 0.9795(7) 0.0582(6) 0.5144(3) 0.087(3) Uani 1 1 d . U . . .
F00Z F 1.5502(8) 0.3644(6) 0.5789(3) 0.094(3) Uani 1 1 d . U . . .
N13 N 1.2729(8) -0.0483(7) 0.7072(3) 0.053(3) Uani 1 1 d . U . . .
F011 F 1.1086(7) 0.0060(6) 0.5288(3) 0.094(3) Uani 1 1 d . U . . .
F012 F 1.5165(7) 0.2994(6) 0.5617(3) 0.082(3) Uani 1 1 d . U . . .
N16 N 0.8286(8) 0.0806(7) 0.7501(3) 0.057(3) Uani 1 1 d . U . . .
N1 N 0.4373(7) 0.5769(6) 0.5364(3) 0.049(3) Uani 1 1 d . U . . .
F015 F 1.3945(7) 0.0747(6) 0.7692(3) 0.092(3) Uani 1 1 d . U . . .
F016 F 1.4666(8) 0.0486(6) 0.7329(3) 0.092(4) Uani 1 1 d . U . . .
F017 F 0.6008(8) -0.1847(7) 0.5125(3) 0.107(4) Uani 1 1 d . U . . .
F018 F 0.6373(7) -0.2394(6) 0.6173(3) 0.089(4) Uani 1 1 d . U . . .
F019 F 1.0300(8) 0.4004(6) 0.6568(3) 0.094(4) Uani 1 1 d . U . . .
F01B F 0.7167(8) -0.2895(6) 0.5643(3) 0.097(4) Uani 1 1 d . U . . .
F01C F 0.6044(8) -0.1176(7) 0.4748(3) 0.110(4) Uani 1 1 d . U . . .
F01D F 0.6132(8) 0.1207(5) 0.5864(3) 0.091(3) Uani 1 1 d . U . . .
F01E F 0.5260(7) -0.0558(6) 0.7841(3) 0.090(4) Uani 1 1 d . U . . .
F01F F 0.5272(7) -0.1340(6) 0.7689(3) 0.094(3) Uani 1 1 d . U . . .
O2 O 1.3373(9) -0.4316(7) 1.0047(3) 0.089(4) Uani 1 1 d . U . . .
N14 N 1.1663(8) -0.1954(6) 0.7348(3) 0.052(3) Uani 1 1 d . U . . .
F01I F 1.5026(8) 0.2556(6) 0.7162(3) 0.093(3) Uani 1 1 d . U . . .
C11 C 0.9489(10) 0.0150(8) 0.7256(4) 0.052(5) Uani 1 1 d . U . . .
F01K F 0.5693(9) -0.5736(6) 0.7163(3) 0.106(4) Uani 1 1 d . U . . .
F01L F 1.1154(8) 0.4503(6) 0.6479(4) 0.107(4) Uani 1 1 d . U . . .
F01M F 1.0857(8) 0.1305(8) 0.7331(4) 0.099(4) Uani 1 1 d . U . . .
F01N F 0.8081(9) -0.1001(6) 0.6825(3) 0.114(5) Uani 1 1 d . U . . .
F01O F 0.6728(9) -0.0603(7) 0.6843(3) 0.104(4) Uani 1 1 d . U . . .
N15 N 1.3132(8) -0.1719(7) 0.7305(3) 0.053(3) Uani 1 1 d . U . . .
F01Q F 0.8512(8) -0.3171(7) 0.5707(3) 0.112(4) Uani 1 1 d . U . . .
C3 C 0.4771(9) 0.5406(8) 0.5192(4) 0.045(4) Uani 1 1 d . U . . .
N4 N 0.8337(7) 0.3979(7) 0.4594(4) 0.059(3) Uani 1 1 d . U . . .
N5 N 0.7282(8) 0.3623(7) 0.4241(3) 0.058(3) Uani 1 1 d . U . . .
F01U F 1.0070(8) -0.1995(7) 0.4839(4) 0.108(4) Uani 1 1 d . U . . .
F01V F 0.3725(9) -0.3142(6) 0.6304(4) 0.120(5) Uani 1 1 d . U . . .
F01W F 0.7205(9) 0.0935(7) 0.4477(3) 0.109(4) Uani 1 1 d . U . . .
F01X F 1.0277(8) 0.0608(6) 0.5556(3) 0.096(4) Uani 1 1 d . U . . .
C01Y C 1.0339(10) -0.1277(9) 0.5885(4) 0.056(3) Uani 1 1 d . U . . .
F01Z F 0.5916(9) 0.1417(6) 0.4486(3) 0.106(4) Uani 1 1 d . U . . .
C020 C 0.7500(9) -0.0999(8) 0.5891(4) 0.050(3) Uani 1 1 d . U . . .
N12 N 1.2139(8) -0.1141(6) 0.6735(3) 0.053(3) Uani 1 1 d . U . . .
F022 F 1.0767(9) -0.5614(8) 0.7089(4) 0.116(4) Uani 1 1 d . U . . .
N18 N 0.7764(9) 0.1121(8) 0.8391(4) 0.069(3) Uani 1 1 d . U . . .
N2 N 0.6804(8) 0.4831(7) 0.4208(3) 0.061(3) Uani 1 1 d . U . . .
C025 C 1.1863(11) 0.1750(9) 0.7076(4) 0.058(4) Uani 1 1 d . U . . .
N17 N 0.8241(9) 0.1939(7) 0.7756(3) 0.061(3) Uani 1 1 d . U . . .
F027 F 0.6681(8) -0.2104(8) 0.4753(4) 0.120(5) Uani 1 1 d . U . . .
C9 C 1.0811(10) -0.0424(8) 0.7616(4) 0.053(5) Uani 1 1 d . U . . .
C029 C 0.6878(8) 0.0376(7) 0.5552(4) 0.044(3) Uani 1 1 d . U . . .
H029 H 0.6959 0.0268 0.5765 0.053 Uiso 1 1 calc R . . . .
F02A F 1.3575(9) 0.0169(8) 0.8317(3) 0.110(4) Uani 1 1 d . U . . .
C02B C 1.0024(10) -0.0292(9) 0.5536(4) 0.056(3) Uani 1 1 d . U . . .
F02C F 0.6276(11) 0.0479(7) 0.4501(3) 0.119(5) Uani 1 1 d . U . . .
C02D C 1.1516(12) 0.3609(9) 0.5715(4) 0.065(4) Uani 1 1 d . U . . .
C02E C 1.2999(10) -0.1455(8) 0.6736(4) 0.052(3) Uani 1 1 d . U . . .
C02F C 0.4880(9) 0.6027(8) 0.5519(4) 0.051(3) Uani 1 1 d . U . . .
C02G C 0.7340(11) -0.1687(8) 0.5050(4) 0.062(5) Uani 1 1 d . U . . .
F02H F 0.8287(9) 0.1939(9) 0.8922(4) 0.127(5) Uani 1 1 d . U . . .
F02I F 1.0015(8) 0.4742(6) 0.6188(3) 0.109(4) Uani 1 1 d . U . . .
C02J C 0.8874(10) -0.0754(8) 0.5645(4) 0.051(3) Uani 1 1 d . U . . .
C02K C 1.2589(11) 0.1171(8) 0.5946(4) 0.058(4) Uani 1 1 d . U . . .
C02L C 1.3213(10) 0.1721(8) 0.6193(4) 0.053(4) Uani 1 1 d . U . . .
C02M C 0.6959(9) -0.1371(8) 0.5945(4) 0.051(3) Uani 1 1 d . U . . .
H02M H 0.6858 -0.1536 0.5788 0.062 Uiso 1 1 calc R . . . .
C02N C 0.6578(10) -0.1504(8) 0.6206(4) 0.051(3) Uani 1 1 d . U . . .
C1 C 0.5884(9) 0.4776(9) 0.4952(4) 0.055(5) Uani 1 1 d . U . . .
C02P C 1.2855(9) 0.1973(7) 0.6696(4) 0.048(3) Uani 1 1 d . U . . .
N20 N 0.6749(9) 0.1740(8) 0.7833(3) 0.065(3) Uani 1 1 d . U . . .
C02R C 1.2288(9) 0.2895(8) 0.6178(4) 0.049(4) Uani 1 1 d . U . . .
N19 N 0.7095(9) 0.0527(8) 0.8050(3) 0.068(3) Uani 1 1 d . U . . .
C02T C 0.8009(10) -0.1237(8) 0.5356(4) 0.051(4) Uani 1 1 d . U . . .
C02U C 0.6382(10) 0.0962(8) 0.5406(4) 0.053(4) Uani 1 1 d . U . . .
F02V F 0.3889(11) -0.2836(7) 0.6694(4) 0.130(5) Uani 1 1 d . U . . .
F02W F 1.0867(8) -0.6035(9) 0.7544(3) 0.132(5) Uani 1 1 d . U . . .
F02X F 0.7979(9) 0.2803(8) 0.8593(4) 0.123(5) Uani 1 1 d . U . . .
F02Y F 0.9769(8) -0.2791(7) 0.4935(4) 0.119(5) Uani 1 1 d . U . . .
F02Z F 0.7165(11) -0.4929(9) 0.7921(3) 0.131(5) Uani 1 1 d . U . . .
C030 C 1.1767(11) -0.0719(8) 0.6458(4) 0.054(3) Uani 1 1 d . U . . .
C031 C 0.7777(10) -0.4353(9) 0.6452(4) 0.062(4) Uani 1 1 d . U . . .
F032 F 0.9100(9) -0.1352(9) 0.7766(4) 0.123(4) Uani 1 1 d . U . . .
C033 C 0.7734(10) 0.1555(8) 0.7017(4) 0.049(3) Uani 1 1 d . U . . .
C034 C 1.3144(11) -0.2207(9) 0.7546(5) 0.061(4) Uani 1 1 d . U . . .
H03A H 1.3170 -0.2091 0.7736 0.073 Uiso 1 1 calc R . . . .
H03B H 1.3669 -0.2558 0.7548 0.073 Uiso 1 1 calc R . . . .
C035 C 0.5654(10) 0.5917(9) 0.5984(4) 0.061(4) Uani 1 1 d . U . . .
H035 H 0.5911 0.5698 0.6181 0.073 Uiso 1 1 calc R . . . .
C10 C 1.0318(10) -0.0265(8) 0.7326(4) 0.049(4) Uani 1 1 d . U . . .
C037 C 0.6801(10) 0.4039(9) 0.3973(4) 0.057(4) Uani 1 1 d . U . . .
H03C H 0.6196 0.4045 0.3979 0.068 Uiso 1 1 calc R . . . .
H03D H 0.7043 0.3897 0.3798 0.068 Uiso 1 1 calc R . . . .
F038 F 0.6899(10) -0.2681(8) 0.7562(3) 0.126(5) Uani 1 1 d . U . . .
C039 C 1.1159(11) 0.3866(9) 0.6170(5) 0.066(4) Uani 1 1 d . U . . .
C03A C 0.5266(9) 0.5641(8) 0.5816(4) 0.053(4) Uani 1 1 d . U . . .
N3 N 0.7349(10) 0.3061(8) 0.4831(4) 0.079(4) Uani 1 1 d . U . . .
C03C C 0.7078(10) 0.0776(8) 0.7201(4) 0.057(4) Uani 1 1 d . U . . .
C03D C 0.6822(10) 0.4669(9) 0.3940(4) 0.062(4) Uani 1 1 d . U . . .
C03E C 0.9153(10) -0.0286(9) 0.5503(4) 0.052(4) Uani 1 1 d . U . . .
H03E H 0.8750 0.0066 0.5373 0.062 Uiso 1 1 calc R . . . .
C03F C 1.3562(11) -0.0815(8) 0.7138(4) 0.056(3) Uani 1 1 d . U . . .
C03G C 0.4921(10) 0.6593(9) 0.5402(4) 0.056(4) Uani 1 1 d . U . . .
F03H F 1.2299(10) -0.0500(8) 1.0358(3) 0.125(5) Uani 1 1 d . U . . .
C03J C 0.8078(12) -0.4967(11) 0.6095(5) 0.080(4) Uani 1 1 d . U . . .
C03K C 1.0610(10) -0.0815(9) 0.5732(4) 0.054(4) Uani 1 1 d . U . . .
H03K H 1.1195 -0.0844 0.5757 0.065 Uiso 1 1 calc R . . . .
F03L F 1.0420(9) -0.6406(8) 0.7228(4) 0.130(5) Uani 1 1 d . U . . .
C03M C 1.3489(10) 0.1611(8) 0.6913(4) 0.053(4) Uani 1 1 d . U . . .
H03M H 1.4064 0.1541 0.6858 0.064 Uiso 1 1 calc R . . . .
C03N C 0.8869(11) -0.1999(8) 0.5115(4) 0.060(4) Uani 1 1 d . U . . .
C03O C 1.3918(10) 0.2529(8) 0.6364(4) 0.053(3) Uani 1 1 d . U . . .
F03P F 0.5120(12) -0.5533(7) 0.6708(4) 0.132(5) Uani 1 1 d . U . . .
C03Q C 1.2832(11) -0.0855(9) 0.7922(5) 0.065(4) Uani 1 1 d . U . . .
C03R C 1.2136(11) 0.3067(8) 0.5873(4) 0.058(4) Uani 1 1 d . U . . .
H03R H 1.2472 0.2802 0.5762 0.069 Uiso 1 1 calc R . . . .
F03S F 1.3226(15) 0.6310(8) 0.8438(5) 0.141(5) Uani 1 1 d . U . . .
C03T C 1.4739(11) 0.2941(8) 0.6637(5) 0.059(4) Uani 1 1 d . U . . .
F03U F 1.3483(12) 0.0972(9) 0.8427(4) 0.138(5) Uani 1 1 d . U . . .
C03V C 0.6625(10) 0.0711(8) 0.4934(4) 0.059(4) Uani 1 1 d . U . . .
C03W C 1.4094(11) 0.0776(8) 0.6089(4) 0.055(4) Uani 1 1 d . U . . .
C03X C 0.7226(10) -0.0906(8) 0.6410(4) 0.058(4) Uani 1 1 d . U . . .
C03Y C 0.7695(10) 0.1035(8) 0.7230(4) 0.052(3) Uani 1 1 d . U . . .
F03Z F 0.4404(10) -0.5240(7) 0.7030(5) 0.126(4) Uani 1 1 d . U . . .
F040 F 0.9634(12) 0.2285(10) 1.0065(4) 0.136(5) Uani 1 1 d . U . . .
C041 C 0.6711(10) -0.1274(8) 0.6444(4) 0.054(4) Uani 1 1 d . U . . .
H041 H 0.6450 -0.1369 0.6627 0.065 Uiso 1 1 calc R . . . .
C042 C 0.9460(10) -0.1244(8) 0.5848(4) 0.052(4) Uani 1 1 d . U . . .
H042 H 0.9277 -0.1564 0.5965 0.062 Uiso 1 1 calc R . . . .
C043 C 1.3348(11) -0.1954(9) 0.7025(4) 0.058(4) Uani 1 1 d . U . . .
H04A H 1.3981 -0.2130 0.7024 0.070 Uiso 1 1 calc R . . . .
H04B H 1.3103 -0.2285 0.7035 0.070 Uiso 1 1 calc R . . . .
C044 C 1.4993(10) 0.2926(9) 0.6130(5) 0.060(3) Uani 1 1 d . U . . .
C045 C 1.2158(10) -0.1108(9) 0.7900(4) 0.058(4) Uani 1 1 d . U . . .
F046 F 0.5843(10) -0.2476(8) 0.7260(4) 0.129(5) Uani 1 1 d . U . . .
C047 C 1.4103(11) 0.2689(8) 0.6629(4) 0.058(4) Uani 1 1 d . U . . .
H047 H 1.3782 0.2621 0.6800 0.070 Uiso 1 1 calc R . . . .
N6 N 1.5487(10) -0.5698(10) 0.9598(4) 0.088(5) Uani 1 1 d . U . . .
F049 F 1.2476(11) 0.0943(9) 0.8145(4) 0.130(5) Uani 1 1 d . U . . .
C04A C 0.7623(10) -0.0781(8) 0.6148(4) 0.056(4) Uani 1 1 d . U . . .
H04G H 0.7992 -0.0543 0.6134 0.067 Uiso 1 1 calc R . . . .
C04B C 1.2517(11) 0.1653(8) 0.6060(4) 0.052(4) Uani 1 1 d . U . . .
H04D H 1.1967 0.1955 0.6048 0.063 Uiso 1 1 calc R . . . .
C04C C 0.6868(12) 0.5069(11) 0.3661(5) 0.075(4) Uani 1 1 d . U . . .
H04C H 0.6875 0.4945 0.3482 0.090 Uiso 1 1 calc R . . . .
C04D C 1.4376(10) 0.2632(8) 0.6130(4) 0.055(4) Uani 1 1 d . U . . .
H04E H 1.4287 0.2505 0.5959 0.066 Uiso 1 1 calc R . . . .
C12 C 0.9034(10) 0.0391(8) 0.7507(4) 0.052(4) Uani 1 1 d . U . . .
C04F C 1.3483(12) -0.1395(9) 0.6506(4) 0.061(4) Uani 1 1 d . U . . .
H04F H 1.4068 -0.1647 0.6520 0.073 Uiso 1 1 calc R . . . .
C04G C 1.3382(12) 0.1340(9) 0.7199(4) 0.063(4) Uani 1 1 d . U . . .
C04H C 1.1024(11) 0.4012(9) 0.5863(5) 0.066(5) Uani 1 1 d . U . . .
H04H H 1.0600 0.4383 0.5756 0.079 Uiso 1 1 calc R . . . .
C04I C 0.8821(10) 0.4216(9) 0.4740(5) 0.059(4) Uani 1 1 d . U . . .
F04J F 0.6585(13) -0.1878(7) 0.7220(4) 0.138(5) Uani 1 1 d . U . . .
C04K C 0.5658(11) 0.6500(9) 0.5863(5) 0.065(4) Uani 1 1 d . U . . .
H04K H 0.5908 0.6679 0.5983 0.078 Uiso 1 1 calc R . . . .
C04L C 0.7269(10) -0.1291(8) 0.5235(4) 0.057(5) Uani 1 1 d . U . . .
H04L H 0.6716 -0.1058 0.5279 0.068 Uiso 1 1 calc R . . . .
C04M C 0.6501(11) 0.1047(9) 0.6947(4) 0.062(4) Uani 1 1 d . U . . .
H04M H 0.6101 0.0855 0.6915 0.074 Uiso 1 1 calc R . . . .
C04N C 0.4969(12) -0.3697(9) 0.6628(5) 0.069(4) Uani 1 1 d . U . . .
C04O C 0.7200(13) -0.2800(9) 0.7083(5) 0.069(4) Uani 1 1 d . U . . .
F04P F 1.1075(11) -0.0514(8) 1.0477(4) 0.130(5) Uani 1 1 d . U . . .
F04Q F 1.2068(12) -0.1122(8) 0.8900(4) 0.135(5) Uani 1 1 d . U . . .
C04R C 0.8761(10) -0.1601(7) 0.5307(4) 0.048(4) Uani 1 1 d . U . . .
H04R H 0.9263 -0.1601 0.5405 0.058 Uiso 1 1 calc R . . . .
F04S F 0.8596(9) 0.2000(8) 0.8468(4) 0.122(5) Uani 1 1 d . U . . .
C04T C 1.3384(11) 0.0718(9) 0.5955(4) 0.058(5) Uani 1 1 d . U . . .
H04T H 1.3438 0.0384 0.5873 0.070 Uiso 1 1 calc R . . . .
C04U C 0.7138(10) 0.0117(8) 0.5089(4) 0.053(4) Uani 1 1 d . U . . .
H04U H 0.7402 -0.0164 0.4976 0.064 Uiso 1 1 calc R . . . .
C04V C 0.8413(13) -0.2918(10) 0.6790(5) 0.077(4) Uani 1 1 d . U . . .
F04W F 0.4550(9) -0.2642(7) 0.6316(4) 0.125(4) Uani 1 1 d . U . . .
C04X C 1.0968(11) -0.2096(9) 0.7305(4) 0.059(4) Uani 1 1 d . U . . .
F04Y F 1.1557(12) -0.0771(7) 1.0080(4) 0.135(5) Uani 1 1 d . U . . .
F04Z F 1.0989(13) 0.3411(9) 0.5301(4) 0.141(5) Uani 1 1 d . U . . .
C050 C 0.9470(13) -0.5544(11) 0.7318(5) 0.080(5) Uani 1 1 d . U . . .
C051 C 0.6841(10) 0.5409(10) 0.4179(5) 0.068(4) Uani 1 1 d . U . . .
C052 C 0.8094(12) -0.4778(9) 0.7068(5) 0.066(4) Uani 1 1 d . U . . .
C053 C 0.7754(11) -0.3852(10) 0.6207(5) 0.072(4) Uani 1 1 d . U . . .
H053 H 0.7639 -0.3461 0.6241 0.086 Uiso 1 1 calc R . . . .
C054 C 0.6256(13) 0.0873(11) 0.7995(5) 0.073(4) Uani 1 1 d . U . . .
C055 C 0.8307(13) -0.5223(10) 0.7609(5) 0.077(4) Uani 1 1 d . U . . .
C8 C 1.0406(10) -0.0161(9) 0.7850(4) 0.057(5) Uani 1 1 d . U . . .
C058 C 0.7280(9) -0.0081(8) 0.5400(4) 0.050(3) Uani 1 1 d . U . . .
C059 C 0.6005(12) 0.1412(9) 0.5577(5) 0.062(4) Uani 1 1 d . U . . .
C05A C 0.5347(10) 0.4997(8) 0.5923(4) 0.057(4) Uani 1 1 d . U . . .
H05G H 0.4789 0.4948 0.5892 0.086 Uiso 1 1 calc GR . . . .
H05H H 0.5533 0.4848 0.6138 0.086 Uiso 1 1 calc GR . . . .
H05I H 0.5773 0.4761 0.5812 0.086 Uiso 1 1 calc GR . . . .
F05B F 1.1899(12) 0.6675(7) 0.8450(3) 0.130(5) Uani 1 1 d . U . . .
C05C C 0.8471(13) 0.1821(10) 0.7016(4) 0.068(5) Uani 1 1 d . U . . .
H05A H 0.8618 0.1818 0.7221 0.102 Uiso 1 1 calc GR . . . .
H05B H 0.8287 0.2242 0.6888 0.102 Uiso 1 1 calc GR . . . .
H05C H 0.8977 0.1572 0.6937 0.102 Uiso 1 1 calc GR . . . .
F05D F 1.0386(8) 0.1965(9) 0.6933(4) 0.130(5) Uani 1 1 d . U . . .
C05E C 1.2220(12) -0.0649(9) 0.6226(4) 0.061(4) Uani 1 1 d . U . . .
H05E H 1.1940 -0.0384 0.6038 0.073 Uiso 1 1 calc R . . . .
F05F F 1.5284(10) 0.5915(11) 0.7375(4) 0.146(5) Uani 1 1 d . U . . .
C05G C 0.9543(11) 0.4324(10) 0.4609(5) 0.066(4) Uani 1 1 d . U . . .
H05J H 0.9884 0.4468 0.4716 0.080 Uiso 1 1 calc R . . . .
C05H C 0.5326(10) 0.6837(9) 0.5583(5) 0.062(4) Uani 1 1 d . U . . .
H05K H 0.5364 0.7235 0.5508 0.074 Uiso 1 1 calc R . . . .
C05I C 0.6512(12) -0.4234(9) 0.6785(4) 0.063(4) Uani 1 1 d . U . . .
C05J C 1.2511(12) 0.0091(9) 0.6899(4) 0.060(4) Uani 1 1 d . U . . .
C05K C 0.7899(11) -0.3912(11) 0.5907(5) 0.075(4) Uani 1 1 d . U . . .
C05L C 1.2009(10) 0.2022(9) 0.6796(4) 0.056(4) Uani 1 1 d . U . . .
H05L H 1.1527 0.2258 0.6656 0.068 Uiso 1 1 calc R . . . .
C05M C 1.3429(12) -0.1192(10) 0.8171(5) 0.070(5) Uani 1 1 d . U . . .
H05M H 1.3912 -0.1072 0.8198 0.084 Uiso 1 1 calc R . . . .
F05N F 1.1901(13) -0.1019(8) 0.9342(4) 0.143(5) Uani 1 1 d . U . . .
C05O C 0.8119(11) -0.2065(8) 0.5006(4) 0.057(5) Uani 1 1 d . U . . .
H05O H 0.8159 -0.2368 0.4903 0.069 Uiso 1 1 calc R . . . .
F05P F 1.2687(13) 0.6252(7) 0.8866(3) 0.136(6) Uani 1 1 d . U . . .
C05Q C 1.4019(11) 0.1276(8) 0.6196(4) 0.055(5) Uani 1 1 d . U . . .
H05Q H 1.4520 0.1320 0.6273 0.066 Uiso 1 1 calc R . . . .
C05R C 0.6772(11) 0.2246(10) 0.7576(5) 0.067(4) Uani 1 1 d . U . . .
H05D H 0.6259 0.2607 0.7570 0.080 Uiso 1 1 calc R . . . .
H05F H 0.6742 0.2125 0.7388 0.080 Uiso 1 1 calc R . . . .
C05S C 1.2346(11) -0.2406(9) 0.7533(5) 0.065(4) Uani 1 1 d . U . . .
C7 C 0.9566(11) 0.0239(9) 0.7783(4) 0.060(5) Uani 1 1 d . U . . .
F05U F 0.7958(13) -0.3474(9) 0.5396(4) 0.138(5) Uani 1 1 d . U . . .
C05V C 1.2553(12) 0.1405(9) 0.7293(5) 0.068(4) Uani 1 1 d . U . . .
H05V H 1.2459 0.1224 0.7493 0.081 Uiso 1 1 calc R . . . .
C05W C 1.1777(10) 0.3312(9) 0.6325(4) 0.061(5) Uani 1 1 d . U . . .
H05W H 1.1852 0.3216 0.6537 0.073 Uiso 1 1 calc R . . . .
C05X C 0.5983(11) -0.1860(10) 0.6235(5) 0.061(3) Uani 1 1 d . U . . .
B05Y B 1.3063(12) 0.2268(9) 0.6373(5) 0.053(3) Uani 1 1 d . U . . .
C05Z C 0.8051(11) -0.4474(10) 0.5862(5) 0.077(4) Uani 1 1 d . U . . .
H05Z H 0.8139 -0.4524 0.5666 0.093 Uiso 1 1 calc R . . . .
C060 C 1.4232(13) -0.0573(11) 0.7029(5) 0.071(4) Uani 1 1 d . U . . .
H060 H 1.4822 -0.0807 0.7083 0.085 Uiso 1 1 calc R . . . .
C061 C 1.0814(11) -0.0417(9) 0.6428(5) 0.065(5) Uani 1 1 d . U . . .
H06A H 1.0546 -0.0626 0.6323 0.097 Uiso 1 1 calc GR . . . .
H06B H 1.0671 0.0013 0.6314 0.097 Uiso 1 1 calc GR . . . .
H06C H 1.0599 -0.0439 0.6629 0.097 Uiso 1 1 calc GR . . . .
F062 F 0.8948(9) -0.2029(9) 0.7597(4) 0.132(5) Uani 1 1 d . U . . .
C063 C 0.4640(15) 0.6949(11) 0.5082(5) 0.083(6) Uani 1 1 d . U . . .
H06P H 0.4582 0.6674 0.4965 0.125 Uiso 1 1 calc GR . . . .
H06Q H 0.5069 0.7137 0.4997 0.125 Uiso 1 1 calc GR . . . .
H06R H 0.4084 0.7270 0.5073 0.125 Uiso 1 1 calc GR . . . .
C064 C 0.7136(11) 0.1825(9) 0.6766(4) 0.066(4) Uani 1 1 d . U . . .
H064 H 0.7160 0.2170 0.6614 0.079 Uiso 1 1 calc R . . . .
C2 C 0.5631(9) 0.5164(9) 0.5126(4) 0.058(5) Uani 1 1 d . U . . .
C066 C 0.9032(13) 0.2649(11) 0.7661(5) 0.075(4) Uani 1 1 d . U . . .
H066 H 0.9539 0.2740 0.7692 0.090 Uiso 1 1 calc R . . . .
C067 C 1.0908(12) -0.2653(9) 0.7446(5) 0.069(5) Uani 1 1 d . U . . .
H067 H 1.0387 -0.2727 0.7417 0.083 Uiso 1 1 calc R . . . .
C068 C 0.9707(13) -0.2335(11) 0.5045(6) 0.073(4) Uani 1 1 d . U . . .
F069 F 1.080(2) 0.4292(11) 0.5261(4) 0.114(8) Uani 0.64(4) 1 d . U P A 1
C06A C 0.5437(13) -0.4766(9) 0.6850(5) 0.076(4) Uani 1 1 d . U . . .
F06B F 1.0742(9) 0.2182(8) 0.7349(5) 0.129(5) Uani 1 1 d . U . . .
C06C C 1.3101(13) -0.0951(10) 0.6245(5) 0.074(5) Uani 1 1 d . U . . .
H06D H 1.3435 -0.0855 0.6081 0.089 Uiso 1 1 calc R . . . .
C06D C 0.9320(10) 0.3990(9) 0.4206(5) 0.070(4) Uani 1 1 d . U . . .
H06S H 0.9472 0.3927 0.4015 0.084 Uiso 1 1 calc R . . . .
C06F C 0.6487(11) 0.1550(9) 0.6754(4) 0.061(4) Uani 1 1 d . U . . .
H06F H 0.6034 0.1742 0.6599 0.073 Uiso 1 1 calc R . . . .
C06G C 0.6245(10) 0.1138(8) 0.5090(4) 0.054(4) Uani 1 1 d . U . . .
H06U H 0.5898 0.1542 0.4986 0.064 Uiso 1 1 calc R . . . .
C06H C 0.6083(11) 0.1473(10) 0.7779(4) 0.065(4) Uani 1 1 d . U . . .
H06E H 0.5504 0.1748 0.7802 0.079 Uiso 1 1 calc R . . . .
H06G H 0.6095 0.1429 0.7572 0.079 Uiso 1 1 calc R . . . .
C06I C 0.8307(12) -0.3395(10) 0.6720(5) 0.069(4) Uani 1 1 d . U . . .
H06V H 0.8689 -0.3592 0.6592 0.083 Uiso 1 1 calc R . . . .
F06J F 0.8978(11) -0.2083(9) 0.6543(5) 0.146(5) Uani 1 1 d . U . . .
C06K C 0.8074(14) -0.1788(11) 0.7981(6) 0.084(5) Uani 1 1 d . U . . .
C06L C 0.9772(12) 0.4241(10) 0.4354(5) 0.073(5) Uani 1 1 d . U . . .
H06T H 1.0245 0.4350 0.4268 0.088 Uiso 1 1 calc R . . . .
C06M C 0.7621(11) -0.3618(9) 0.6834(4) 0.064(4) Uani 1 1 d . U . . .
C06N C 1.1564(12) 0.0471(9) 0.6832(5) 0.068(5) Uani 1 1 d . U . . .
H06H H 1.1290 0.0302 0.6705 0.102 Uiso 1 1 calc GR . . . .
H06I H 1.1508 0.0894 0.6727 0.102 Uiso 1 1 calc GR . . . .
H06J H 1.1283 0.0461 0.7021 0.102 Uiso 1 1 calc GR . . . .
C06O C 1.2057(12) -0.1608(9) 0.8093(5) 0.067(4) Uani 1 1 d . U . . .
C06P C 0.6928(13) 0.1472(11) 0.8402(5) 0.077(5) Uani 1 1 d . U . . .
C06Q C 0.8629(10) 0.3828(10) 0.4344(5) 0.067(4) Uani 1 1 d . U . . .
C06R C 1.1922(13) -0.0136(11) 0.8961(5) 0.081(4) Uani 1 1 d . U . . .
F06S F 1.4398(11) 0.6346(9) 0.7656(4) 0.133(5) Uani 1 1 d . U . . .
C06T C 0.7573(12) 0.2419(10) 0.7590(5) 0.069(4) Uani 1 1 d . U . . .
C06U C 1.2535(13) 0.4840(11) 0.8318(6) 0.089(5) Uani 1 1 d . U . . .
C06V C 1.2833(13) -0.0261(9) 0.7736(5) 0.072(5) Uani 1 1 d . U . . .
H06K H 1.2510 -0.0164 0.7543 0.108 Uiso 1 1 calc GR . . . .
H06L H 1.3428 -0.0275 0.7701 0.108 Uiso 1 1 calc GR . . . .
H06M H 1.2563 0.0056 0.7839 0.108 Uiso 1 1 calc GR . . . .
C06W C 0.6588(12) 0.1992(10) 0.8104(4) 0.072(4) Uani 1 1 d . U . . .
H06N H 0.5962 0.2198 0.8108 0.087 Uiso 1 1 calc R . . . .
H06O H 0.6879 0.2300 0.8088 0.087 Uiso 1 1 calc R . . . .
C06X C 0.5825(11) -0.3678(8) 0.6657(4) 0.062(4) Uani 1 1 d . U . . .
H06X H 0.5935 -0.3301 0.6591 0.074 Uiso 1 1 calc R . . . .
C06Y C 1.1838(14) 0.0793(11) 0.9094(5) 0.085(5) Uani 1 1 d . U . . .
N8 N 1.1741(12) -0.3669(11) 1.0349(5) 0.102(5) Uani 1 1 d . U . . .
F070 F 1.2045(13) 0.4933(9) 0.6881(4) 0.153(6) Uani 1 1 d D U . . .
C071 C 1.3774(11) -0.1427(9) 0.7346(5) 0.063(4) Uani 1 1 d . U . . .
H07A H 1.3789 -0.1396 0.7556 0.076 Uiso 1 1 calc R . . . .
H07B H 1.4353 -0.1685 0.7312 0.076 Uiso 1 1 calc R . . . .
C072 C 1.2459(16) 0.5600(12) 0.8596(6) 0.097(5) Uani 1 1 d . U . . .
B073 B 0.7903(12) -0.0780(9) 0.5583(5) 0.053(3) Uani 1 1 d . U . . .
C074 C 0.8576(10) 0.4317(10) 0.5030(5) 0.066(5) Uani 1 1 d . U . . .
H07G H 0.7953 0.4523 0.5021 0.100 Uiso 1 1 calc GR . . . .
H07H H 0.8876 0.4574 0.5083 0.100 Uiso 1 1 calc GR . . . .
H07I H 0.8735 0.3923 0.5183 0.100 Uiso 1 1 calc GR . . . .
C075 C 1.1553(13) -0.3101(10) 0.7624(6) 0.082(5) Uani 1 1 d . U . . .
H075 H 1.1510 -0.3492 0.7717 0.099 Uiso 1 1 calc R . . . .
C076 C 0.9752(11) 0.1582(10) 0.7964(5) 0.071(5) Uani 1 1 d . U . . .
H07C H 0.9548 0.1338 0.8135 0.106 Uiso 1 1 calc GR . . . .
H07D H 1.0142 0.1758 0.8037 0.106 Uiso 1 1 calc GR . . . .
H07E H 1.0059 0.1320 0.7838 0.106 Uiso 1 1 calc GR . . . .
F077 F 0.8077(13) -0.5831(11) 0.8094(5) 0.155(5) Uani 1 1 d . U . . .
C078 C 1.1942(15) 0.5047(11) 0.7753(6) 0.092(5) Uani 1 1 d . U . . .
C079 C 0.8224(11) 0.3469(9) 0.4217(5) 0.066(4) Uani 1 1 d . U . . .
H07J H 0.8505 0.3030 0.4320 0.079 Uiso 1 1 calc R . . . .
H07K H 0.8339 0.3527 0.4003 0.079 Uiso 1 1 calc R . . . .
C07A C 1.5187(12) 0.3073(9) 0.6391(5) 0.064(4) Uani 1 1 d . U . . .
H07L H 1.5615 0.3258 0.6396 0.077 Uiso 1 1 calc R . . . .
F07B F 0.9191(15) -0.3530(11) 0.9744(4) 0.176(6) Uani 1 1 d . U . . .
C07C C 0.7263(15) -0.0065(11) 0.8241(5) 0.086(5) Uani 1 1 d . U . . .
F07D F 1.4461(14) 0.2446(8) 0.8759(6) 0.174(6) Uani 1 1 d . U . . .
C07E C 1.4124(12) 0.0936(10) 0.7431(5) 0.064(4) Uani 1 1 d . U . . .
C07F C 1.3335(14) -0.1669(12) 0.8366(6) 0.087(6) Uani 1 1 d . U . . .
H07F H 1.3744 -0.1866 0.8535 0.104 Uiso 1 1 calc R . . . .
C07G C 0.7066(11) -0.3309(8) 0.7023(4) 0.063(4) Uani 1 1 d . U . . .
H07M H 0.6610 -0.3444 0.7107 0.075 Uiso 1 1 calc R . . . .
C4 C 1.4129(14) -0.4648(12) 1.0022(5) 0.089(7) Uani 1 1 d . U . . .
F07I F 1.2561(11) 0.3212(10) 0.7339(6) 0.165(6) Uani 1 1 d . U . . .
C07J C 1.0487(15) 0.5696(12) 0.7592(6) 0.098(5) Uani 1 1 d . U . . .
C07K C 0.8937(12) -0.5130(9) 0.7055(5) 0.071(5) Uani 1 1 d . U . . .
H07N H 0.9175 -0.5097 0.6865 0.086 Uiso 1 1 calc R . . . .
F07L F 0.9513(15) -0.4456(10) 0.9757(4) 0.176(7) Uani 1 1 d . U . . .
F07M F 0.8902(13) -0.4342(10) 0.8428(5) 0.157(7) Uani 1 1 d . U . . .
C6 C 1.5164(13) -0.5349(11) 0.9772(5) 0.078(6) Uani 1 1 d . U . . .
C07O C 1.1634(14) 0.0264(11) 0.9141(5) 0.084(5) Uani 1 1 d . U . . .
H07O H 1.1288 0.0170 0.9301 0.100 Uiso 1 1 calc R . . . .
C07P C 1.2300(13) -0.2957(10) 0.7663(5) 0.073(5) Uani 1 1 d . U . . .
H07P H 1.2781 -0.3260 0.7786 0.088 Uiso 1 1 calc R . . . .
C07Q C 0.8006(14) -0.2088(12) 0.8273(6) 0.088(5) Uani 1 1 d . U . . .
H07Q H 0.8517 -0.2318 0.8399 0.106 Uiso 1 1 calc R . . . .
C07R C 0.5753(14) -0.0993(11) 0.7729(6) 0.079(4) Uani 1 1 d . U . . .
F07S F 0.8410(13) -0.5105(11) 0.8092(4) 0.148(6) Uani 1 1 d . U . . .
C07T C 1.4937(15) 0.3047(11) 0.6931(5) 0.075(4) Uani 1 1 d . U . . .
C07U C 0.9001(12) 0.2085(11) 0.7783(5) 0.073(4) Uani 1 1 d . U . . .
F07V F 0.9569(10) -0.2295(10) 0.8031(4) 0.147(6) Uani 1 1 d . U . . .
C07W C 0.9406(16) 0.2295(13) 0.8776(7) 0.099(5) Uani 1 1 d . U . . .
C07X C 1.0920(12) -0.1811(9) 0.6091(5) 0.068(3) Uani 1 1 d . U . . .
C07Y C 0.7389(15) -0.0681(11) 0.6655(5) 0.078(4) Uani 1 1 d . U . . .
F07Z F 1.1459(14) 0.3374(10) 0.8533(8) 0.190(8) Uani 1 1 d . U . . .
C080 C 0.7849(13) -0.2590(10) 0.6969(5) 0.074(4) Uani 1 1 d . U . . .
H080 H 0.7919 -0.2237 0.7008 0.089 Uiso 1 1 calc R . . . .
C081 C 1.1467(15) 0.0464(12) 0.9788(6) 0.095(5) Uani 1 1 d . U . . .
H081 H 1.1946 0.0182 0.9728 0.114 Uiso 1 1 calc R . . . .
F082 F 0.9817(11) -0.2841(10) 0.6848(5) 0.150(6) Uani 1 1 d . U . . .
C083 C 1.2654(13) -0.1911(10) 0.8343(5) 0.076(5) Uani 1 1 d . U . . .
H083 H 1.2610 -0.2259 0.8489 0.092 Uiso 1 1 calc R . . . .
F084 F 1.2079(13) 0.3549(10) 0.5250(4) 0.144(5) Uani 1 1 d . U . . .
C085 C 1.0243(13) -0.1585(10) 0.7090(5) 0.080(6) Uani 1 1 d . U . . .
H08A H 0.9900 -0.1300 0.7199 0.121 Uiso 1 1 calc GR . . . .
H08B H 0.9872 -0.1767 0.7009 0.121 Uiso 1 1 calc GR . . . .
H08C H 1.0495 -0.1365 0.6924 0.121 Uiso 1 1 calc GR . . . .
C086 C 0.8163(14) 0.0752(11) 0.8659(5) 0.084(5) Uani 1 1 d . U . . .
C087 C 1.3990(14) -0.0007(11) 0.6848(5) 0.078(4) Uani 1 1 d . U . . .
H087 H 1.4418 0.0162 0.6766 0.093 Uiso 1 1 calc R . . . .
C088 C 1.5491(12) 0.3065(10) 0.5863(5) 0.067(4) Uani 1 1 d . U . . .
C089 C 1.3134(13) 0.0341(11) 0.6778(5) 0.074(4) Uani 1 1 d . U . . .
H089 H 1.2973 0.0745 0.6649 0.089 Uiso 1 1 calc R . . . .
C08A C 1.1278(15) -0.1786(12) 0.8065(5) 0.087(6) Uani 1 1 d . U . . .
H08D H 1.0763 -0.1455 0.8086 0.131 Uiso 1 1 calc GR . . . .
H08E H 1.1322 -0.2159 0.8224 0.131 Uiso 1 1 calc GR . . . .
H08F H 1.1239 -0.1862 0.7868 0.131 Uiso 1 1 calc GR . . . .
C08B C 0.9090(14) 0.0389(13) 0.8670(5) 0.089(7) Uani 1 1 d . U . . .
H08G H 0.9179 0.0163 0.8517 0.134 Uiso 1 1 calc GR . . . .
H08H H 0.9272 0.0100 0.8869 0.134 Uiso 1 1 calc GR . . . .
H08I H 0.9431 0.0665 0.8631 0.134 Uiso 1 1 calc GR . . . .
C08C C 0.6528(13) -0.1356(10) 0.7906(5) 0.079(4) Uani 1 1 d . U . . .
C08D C 0.7786(13) -0.4824(10) 0.7347(5) 0.075(5) Uani 1 1 d . U . . .
H08T H 0.7212 -0.4584 0.7365 0.090 Uiso 1 1 calc R . . . .
C08E C 0.7635(13) 0.2995(11) 0.7459(5) 0.079(5) Uani 1 1 d . U . . .
H08J H 0.7154 0.3312 0.7343 0.094 Uiso 1 1 calc R . . . .
C08F C 0.6523(15) -0.1718(12) 0.4922(6) 0.083(4) Uani 1 1 d . U . . .
C08G C 0.6777(13) 0.5630(11) 0.4442(6) 0.079(6) Uani 1 1 d . U . . .
H08N H 0.6333 0.5515 0.4563 0.119 Uiso 1 1 calc GR . . . .
H08O H 0.6622 0.6077 0.4381 0.119 Uiso 1 1 calc GR . . . .
H08P H 0.7331 0.5449 0.4561 0.119 Uiso 1 1 calc GR . . . .
C5 C 1.4281(13) -0.4999(11) 0.9818(5) 0.081(6) Uani 1 1 d . U . . .
C08I C 1.2069(19) 0.5169(14) 0.7444(7) 0.123(8) Uani 1 1 d . U . . .
H08Q H 1.2638 0.5028 0.7384 0.147 Uiso 1 1 calc R . . . .
F08J F 0.9000(12) 0.6033(10) 0.7469(6) 0.163(6) Uani 1 1 d . U . . .
C08K C 0.6494(14) -0.1668(11) 0.8202(5) 0.085(5) Uani 1 1 d . U . . .
H08S H 0.5942 -0.1602 0.8278 0.102 Uiso 1 1 calc R . . . .
C08L C 0.4778(14) -0.4215(9) 0.6716(5) 0.076(5) Uani 1 1 d . U . . .
H08V H 0.4204 -0.4209 0.6689 0.091 Uiso 1 1 calc R . . . .
F08M F 0.8606(15) -0.1636(11) 0.9450(6) 0.183(8) Uani 1 1 d . U . . .
C08N C 1.2371(15) -0.0019(12) 0.8716(6) 0.088(5) Uani 1 1 d . U . . .
H08R H 1.2520 -0.0280 0.8586 0.106 Uiso 1 1 calc R . . . .
C08O C 0.7187(15) -0.2064(12) 0.8394(6) 0.091(5) Uani 1 1 d . U . . .
F08P F 0.947(3) 0.1636(14) 1.0402(7) 0.131(9) Uani 0.67(6) 1 d . U P B 1
F08Q F 1.6443(12) 0.3926(9) 0.8313(5) 0.158(6) Uani 1 1 d . U . . .
F08R F 1.0904(15) 0.5689(10) 0.6730(4) 0.167(7) Uani 1 1 d D U . . .
C08S C 1.2297(15) 0.1470(11) 0.9402(5) 0.090(5) Uani 1 1 d . U . . .
C08T C 1.0283(13) 0.0237(11) 0.5378(6) 0.074(4) Uani 1 1 d . U . . .
C08U C 0.8325(17) -0.3417(14) 0.8724(7) 0.116(8) Uani 1 1 d . U . . .
H08U H 0.8221 -0.3294 0.8511 0.139 Uiso 1 1 calc R . . . .
C08V C 1.4912(12) 0.0269(11) 0.6114(6) 0.073(4) Uani 1 1 d . U . . .
C08W C 0.7955(12) -0.4916(10) 0.6399(5) 0.077(5) Uani 1 1 d . U . . .
H08W H 0.7996 -0.5267 0.6560 0.092 Uiso 1 1 calc R . . . .
C08X C 0.7093(14) 0.0186(9) 0.7403(5) 0.075(5) Uani 1 1 d . U . . .
H08K H 0.7350 -0.0141 0.7306 0.113 Uiso 1 1 calc GR . . . .
H08L H 0.6503 0.0202 0.7448 0.113 Uiso 1 1 calc GR . . . .
H08M H 0.7434 0.0106 0.7590 0.113 Uiso 1 1 calc GR . . . .
F08Y F 0.8203(17) -0.3898(11) 0.9813(5) 0.177(7) Uani 1 1 d . U . . .
N7 N 1.3042(12) -0.4653(11) 1.0776(4) 0.099(4) Uani 1 1 d . U . . .
C090 C 0.7363(13) 0.2706(11) 0.4635(6) 0.085(5) Uani 1 1 d . U . . .
C091 C 0.7357(12) -0.1439(10) 0.7808(5) 0.073(5) Uani 1 1 d . U . . .
H091 H 0.7412 -0.1234 0.7607 0.088 Uiso 1 1 calc R . . . .
C092 C 1.1002(15) 0.2363(13) 0.8896(6) 0.098(6) Uani 1 1 d . U . . .
H092 H 1.1528 0.2408 0.8950 0.117 Uiso 1 1 calc R . . . .
C093 C 1.2694(15) 0.5375(11) 0.8331(6) 0.094(5) Uani 1 1 d . U . . .
H093 H 1.2947 0.5585 0.8172 0.113 Uiso 1 1 calc R . . . .
C094 C 1.142(2) 0.3789(15) 0.5371(7) 0.099(5) Uani 1 1 d . U . . .
C095 C 0.6295(14) -0.4749(10) 0.6861(5) 0.080(5) Uani 1 1 d . U . . .
H095 H 0.6748 -0.5129 0.6927 0.096 Uiso 1 1 calc R . . . .
C096 C 1.2584(16) 0.0475(13) 0.8669(6) 0.095(5) Uani 1 1 d . U . . .
F097 F 0.8738(12) 0.1924(10) 0.9961(5) 0.150(6) Uani 1 1 d . U . . .
F098 F 1.0849(12) -0.0619(8) 0.9015(4) 0.136(5) Uani 1 1 d . U . . .
C099 C 1.2764(18) 0.2054(14) 0.9704(7) 0.116(7) Uani 1 1 d . U . . .
C09A C 0.7068(12) 0.3037(9) 0.4324(5) 0.072(4) Uani 1 1 d . U . . .
H09A H 0.6438 0.3133 0.4295 0.086 Uiso 1 1 calc R . . . .
H09B H 0.7349 0.2778 0.4191 0.086 Uiso 1 1 calc R . . . .
C09B C 1.2284(13) 0.0896(11) 0.8845(5) 0.083(5) Uani 1 1 d . U . . .
H09C H 1.2400 0.1271 0.8787 0.100 Uiso 1 1 calc R . . . .
F09C F 0.5947(18) -0.3592(12) 0.8068(5) 0.164(7) Uani 1 1 d . U . . .
C09D C 0.7864(15) -0.3390(13) 0.5678(6) 0.088(4) Uani 1 1 d . U . . .
F09E F 0.4960(17) -0.2916(12) 0.7967(5) 0.187(8) Uani 1 1 d . U . . .
C09F C 0.4278(14) -0.3106(10) 0.6496(6) 0.080(5) Uani 1 1 d . U . . .
C09G C 0.9658(15) 0.2783(13) 0.8589(6) 0.095(6) Uani 1 1 d . U . . .
H09G H 0.9281 0.3064 0.8424 0.114 Uiso 1 1 calc R . . . .
C09H C 1.1114(14) 0.5332(9) 0.7824(6) 0.086(5) Uani 1 1 d . U . . .
H09H H 1.0977 0.5281 0.8027 0.103 Uiso 1 1 calc R . . . .
C09I C 1.2154(15) 0.5294(13) 0.8840(6) 0.103(5) Uani 1 1 d . U . . .
H09I H 1.2044 0.5450 0.9011 0.124 Uiso 1 1 calc R . . . .
C09J C 0.5141(16) -0.3133(14) 0.8957(7) 0.104(5) Uani 1 1 d . U . . .
C09K C 1.1644(19) -0.0696(13) 0.9051(6) 0.098(5) Uani 1 1 d . U . . .
C09L C 1.1104(16) 0.0285(13) 1.0075(6) 0.098(5) Uani 1 1 d . U . . .
C09M C 1.0669(14) 0.4291(11) 0.6339(6) 0.079(4) Uani 1 1 d . U . . .
N10 N 1.2843(13) -0.3435(11) 1.0726(5) 0.104(4) Uani 1 1 d . U . . .
C09O C 0.9141(12) -0.5576(10) 0.7595(5) 0.071(4) Uani 1 1 d . U . . .
H09O H 0.9483 -0.5837 0.7772 0.085 Uiso 1 1 calc R . . . .
C09P C 0.6514(17) 0.0889(12) 0.4614(5) 0.084(4) Uani 1 1 d . U . . .
C09Q C 0.6872(12) 0.5777(12) 0.3918(6) 0.085(5) Uani 1 1 d . U . . .
H09Q H 0.6874 0.6175 0.3915 0.102 Uiso 1 1 calc R . . . .
B09R B 0.7498(14) -0.4259(11) 0.6782(6) 0.068(4) Uani 1 1 d . U . . .
C09S C 0.5486(17) -0.3187(14) 0.8457(7) 0.109(6) Uani 1 1 d . U . . .
C09T C 0.7860(14) -0.3012(12) 0.8882(6) 0.093(5) Uani 1 1 d . U . . .
C09U C 1.1796(14) 0.1124(11) 0.5817(6) 0.076(4) Uani 1 1 d . U . . .
F09V F 1.2176(12) 0.2599(10) 0.7603(7) 0.179(7) Uani 1 1 d . U . . .
C09W C 0.6234(15) -0.2715(13) 0.8730(6) 0.097(5) Uani 1 1 d . U . . .
F09Y F 1.3913(11) 0.6197(12) 0.7263(5) 0.158(6) Uani 1 1 d . U . . .
C09Z C 1.4757(16) -0.5568(12) 0.9126(6) 0.105(6) Uani 1 1 d . U . . .
C0A0 C 0.7687(16) 0.0689(14) 0.8916(6) 0.101(6) Uani 1 1 d . U . . .
H0A0 H 0.7957 0.0398 0.9099 0.121 Uiso 1 1 calc R . . . .
C0A1 C 0.5601(15) 0.0654(14) 0.8134(5) 0.093(5) Uani 1 1 d . U . . .
H0A1 H 0.5018 0.0915 0.8100 0.112 Uiso 1 1 calc R . . . .
C0A2 C 1.0946(14) 0.1779(14) 0.7187(7) 0.086(5) Uani 1 1 d . U . . .
C0A3 C 1.2914(15) 0.3905(12) 0.8036(8) 0.114(6) Uani 1 1 d . U . . .
C0A4 C 1.0834(15) 0.1850(14) 0.9057(6) 0.098(5) Uani 1 1 d . U . . .
C0A5 C 1.2207(15) 0.4557(14) 0.8568(7) 0.109(6) Uani 1 1 d . U . . .
H0A5 H 1.2102 0.4192 0.8564 0.131 Uiso 1 1 calc R . . . .
C0A6 C 0.8201(14) -0.5599(11) 0.6072(6) 0.094(4) Uani 1 1 d . U . . .
C0A7 C 1.3700(15) 0.4721(13) 0.7902(7) 0.100(5) Uani 1 1 d . U . . .
C0A8 C 0.6506(15) 0.1448(14) 0.8637(6) 0.096(6) Uani 1 1 d . U . . .
H0A8 H 0.5933 0.1718 0.8629 0.115 Uiso 1 1 calc R . . . .
N9 N 1.3160(14) -0.2958(12) 1.0155(6) 0.120(5) Uani 1 1 d . U . . .
C0AA C 1.143(2) 0.5474(17) 0.7231(7) 0.136(7) Uani 1 1 d . U . . .
C0AC C 1.0139(16) 0.1290(14) 0.9988(6) 0.104(5) Uani 1 1 d . U . . .
C0AD C 0.6615(17) -0.2502(11) 0.7292(6) 0.087(4) Uani 1 1 d . U . . .
C0AE C 0.868(2) -0.3778(15) 0.9324(7) 0.132(8) Uani 1 1 d . U . . .
C0AF C 1.2143(16) 0.1938(12) 0.9555(6) 0.099(7) Uani 1 1 d . U . . .
H0AF H 1.1563 0.2190 0.9554 0.118 Uiso 1 1 calc R . . . .
C0AG C 0.8226(16) -0.0463(12) 0.8284(7) 0.097(7) Uani 1 1 d . U . . .
H0AA H 0.8465 -0.0443 0.8088 0.146 Uiso 1 1 calc GR . . . .
H0AB H 0.8282 -0.0888 0.8386 0.146 Uiso 1 1 calc GR . . . .
H0AC H 0.8540 -0.0310 0.8406 0.146 Uiso 1 1 calc GR . . . .
F0AH F 1.1887(18) 0.3047(11) 0.9730(5) 0.171(7) Uani 1 1 d . U . . .
F0AI F 1.0096(16) -0.4342(12) 0.8583(6) 0.179(7) Uani 1 1 d . U . . .
C0AJ C 1.0367(17) -0.5885(16) 0.7292(7) 0.100(5) Uani 1 1 d . U . . .
F0AK F 0.9559(12) -0.2998(11) 0.6475(6) 0.154(6) Uani 1 1 d . U . . .
F0AL F 0.9555(19) -0.5032(12) 0.8824(6) 0.197(8) Uani 1 1 d . U . . .
C0AM C 1.4950(15) -0.5859(13) 0.9416(6) 0.100(6) Uani 1 1 d . U . . .
C0AN C 1.4555(17) 0.5348(16) 0.7660(7) 0.115(6) Uani 1 1 d . U . . .
C0AO C 0.6902(15) 0.5631(12) 0.3651(6) 0.098(6) Uani 1 1 d . U . . .
H0AO H 0.6945 0.5908 0.3468 0.117 Uiso 1 1 calc R . . . .
C0AP C 0.5758(15) -0.2830(13) 0.8962(6) 0.096(5) Uani 1 1 d . U . . .
H0AP H 0.5834 -0.2707 0.9137 0.115 Uiso 1 1 calc R . . . .
C0AQ C 1.256(2) 0.6175(14) 0.8588(7) 0.114(5) Uani 1 1 d . U . . .
C0AR C 1.3007(18) -0.5201(15) 1.0786(7) 0.114(6) Uani 1 1 d . U . . .
C0AS C 1.0421(15) 0.1472(13) 0.9708(6) 0.099(6) Uani 1 1 d . U . . .
H0AS H 1.0155 0.1878 0.9587 0.119 Uiso 1 1 calc R . . . .
C0AT C 0.5800(19) 0.0068(15) 0.8319(6) 0.112(6) Uani 1 1 d . U . . .
H0AT H 0.5356 -0.0078 0.8406 0.134 Uiso 1 1 calc R . . . .
C0AU C 1.0012(13) 0.1874(11) 0.8975(5) 0.086(5) Uani 1 1 d . U . . .
H0AU H 0.9858 0.1530 0.9080 0.103 Uiso 1 1 calc R . . . .
F0AV F 1.6616(14) 0.3704(12) 0.7917(6) 0.196(8) Uani 1 1 d . U . . .
C0AW C 0.5981(18) -0.1576(13) 0.8958(6) 0.111(8) Uani 1 1 d . U . . .
H0AW H 0.5529 -0.1642 0.8860 0.134 Uiso 1 1 calc R . . . .
C0AX C 0.574(2) -0.1103(16) 0.9106(9) 0.147(9) Uani 1 1 d . U . . .
C0AY C 1.1926(16) -0.3090(14) 1.0677(7) 0.109(6) Uani 1 1 d . U . . .
H0AD H 1.1719 -0.3000 1.0868 0.130 Uiso 1 1 calc R . . . .
H0AE H 1.1845 -0.2694 1.0527 0.130 Uiso 1 1 calc R . . . .
C0AZ C 0.8327(14) 0.3097(12) 0.7493(6) 0.091(6) Uani 1 1 d . U . . .
H0AZ H 0.8363 0.3490 0.7401 0.109 Uiso 1 1 calc R . . . .
F0B0 F 1.3299(17) 0.2578(11) 0.8894(7) 0.194(7) Uani 1 1 d . U . . .
C0B1 C 1.1087(15) 0.1072(13) 0.9600(6) 0.096(5) Uani 1 1 d . U . . .
F0B2 F 0.841(2) -0.0893(14) 0.9077(9) 0.209(9) Uani 1 1 d . U . . .
C0B3 C 0.9599(19) 0.5984(18) 0.7683(10) 0.118(6) Uani 1 1 d . U . . .
C0B4 C 1.0618(17) 0.5777(13) 0.7307(7) 0.109(7) Uani 1 1 d . U . . .
H0B4 H 1.0173 0.6034 0.7157 0.131 Uiso 1 1 calc R . . . .
C0B5 C 0.720(2) -0.1309(15) 0.9212(8) 0.136(8) Uani 1 1 d . U . . .
F0B6 F 1.3429(13) 0.2327(12) 0.7575(8) 0.204(9) Uani 1 1 d . U . . .
C0B8 C 1.3783(16) 0.5254(14) 0.7734(7) 0.101(5) Uani 1 1 d . U . . .
H0B8 H 1.3269 0.5589 0.7662 0.121 Uiso 1 1 calc R . . . .
C0B9 C 1.201(2) 0.4764(17) 0.8842(8) 0.127(6) Uani 1 1 d . U . . .
F0BA F 0.3772(15) -0.2903(17) 0.9123(6) 0.195(8) Uani 1 1 d . U . . .
C0BB C 1.4624(16) -0.6355(14) 0.9557(7) 0.113(6) Uani 1 1 d . U . . .
C0BC C 1.0618(18) -0.3356(17) 1.0686(7) 0.123(7) Uani 1 1 d . U . . .
H0BD H 1.0440 -0.3159 1.0841 0.147 Uiso 1 1 calc R . . . .
C0BD C 0.5008(18) -0.3303(14) 0.8702(7) 0.112(7) Uani 1 1 d . U . . .
H0BM H 0.4592 -0.3498 0.8695 0.134 Uiso 1 1 calc R . . . .
C0BE C 0.6901(17) 0.1018(14) 0.8906(6) 0.107(7) Uani 1 1 d . U . . .
H0BE H 0.6584 0.0972 0.9079 0.128 Uiso 1 1 calc R . . . .
C0BF C 1.0446(17) 0.2852(16) 0.8647(8) 0.117(7) Uani 1 1 d . U . . .
C0BG C 1.2930(15) 0.3047(14) 0.7825(9) 0.129(6) Uani 1 1 d . U . . .
C0BH C 1.5247(19) 0.4303(14) 0.7981(8) 0.123(6) Uani 1 1 d . U . . .
F0BI F 1.225(3) 0.5794(17) 0.6822(6) 0.156(10) Uani 0.64(5) 1 d D U P C 1
C0BJ C 1.4380(19) -0.5835(14) 0.8937(7) 0.124(7) Uani 1 1 d . U . . .
H0BJ H 1.4279 -0.5661 0.8726 0.149 Uiso 1 1 calc R . . . .
C0BK C 1.418(2) -0.6339(15) 0.9074(8) 0.130(8) Uani 1 1 d . U . . .
H0BK H 1.3952 -0.6522 0.8950 0.156 Uiso 1 1 calc R . . . .
F0BL F 1.4950(15) 0.080(2) 0.9243(12) 0.178(9) Uani 0.5 1 d . U P . .
F0BM F 1.228(2) 0.2356(11) 1.0107(6) 0.196(8) Uani 1 1 d . U . . .
C0BN C 0.740(2) -0.1744(13) 0.9053(7) 0.116(7) Uani 1 1 d . U . . .
H0BN H 0.7982 -0.1922 0.9018 0.139 Uiso 1 1 calc R . . . .
C0BO C 0.756(2) 0.3137(15) 0.5327(6) 0.113(8) Uani 1 1 d . U . . .
H0BA H 0.7826 0.3444 0.5234 0.169 Uiso 1 1 calc GR . . . .
H0BB H 0.7865 0.2892 0.5522 0.169 Uiso 1 1 calc GR . . . .
H0BC H 0.6955 0.3343 0.5356 0.169 Uiso 1 1 calc GR . . . .
B0BP B 0.7016(18) -0.2434(15) 0.8737(7) 0.094(4) Uani 1 1 d . U . . .
C0BQ C 1.3379(17) -0.2977(15) 1.0665(7) 0.116(5) Uani 1 1 d . U . . .
H0BF H 1.3985 -0.3197 1.0745 0.139 Uiso 1 1 calc R . . . .
H0BG H 1.3131 -0.2646 1.0765 0.139 Uiso 1 1 calc R . . . .
C0BR C 0.7962(19) -0.5271(17) 0.7909(7) 0.109(5) Uani 1 1 d . U . . .
C0BS C 1.2733(13) 0.3658(12) 0.7815(8) 0.112(7) Uani 1 1 d . U . . .
H0BS H 1.2437 0.3944 0.7634 0.135 Uiso 1 1 calc R . . . .
C0BU C 0.7942(15) 0.2136(16) 0.5200(9) 0.114(7) Uani 1 1 d . U . . .
H0BU H 0.8202 0.1927 0.5397 0.137 Uiso 1 1 calc R . . . .
C0BW C 0.6774(17) -0.1936(12) 0.8941(6) 0.102(6) Uani 1 1 d . U . . .
C0BX C 1.313(2) -0.5457(16) 1.0533(7) 0.127(9) Uani 1 1 d . U . . .
H0BH H 1.2672 -0.5205 1.0375 0.191 Uiso 1 1 calc GR . . . .
H0BI H 1.3105 -0.5874 1.0596 0.191 Uiso 1 1 calc GR . . . .
H0BL H 1.3690 -0.5466 1.0457 0.191 Uiso 1 1 calc GR . . . .
C0BY C 1.3234(19) 0.2583(16) 0.8140(10) 0.148(8) Uani 1 1 d . U . . .
H0BY H 1.3257 0.2168 0.8191 0.178 Uiso 1 1 calc R . . . .
C0BZ C 0.6099(17) -0.2895(15) 0.8470(7) 0.112(7) Uani 1 1 d . U . . .
H0BZ H 0.6427 -0.2819 0.8302 0.134 Uiso 1 1 calc R . . . .
F0C0 F 1.116(2) 0.4794(17) 0.9228(7) 0.210(9) Uani 1 1 d . U . . .
C0C1 C 1.0461(19) 0.0709(14) 1.0165(7) 0.118(7) Uani 1 1 d . U . . .
H0C1 H 1.0234 0.0598 1.0354 0.142 Uiso 1 1 calc R . . . .
C0C2 C 1.149(2) -0.0339(15) 1.0234(8) 0.111(5) Uani 1 1 d . U . . .
C0C3 C 1.346(2) 0.2859(14) 0.8327(10) 0.152(8) Uani 1 1 d . U . . .
C0C4 C 1.4666(16) -0.6585(14) 0.9885(7) 0.119(7) Uani 1 1 d . U . . .
H0CA H 1.5113 -0.6481 0.9975 0.178 Uiso 1 1 calc GR . . . .
H0CC H 1.4806 -0.7030 0.9940 0.178 Uiso 1 1 calc GR . . . .
H0CD H 1.4109 -0.6397 0.9957 0.178 Uiso 1 1 calc GR . . . .
C0C5 C 1.5319(18) 0.4880(15) 0.7772(8) 0.125(7) Uani 1 1 d . U . . .
H0C5 H 1.5862 0.4921 0.7720 0.150 Uiso 1 1 calc R . . . .
C0C6 C 1.3252(17) 0.3429(13) 0.8306(9) 0.124(7) Uani 1 1 d . U . . .
H0C6 H 1.3329 0.3546 0.8482 0.148 Uiso 1 1 calc R . . . .
C0C7 C 1.254(3) 0.263(2) 0.9802(9) 0.143(7) Uani 1 1 d . U . . .
C0C8 C 0.9091(17) -0.2692(16) 0.6653(8) 0.104(5) Uani 1 1 d . U . . .
F0C9 F 1.4962(15) 0.0385(17) 0.9609(8) 0.223(9) Uani 1 1 d . U . . .
C0CA C 0.7601(16) 0.2748(15) 0.5136(7) 0.103(6) Uani 1 1 d . U . . .
C0CB C 0.7690(16) 0.2060(13) 0.4703(8) 0.111(7) Uani 1 1 d . U . . .
H0CB H 0.7736 0.1820 0.4565 0.133 Uiso 1 1 calc R . . . .
C0CC C 1.492(2) -0.4991(15) 0.8983(7) 0.127(8) Uani 1 1 d . U . . .
H0CE H 1.4431 -0.4645 0.9007 0.191 Uiso 1 1 calc GR . . . .
H0CF H 1.4985 -0.4957 0.8769 0.191 Uiso 1 1 calc GR . . . .
H0CG H 1.5445 -0.4990 0.9078 0.191 Uiso 1 1 calc GR . . . .
F0CD F 1.5887(19) 0.3295(14) 0.8328(8) 0.215(8) Uani 1 1 d . U . . .
F0CE F 1.229(2) 0.4230(15) 0.9357(6) 0.199(8) Uani 1 1 d . U . . .
C0CF C 1.3119(18) -0.3838(14) 1.1008(6) 0.111(6) Uani 1 1 d . U . . .
H0CH H 1.2821 -0.3643 1.1163 0.133 Uiso 1 1 calc R . . . .
H0CI H 1.3745 -0.3927 1.1045 0.133 Uiso 1 1 calc R . . . .
F0CG F 0.7767(18) -0.0835(14) 0.9498(7) 0.208(9) Uani 1 1 d . U . . .
C0CH C 0.893(2) -0.3988(15) 0.8853(7) 0.128(8) Uani 1 1 d . U . . .
F0CI F 0.4754(16) -0.3047(16) 0.9422(6) 0.186(8) Uani 1 1 d . U . . .
C0CJ C 1.1440(17) -0.413(2) 0.9966(8) 0.131(10) Uani 1 1 d . U . . .
H0CJ H 1.1310 -0.3783 0.9786 0.196 Uiso 1 1 calc GR . . . .
H0CK H 1.1118 -0.4399 0.9947 0.196 Uiso 1 1 calc GR . . . .
H0CL H 1.2059 -0.4357 0.9988 0.196 Uiso 1 1 calc GR . . . .
C0CL C 1.3864(15) 0.130(2) 0.9518(10) 0.160(10) Uani 1 1 d D U . . .
C0CM C 1.3014(19) 0.0642(15) 0.8391(7) 0.103(5) Uani 1 1 d . U . . .
C0CN C 0.5254(18) -0.5307(12) 0.6937(7) 0.099(5) Uani 1 1 d . U . . .
C0CO C 0.8592(18) 0.2276(17) 0.8681(8) 0.110(5) Uani 1 1 d . U . . .
C0CQ C 0.6635(18) -0.0301(15) 0.8375(6) 0.108(6) Uani 1 1 d . U . . .
H0CQ H 0.6787 -0.0707 0.8501 0.129 Uiso 1 1 calc R . . . .
F0CR F 0.456(2) -0.3780(19) 0.9317(7) 0.204(8) Uani 1 1 d . U . . .
C0CS C 1.1396(18) -0.3389(16) 1.0576(7) 0.115(7) Uani 1 1 d . U . . .
F0CT F 0.518(2) -0.3902(14) 0.8236(7) 0.204(8) Uani 1 1 d . U . . .
C0CU C 1.0456(18) -0.3903(19) 1.0354(8) 0.137(9) Uani 1 1 d . U . . .
H0CU H 1.0141 -0.4122 1.0288 0.164 Uiso 1 1 calc R . . . .
C0CW C 0.9130(19) -0.4127(15) 0.9152(7) 0.125(9) Uani 1 1 d . U . . .
H0CW H 0.9601 -0.4483 0.9243 0.150 Uiso 1 1 calc R . . . .
C0CY C 0.8913(17) -0.1895(16) 0.7858(8) 0.106(5) Uani 1 1 d . U . . .
C0CZ C 1.284(2) -0.4781(19) 1.1305(8) 0.140(8) Uani 1 1 d . U . . .
H0CZ H 1.2805 -0.4646 1.1482 0.167 Uiso 1 1 calc R . . . .
C0D0 C 1.4515(17) 0.4220(13) 0.8012(7) 0.117(6) Uani 1 1 d . U . . .
H0D0 H 1.4499 0.3823 0.8110 0.140 Uiso 1 1 calc R . . . .
F0D1 F 0.9340(17) 0.5577(15) 0.7885(8) 0.187(7) Uani 1 1 d . U . . .
C0D2 C 1.333(2) -0.2693(18) 1.0305(9) 0.133(7) Uani 1 1 d . U . . .
F0D3 F 0.4479(18) -0.0255(15) 0.9036(8) 0.223(8) Uani 1 1 d . U . . .
F0D4 F 1.0125(18) 0.3878(14) 0.8361(8) 0.215(9) Uani 1 1 d . U . . .
F0D5 F 0.4673(17) -0.0734(15) 0.9428(8) 0.222(9) Uani 1 1 d . U . . .
F0D6 F 1.437(3) 0.1819(17) 0.8511(13) 0.157(11) Uani 0.49(4) 1 d . U P D 1
C0D7 C 1.1189(16) -0.3897(17) 1.0235(7) 0.120(7) Uani 1 1 d . U . . .
F0D9 F 1.305(2) 0.2801(14) 0.9894(8) 0.206(8) Uani 1 1 d . U . . .
C0DA C 1.2940(18) -0.4441(15) 1.1039(7) 0.113(6) Uani 1 1 d . U . . .
C0DB C 1.282(2) 0.275(2) 0.7627(13) 0.161(7) Uani 1 1 d . U . . .
F0DC F 0.4286(16) -0.0983(15) 0.9022(8) 0.224(9) Uani 1 1 d . U . . .
B0DD B 1.1533(18) 0.1312(15) 0.9274(7) 0.096(4) Uani 1 1 d . U . . .
F8 F 0.8682(10) -0.6051(6) 0.6275(4) 0.132(5) Uani 1 1 d . U . . .
F10 F 0.7517(9) -0.5707(7) 0.6016(4) 0.131(5) Uani 1 1 d . U . . .
F11 F 0.8619(12) -0.5621(9) 0.5796(5) 0.151(5) Uani 1 1 d . U . . .
B21 B 1.2783(19) 0.4606(14) 0.8005(8) 0.101(4) Uani 1 1 d . U . . .
C24 C 0.7948(19) 0.1830(18) 0.5031(9) 0.128(8) Uani 1 1 d . U . . .
H24 H 0.8136 0.1399 0.5114 0.153 Uiso 1 1 calc R . . . .
C8AA C 1.362(3) 0.2332(19) 0.8717(14) 0.168(7) Uani 1 1 d . U . . .
C2AA C 1.4274(19) -0.6594(15) 0.9364(8) 0.133(8) Uani 1 1 d . U . . .
H2AA H 1.4103 -0.6943 0.9444 0.160 Uiso 1 1 calc R . . . .
C3AA C 0.637(2) -0.0977(17) 0.9243(9) 0.145(9) Uani 1 1 d . U . . .
H3AA H 0.6242 -0.0676 0.9352 0.174 Uiso 1 1 calc R . . . .
C28 C 1.067(3) 0.334(2) 0.8478(15) 0.172(8) Uani 1 1 d . U . . .
C30 C 0.462(3) -0.320(3) 0.9183(11) 0.154(7) Uani 1 1 d . U . . .
C19 C 1.3176(16) 0.1149(16) 0.9402(7) 0.121(9) Uani 1 1 d . U . . .
H19 H 1.3333 0.0807 0.9320 0.145 Uiso 1 1 calc R . . . .
C31 C 1.3616(19) 0.1727(15) 0.9689(7) 0.119(8) Uani 1 1 d . U . . .
H31 H 1.4048 0.1790 0.9798 0.143 Uiso 1 1 calc R . . . .
C35 C 0.950(2) 0.1776(19) 1.0093(9) 0.125(6) Uani 1 1 d . U . . .
C1AA C 1.011(2) -0.359(2) 1.0582(9) 0.155(11) Uani 1 1 d . U . . .
H1AA H 0.9556 -0.3558 1.0651 0.186 Uiso 1 1 calc R . . . .
C26 C 0.938(3) -0.442(2) 0.8664(10) 0.155(7) Uani 1 1 d . U . . .
C34 C 0.541(3) -0.329(2) 0.8168(10) 0.145(7) Uani 1 1 d . U . . .
C29 C 1.286(2) -0.558(2) 1.1071(8) 0.142(9) Uani 1 1 d . U . . .
H29 H 1.2799 -0.5968 1.1093 0.171 Uiso 1 1 calc R . . . .
C33 C 1.349(2) -0.2106(19) 1.0225(11) 0.151(8) Uani 1 1 d . U . . .
H33 H 1.3628 -0.1900 1.0359 0.182 Uiso 1 1 calc R . . . .
C38 C 1.3038(17) -0.2689(18) 0.9833(8) 0.128(6) Uani 1 1 d . U . . .
C40 C 1.281(2) -0.5319(19) 1.1303(9) 0.140(8) Uani 1 1 d . U . . .
H40 H 1.2730 -0.5564 1.1493 0.168 Uiso 1 1 calc R . . . .
C21 C 1.612(3) 0.3874(19) 0.8119(12) 0.156(7) Uani 1 1 d . U . . .
C22 C 1.455(2) 0.5969(18) 0.7492(9) 0.122(5) Uani 1 1 d . U . . .
C4AA C 0.477(3) -0.087(3) 0.9170(15) 0.188(8) Uani 1 1 d . U . . .
C5AA C 0.882(3) -0.401(2) 0.9665(9) 0.157(7) Uani 1 1 d . U . . .
C6AA C 1.1642(18) 0.5514(12) 0.6894(8) 0.153(7) Uani 1 1 d D U . . .
C1BA C 1.170(4) 0.442(3) 0.9115(12) 0.172(8) Uani 1 1 d . U . . .
F36 F 1.181(3) 0.3830(17) 0.9085(8) 0.232(10) Uani 1 1 d . U . . .
C7AA C 1.267(3) -0.3021(18) 0.9659(9) 0.154(11) Uani 1 1 d . U . . .
H7AA H 1.2696 -0.2856 0.9443 0.231 Uiso 1 1 calc GR . . . .
H7AB H 1.2063 -0.2961 0.9703 0.231 Uiso 1 1 calc GR . . . .
H7AC H 1.2997 -0.3459 0.9719 0.231 Uiso 1 1 calc GR . . . .
F17 F 1.5285(15) 0.0986(19) 0.9693(9) 0.229(9) Uani 1 1 d . U . . .
C0BA C 1.4792(18) 0.103(3) 0.9469(14) 0.193(9) Uani 1 1 d D U . . .
C9AA C 0.794(4) -0.110(3) 0.9305(15) 0.177(8) Uani 1 1 d . U . . .
C25 C 1.342(3) -0.194(2) 0.9941(12) 0.163(10) Uani 1 1 d . U . . .
H25 H 1.3569 -0.1578 0.9864 0.196 Uiso 1 1 calc R . . . .
C37 C 1.322(2) -0.212(2) 0.9753(12) 0.150(9) Uani 1 1 d . U . . .
H37 H 1.3166 -0.1888 0.9548 0.180 Uiso 1 1 calc R . . . .
F40 F 1.526(3) 0.134(3) 0.9395(16) 0.199(10) Uani 0.5 1 d . U P . .
Cl1 Cl 0.8523(5) 0.0671(4) 0.6004(2) 0.137(3) Uani 1 1 d . U . . .
Cl2 Cl 0.8598(9) 0.1722(6) 0.6164(3) 0.187(5) Uani 1 1 d . U . . .
Cl4 Cl 0.9854(15) -0.2018(16) 0.8785(5) 0.328(15) Uani 1 1 d D U . . .
C3BA C 0.813(2) 0.1265(14) 0.6115(7) 0.121(7) Uani 1 1 d . U . . .
H3BA H 0.7896 0.1129 0.6310 0.145 Uiso 1 1 calc R . . . .
H3BB H 0.7621 0.1523 0.5973 0.145 Uiso 1 1 calc R . . . .
Cl8 Cl 1.1054(18) -0.319(2) 0.9148(6) 0.39(2) Uani 1 1 d D U . . .
C27 C 1.012(2) -0.271(2) 0.900(2) 0.33(3) Uani 1 1 d D U . . .
H27A H 0.9775 -0.2671 0.9180 0.398 Uiso 1 1 calc R . . . .
H27B H 0.9880 -0.2933 0.8896 0.398 Uiso 1 1 calc R . . . .
C2BA C 0.8034(16) -0.3227(13) 0.9202(6) 0.101(6) Uani 1 1 d . U . . .
H2BA H 0.7709 -0.2996 0.9328 0.121 Uiso 1 1 calc R . . . .
F4 F 0.9346(16) 0.6603(16) 0.7572(10) 0.126(8) Uani 0.5 1 d . U P E 1
F9 F 0.9581(16) 0.6336(16) 0.7861(10) 0.130(8) Uani 0.5 1 d . U P E 2
F0BJ F 1.175(4) 0.6042(18) 0.6865(13) 0.147(11) Uani 0.36(5) 1 d D U P C 2
F15 F 1.075(2) 0.3386(17) 0.8194(10) 0.226(9) Uani 1 1 d . U . . .
F0 F 1.376(3) 0.1810(18) 0.8742(11) 0.170(11) Uani 0.51(4) 1 d . U P D 2
F1 F 1.149(4) 0.425(2) 0.5230(8) 0.105(8) Uani 0.36(4) 1 d . U P A 2
F2 F 0.906(5) 0.153(3) 1.0314(18) 0.135(11) Uani 0.33(6) 1 d . U P B 2

loop_
_atom_site_aniso_label
_atom_site_aniso_U_11
_atom_site_aniso_U_22
_atom_site_aniso_U_33
_atom_site_aniso_U_23
_atom_site_aniso_U_13
_atom_site_aniso_U_12
Br01 0.0686(12) 0.1092(17) 0.0591(13) -0.0368(13) -0.0251(10) -0.0040(12)
Br02 0.0614(11) 0.0961(15) 0.0602(12) -0.0385(12) -0.0241(10) 0.0016(11)
Br03 0.0464(10) 0.152(2) 0.1040(18) -0.0871(18) 0.0040(10) -0.0380(12)
Fe3 0.0484(14) 0.0568(16) 0.0497(16) -0.0198(14) -0.0084(12) -0.0153(13)
Fe1 0.0452(13) 0.0639(17) 0.0465(15) -0.0211(14) -0.0026(12) -0.0189(13)
Br06 0.0850(15) 0.150(2) 0.106(2) -0.0588(19) -0.0378(15) -0.0053(16)
Fe4 0.0570(15) 0.0780(19) 0.0540(17) -0.0289(16) -0.0102(13) -0.0175(15)
Fe2 0.083(2) 0.103(3) 0.0600(19) -0.027(2) -0.0117(17) -0.005(2)
O1 0.039(4) 0.071(7) 0.054(6) -0.029(6) 0.000(4) -0.022(4)
O3 0.047(4) 0.061(6) 0.057(5) -0.026(5) -0.005(4) -0.015(4)
F00C 0.067(5) 0.111(8) 0.072(6) -0.024(5) -0.005(4) -0.042(5)
F00D 0.093(6) 0.104(7) 0.082(7) -0.034(6) -0.009(6) -0.053(6)
F00E 0.088(6) 0.068(6) 0.082(6) -0.023(5) -0.015(5) -0.011(5)
F00F 0.054(5) 0.077(7) 0.114(8) -0.037(6) -0.004(5) -0.012(5)
F00G 0.077(6) 0.094(7) 0.078(6) -0.021(6) -0.016(5) -0.038(5)
F00H 0.083(6) 0.081(6) 0.093(7) -0.040(6) 0.012(5) -0.032(5)
F00I 0.098(7) 0.095(6) 0.071(6) -0.032(5) -0.021(5) -0.035(5)
F00J 0.086(6) 0.087(6) 0.092(7) -0.018(6) -0.035(6) -0.037(5)
F00K 0.082(6) 0.062(5) 0.102(8) -0.027(5) -0.031(6) -0.009(5)
O4 0.057(5) 0.091(8) 0.058(6) -0.033(6) -0.010(4) -0.016(5)
F00M 0.060(5) 0.100(8) 0.107(8) -0.051(7) -0.004(5) -0.011(5)
F00N 0.071(6) 0.081(6) 0.088(6) -0.012(5) -0.023(5) -0.033(5)
F00O 0.077(6) 0.086(6) 0.080(7) -0.006(5) -0.025(5) -0.032(5)
N11 0.049(5) 0.063(7) 0.049(5) -0.022(5) -0.011(4) -0.009(5)
F00Q 0.102(6) 0.083(7) 0.074(7) -0.019(6) -0.009(5) -0.042(5)
F00R 0.075(6) 0.113(8) 0.099(7) -0.042(7) -0.017(5) 0.005(6)
F00S 0.073(6) 0.068(6) 0.134(9) -0.032(6) 0.003(6) -0.019(5)
F00T 0.069(6) 0.096(8) 0.112(7) -0.052(6) 0.017(5) -0.022(5)
F00U 0.057(5) 0.113(8) 0.105(8) -0.019(7) -0.021(5) -0.016(5)
F00V 0.094(6) 0.085(7) 0.078(7) -0.011(6) -0.030(5) -0.047(5)
F00W 0.069(5) 0.097(7) 0.089(7) -0.014(6) -0.022(5) -0.043(5)
F00X 0.060(5) 0.087(7) 0.111(8) -0.028(7) 0.002(5) -0.017(5)
F00Y 0.074(6) 0.098(7) 0.094(6) -0.011(6) -0.017(5) -0.045(6)
F00Z 0.100(7) 0.073(6) 0.119(9) -0.032(6) 0.026(6) -0.037(5)
N13 0.055(5) 0.061(5) 0.053(6) -0.030(5) -0.002(4) -0.019(4)
F011 0.073(5) 0.109(9) 0.095(7) -0.007(7) -0.001(5) -0.039(5)
F012 0.078(6) 0.094(7) 0.080(6) -0.025(6) 0.008(5) -0.036(6)
N16 0.049(5) 0.077(7) 0.049(5) -0.028(5) -0.006(4) -0.018(5)
N1 0.038(6) 0.062(7) 0.052(7) -0.021(6) 0.000(5) -0.021(5)
F015 0.092(6) 0.123(8) 0.061(5) -0.007(5) -0.015(5) -0.048(6)
F016 0.095(6) 0.087(7) 0.075(7) -0.018(6) -0.019(6) -0.007(6)
F017 0.072(6) 0.160(10) 0.095(7) -0.025(7) -0.030(5) -0.054(7)
F018 0.082(6) 0.078(6) 0.127(9) -0.041(6) 0.021(6) -0.045(5)
F019 0.093(7) 0.099(8) 0.092(7) -0.039(6) 0.007(5) -0.022(6)
F01B 0.080(6) 0.098(7) 0.094(8) -0.009(7) -0.014(6) -0.016(6)
F01C 0.086(7) 0.123(7) 0.123(9) -0.018(7) -0.053(6) -0.046(6)
F01D 0.117(8) 0.078(6) 0.072(5) -0.030(5) 0.000(5) -0.015(6)
F01E 0.082(6) 0.081(7) 0.095(7) -0.014(6) -0.019(6) -0.017(6)
F01F 0.076(6) 0.096(7) 0.109(8) -0.010(6) -0.023(6) -0.041(5)
O2 0.084(7) 0.111(10) 0.060(7) -0.027(7) -0.018(6) -0.010(7)
N14 0.053(5) 0.060(5) 0.047(6) -0.024(4) -0.002(4) -0.019(4)
F01I 0.119(8) 0.087(6) 0.083(6) -0.005(5) -0.031(6) -0.059(6)
C11 0.047(5) 0.074(10) 0.042(6) -0.026(7) -0.009(5) -0.021(6)
F01K 0.123(9) 0.087(7) 0.108(8) -0.016(6) -0.012(7) -0.041(7)
F01L 0.087(6) 0.115(9) 0.136(10) -0.077(8) 0.008(6) -0.024(6)
F01M 0.094(7) 0.103(8) 0.116(9) -0.037(7) 0.036(6) -0.049(6)
F01N 0.131(8) 0.104(8) 0.098(8) -0.040(7) -0.053(7) -0.016(6)
F01O 0.130(7) 0.128(9) 0.082(7) -0.052(7) 0.010(5) -0.060(7)
N15 0.043(5) 0.058(6) 0.056(5) -0.018(4) -0.008(4) -0.012(4)
F01Q 0.086(6) 0.131(9) 0.110(9) -0.020(7) -0.017(6) -0.032(6)
C3 0.032(5) 0.063(10) 0.044(8) -0.015(8) -0.001(5) -0.019(5)
N4 0.032(5) 0.061(7) 0.080(7) -0.022(6) -0.003(4) -0.009(5)
N5 0.053(5) 0.067(6) 0.062(6) -0.027(5) 0.003(4) -0.023(5)
F01U 0.073(6) 0.115(8) 0.120(8) -0.027(7) -0.007(6) -0.011(6)
F01V 0.111(8) 0.084(7) 0.156(10) -0.036(8) -0.052(8) -0.013(7)
F01W 0.109(7) 0.143(10) 0.052(6) 0.000(6) -0.011(5) -0.031(7)
F01X 0.125(8) 0.102(8) 0.098(8) -0.034(7) 0.011(7) -0.081(7)
C01Y 0.045(6) 0.065(6) 0.064(7) -0.026(5) -0.014(5) -0.020(5)
F01Z 0.119(8) 0.109(7) 0.065(7) -0.005(6) -0.020(6) -0.017(6)
C020 0.036(6) 0.054(7) 0.053(5) -0.010(5) -0.016(4) -0.008(5)
N12 0.056(5) 0.055(6) 0.055(5) -0.026(5) -0.002(4) -0.019(5)
F022 0.087(7) 0.157(10) 0.102(8) -0.040(8) -0.012(6) -0.035(7)
N18 0.068(6) 0.092(8) 0.056(5) -0.034(5) -0.007(4) -0.030(5)
N2 0.039(6) 0.072(6) 0.069(6) -0.017(5) -0.004(5) -0.013(5)
C025 0.058(6) 0.063(9) 0.060(6) -0.025(6) 0.007(5) -0.022(5)
N17 0.056(5) 0.081(6) 0.054(7) -0.035(5) -0.003(5) -0.017(4)
F027 0.086(7) 0.164(10) 0.156(11) -0.090(9) -0.006(7) -0.067(7)
C9 0.050(5) 0.060(9) 0.051(6) -0.021(6) -0.011(5) -0.014(6)
C029 0.030(6) 0.053(6) 0.056(7) -0.013(5) -0.007(6) -0.025(5)
F02A 0.112(8) 0.135(9) 0.097(8) -0.051(8) 0.018(7) -0.043(7)
C02B 0.049(6) 0.068(6) 0.062(7) -0.029(5) -0.004(5) -0.025(5)
F02C 0.182(11) 0.122(8) 0.058(7) -0.013(6) -0.020(7) -0.066(8)
C02D 0.070(8) 0.061(7) 0.057(6) -0.016(5) -0.022(5) -0.011(6)
C02E 0.056(6) 0.052(7) 0.058(6) -0.025(5) -0.003(4) -0.022(5)
C02F 0.036(7) 0.066(6) 0.058(7) -0.024(5) -0.003(5) -0.021(6)
C02G 0.059(5) 0.059(9) 0.070(10) -0.024(8) -0.017(5) -0.016(5)
F02H 0.098(8) 0.159(11) 0.122(9) -0.040(8) -0.014(7) -0.039(7)
F02I 0.084(6) 0.105(8) 0.107(8) -0.020(7) -0.006(6) 0.003(6)
C02J 0.046(5) 0.063(7) 0.054(8) -0.025(6) -0.006(5) -0.022(5)
C02K 0.062(6) 0.057(7) 0.059(10) -0.020(7) -0.001(6) -0.022(5)
C02L 0.053(6) 0.053(7) 0.053(9) -0.015(7) -0.001(6) -0.017(5)
C02M 0.042(7) 0.062(8) 0.050(6) -0.018(6) -0.013(5) -0.013(6)
C02N 0.042(6) 0.056(7) 0.053(6) -0.016(6) -0.011(5) -0.011(5)
C1 0.036(6) 0.084(12) 0.054(10) -0.034(10) -0.003(6) -0.021(6)
C02P 0.044(5) 0.051(7) 0.054(5) -0.026(5) -0.002(4) -0.014(5)
N20 0.056(6) 0.085(6) 0.058(6) -0.032(5) -0.004(4) -0.018(5)
C02R 0.039(6) 0.056(6) 0.054(6) -0.015(5) -0.009(5) -0.018(5)
N19 0.071(6) 0.091(6) 0.053(7) -0.028(5) -0.014(5) -0.031(5)
C02T 0.048(6) 0.052(8) 0.055(8) -0.016(7) -0.007(5) -0.019(5)
C02U 0.041(7) 0.056(6) 0.061(6) -0.014(5) -0.005(5) -0.016(5)
F02V 0.146(10) 0.086(8) 0.129(9) -0.041(7) -0.009(7) 0.011(8)
F02W 0.077(7) 0.196(13) 0.095(7) -0.027(8) -0.028(6) -0.013(8)
F02X 0.086(7) 0.141(9) 0.141(11) -0.046(8) -0.029(7) -0.028(6)
F02Y 0.082(7) 0.110(8) 0.183(12) -0.096(9) 0.007(7) -0.011(6)
F02Z 0.127(8) 0.153(12) 0.092(9) -0.032(9) 0.008(7) -0.020(8)
C030 0.066(6) 0.056(8) 0.049(6) -0.026(6) -0.004(5) -0.023(6)
C031 0.045(7) 0.072(7) 0.065(6) -0.027(5) -0.019(5) -0.008(6)
F032 0.093(8) 0.145(10) 0.130(11) -0.027(8) 0.013(7) -0.047(7)
C033 0.055(7) 0.055(7) 0.047(6) -0.036(5) 0.005(5) -0.013(6)
C034 0.059(7) 0.060(7) 0.063(7) -0.014(5) -0.008(6) -0.020(6)
C035 0.053(9) 0.074(7) 0.064(9) -0.028(7) -0.010(7) -0.025(7)
C10 0.046(5) 0.058(9) 0.051(6) -0.022(6) -0.005(4) -0.023(5)
C037 0.050(8) 0.077(7) 0.049(6) -0.025(5) 0.009(6) -0.024(6)
F038 0.141(10) 0.144(10) 0.084(7) -0.032(7) -0.011(6) -0.035(8)
C039 0.051(7) 0.071(7) 0.070(6) -0.025(5) -0.019(5) -0.007(6)
C03A 0.040(8) 0.064(6) 0.061(7) -0.023(6) -0.004(6) -0.018(6)
N3 0.058(8) 0.084(7) 0.090(7) -0.008(5) -0.001(6) -0.030(6)
C03C 0.055(7) 0.063(7) 0.058(7) -0.026(6) -0.011(6) -0.017(6)
C03D 0.045(8) 0.077(7) 0.062(6) -0.015(5) -0.001(6) -0.022(6)
C03E 0.047(6) 0.063(7) 0.056(8) -0.024(6) -0.009(5) -0.023(5)
C03F 0.056(6) 0.066(6) 0.052(8) -0.029(5) -0.002(5) -0.019(5)
C03G 0.045(8) 0.065(7) 0.066(7) -0.023(6) -0.003(6) -0.025(6)
F03H 0.112(7) 0.135(10) 0.099(9) -0.018(8) -0.030(7) -0.010(7)
C03J 0.057(9) 0.092(7) 0.084(7) -0.037(5) -0.022(7) -0.003(6)
C03K 0.035(6) 0.069(7) 0.066(8) -0.029(5) -0.004(6) -0.018(5)
F03L 0.106(8) 0.126(9) 0.133(11) -0.031(8) -0.020(8) -0.005(7)
C03M 0.046(6) 0.060(8) 0.057(6) -0.023(5) -0.007(5) -0.018(6)
C03N 0.058(5) 0.050(8) 0.072(9) -0.027(8) -0.015(5) -0.008(5)
C03O 0.044(6) 0.055(8) 0.059(7) -0.019(6) -0.005(5) -0.012(6)
F03P 0.179(11) 0.112(9) 0.127(9) -0.037(8) -0.015(8) -0.074(9)
C03Q 0.057(7) 0.074(8) 0.070(8) -0.030(6) -0.017(6) -0.020(7)
C03R 0.058(8) 0.062(7) 0.052(6) -0.017(5) -0.008(5) -0.016(6)
F03S 0.188(11) 0.119(11) 0.130(10) -0.049(9) -0.004(8) -0.058(8)
C03T 0.051(7) 0.055(8) 0.068(6) -0.014(6) -0.014(5) -0.014(6)
F03U 0.155(10) 0.153(11) 0.136(11) -0.065(9) 0.028(8) -0.072(9)
C03V 0.048(8) 0.063(7) 0.060(5) -0.013(5) -0.010(5) -0.014(6)
C03W 0.060(5) 0.052(7) 0.056(10) -0.014(7) 0.010(5) -0.022(5)
C03X 0.047(7) 0.064(8) 0.057(6) -0.018(6) -0.014(5) -0.011(6)
C03Y 0.049(6) 0.061(7) 0.052(6) -0.028(5) -0.005(5) -0.014(6)
F03Z 0.119(7) 0.110(10) 0.155(10) -0.026(8) -0.011(7) -0.051(7)
F040 0.150(10) 0.138(9) 0.110(9) -0.039(8) 0.035(8) -0.033(9)
C041 0.041(7) 0.062(8) 0.056(7) -0.020(6) -0.011(6) -0.007(6)
C042 0.043(5) 0.066(7) 0.052(8) -0.024(6) -0.007(5) -0.019(5)
C043 0.057(8) 0.059(7) 0.063(6) -0.018(5) 0.000(5) -0.023(6)
C044 0.049(7) 0.060(8) 0.073(6) -0.018(6) -0.008(5) -0.019(6)
C045 0.053(6) 0.062(7) 0.060(6) -0.026(5) -0.014(5) -0.012(6)
F046 0.111(7) 0.143(11) 0.150(11) -0.086(10) 0.002(7) -0.027(7)
C047 0.058(7) 0.058(9) 0.060(7) -0.018(7) -0.008(6) -0.019(7)
N6 0.071(8) 0.120(11) 0.068(9) -0.039(9) -0.010(6) -0.015(7)
F049 0.133(9) 0.155(11) 0.096(8) -0.018(8) 0.002(7) -0.051(9)
C04A 0.036(7) 0.067(9) 0.058(6) -0.018(6) -0.017(5) -0.005(6)
C04B 0.052(6) 0.053(7) 0.051(10) -0.013(8) -0.001(6) -0.016(6)
C04C 0.060(10) 0.090(9) 0.067(7) -0.003(6) -0.006(7) -0.026(8)
C04D 0.053(7) 0.062(9) 0.057(7) -0.025(7) -0.001(5) -0.022(7)
C12 0.051(5) 0.057(9) 0.055(6) -0.022(6) -0.003(5) -0.024(6)
C04F 0.062(7) 0.071(9) 0.060(7) -0.026(6) 0.003(5) -0.030(6)
C04G 0.066(6) 0.067(8) 0.058(6) -0.019(6) -0.004(5) -0.022(6)
C04H 0.055(8) 0.068(9) 0.070(6) -0.023(6) -0.022(6) -0.011(7)
C04I 0.038(6) 0.065(10) 0.072(8) -0.014(7) -0.006(5) -0.017(7)
F04J 0.198(12) 0.098(7) 0.122(10) -0.052(7) 0.031(9) -0.039(7)
C04K 0.059(10) 0.072(8) 0.076(8) -0.032(7) -0.012(7) -0.028(7)
C04L 0.045(6) 0.064(9) 0.068(11) -0.028(9) -0.003(6) -0.020(6)
C04M 0.065(8) 0.064(8) 0.061(8) -0.025(6) -0.014(7) -0.021(7)
C04N 0.070(6) 0.057(6) 0.085(10) -0.033(6) -0.013(6) -0.018(5)
C04O 0.074(7) 0.060(8) 0.069(8) -0.015(7) -0.026(6) -0.016(6)
F04P 0.119(8) 0.132(10) 0.106(8) -0.005(7) -0.031(6) -0.019(7)
F04Q 0.166(10) 0.123(10) 0.131(10) -0.042(9) -0.003(8) -0.061(8)
C04R 0.053(6) 0.040(8) 0.052(9) -0.008(8) -0.004(6) -0.018(6)
F04S 0.117(8) 0.157(11) 0.119(10) -0.056(9) 0.007(7) -0.067(8)
C04T 0.061(6) 0.058(8) 0.061(12) -0.021(9) 0.008(6) -0.024(5)
C04U 0.046(8) 0.059(7) 0.056(6) -0.018(5) -0.008(5) -0.016(6)
C04V 0.076(7) 0.088(9) 0.067(9) -0.015(7) -0.027(6) -0.031(7)
F04W 0.103(8) 0.083(7) 0.158(10) -0.006(7) -0.021(7) -0.010(6)
C04X 0.053(6) 0.062(7) 0.067(9) -0.029(6) -0.002(6) -0.019(5)
F04Y 0.161(11) 0.111(9) 0.107(9) -0.014(7) -0.037(9) -0.021(8)
F04Z 0.202(11) 0.156(10) 0.086(8) -0.030(7) -0.031(8) -0.089(9)
C050 0.071(6) 0.096(10) 0.069(7) -0.020(7) -0.021(5) -0.021(6)
C051 0.037(8) 0.070(7) 0.088(8) -0.014(6) -0.013(7) -0.012(7)
C052 0.069(7) 0.065(8) 0.068(6) -0.025(6) -0.016(5) -0.021(6)
C053 0.054(9) 0.083(8) 0.073(6) -0.025(5) -0.014(6) -0.013(7)
C054 0.070(7) 0.099(8) 0.059(9) -0.025(6) -0.015(6) -0.035(6)
C055 0.075(7) 0.082(10) 0.076(6) -0.023(6) -0.016(5) -0.026(7)
C8 0.051(6) 0.078(10) 0.046(6) -0.025(7) -0.010(5) -0.020(6)
C058 0.040(7) 0.056(6) 0.060(6) -0.015(5) -0.009(5) -0.021(5)
C059 0.058(6) 0.058(7) 0.068(7) -0.022(6) -0.004(5) -0.013(5)
C05A 0.044(8) 0.064(7) 0.066(10) -0.021(7) -0.010(8) -0.017(6)
F05B 0.172(10) 0.100(8) 0.097(8) -0.015(7) -0.039(8) -0.020(7)
C05C 0.084(9) 0.084(11) 0.043(9) -0.009(8) -0.013(7) -0.043(9)
F05D 0.079(7) 0.178(13) 0.131(9) -0.008(9) 0.012(6) -0.067(8)
C05E 0.073(7) 0.069(10) 0.053(7) -0.028(7) 0.000(5) -0.030(6)
F05F 0.108(8) 0.194(14) 0.139(11) -0.059(10) 0.031(7) -0.045(8)
C05G 0.044(7) 0.079(11) 0.084(9) -0.026(8) 0.003(6) -0.027(8)
C05H 0.046(8) 0.066(8) 0.082(8) -0.032(6) -0.008(7) -0.018(7)
C05I 0.069(6) 0.059(7) 0.066(9) -0.031(6) -0.011(5) -0.014(5)
C05J 0.076(7) 0.060(6) 0.059(8) -0.029(6) -0.012(6) -0.031(5)
C05K 0.051(8) 0.095(7) 0.071(6) -0.029(5) -0.017(6) -0.009(6)
C05L 0.044(6) 0.070(10) 0.057(6) -0.022(6) -0.003(5) -0.017(6)
C05M 0.057(8) 0.086(9) 0.070(9) -0.029(7) -0.019(7) -0.018(7)
F05N 0.196(13) 0.128(10) 0.088(7) 0.002(7) -0.045(7) -0.053(9)
C05O 0.062(6) 0.051(9) 0.057(10) -0.015(9) -0.014(5) -0.014(5)
F05P 0.195(13) 0.117(9) 0.088(7) -0.030(7) -0.030(8) -0.036(9)
C05Q 0.057(6) 0.053(7) 0.055(10) -0.014(8) 0.006(7) -0.020(5)
C05R 0.057(7) 0.084(8) 0.060(7) -0.028(6) -0.010(6) -0.017(6)
C05S 0.057(6) 0.063(6) 0.071(9) -0.014(6) -0.010(6) -0.018(5)
C7 0.055(5) 0.073(10) 0.060(6) -0.028(7) -0.005(5) -0.022(6)
F05U 0.181(12) 0.153(11) 0.084(7) -0.034(7) 0.007(7) -0.058(10)
C05V 0.067(6) 0.072(10) 0.069(7) -0.025(7) 0.001(5) -0.024(6)
C05W 0.052(7) 0.069(7) 0.060(7) -0.024(6) -0.012(6) -0.010(6)
C05X 0.053(6) 0.075(7) 0.064(7) -0.023(6) -0.009(5) -0.028(5)
B05Y 0.049(6) 0.056(6) 0.055(6) -0.019(5) -0.007(5) -0.015(5)
C05Z 0.048(9) 0.097(7) 0.081(8) -0.035(6) -0.024(7) -0.007(7)
C060 0.076(8) 0.096(9) 0.055(9) -0.027(7) -0.002(6) -0.040(7)
C061 0.065(7) 0.065(11) 0.067(11) -0.022(9) -0.004(6) -0.021(7)
F062 0.104(8) 0.172(13) 0.123(9) -0.041(9) 0.019(7) -0.050(9)
C063 0.093(13) 0.093(11) 0.071(8) -0.015(7) -0.014(8) -0.043(10)
C064 0.074(8) 0.072(8) 0.057(7) -0.027(6) -0.008(6) -0.024(7)
C2 0.040(5) 0.091(11) 0.054(10) -0.039(10) -0.002(5) -0.021(6)
C066 0.065(8) 0.093(8) 0.079(10) -0.046(7) 0.011(7) -0.027(6)
C067 0.059(8) 0.067(7) 0.085(11) -0.020(7) -0.006(7) -0.024(6)
C068 0.060(6) 0.069(9) 0.083(9) -0.037(7) -0.011(5) 0.000(5)
F069 0.159(16) 0.120(9) 0.046(9) -0.014(7) -0.038(10) -0.027(9)
C06A 0.085(7) 0.066(6) 0.082(10) -0.029(6) -0.017(7) -0.023(5)
F06B 0.109(8) 0.133(10) 0.183(12) -0.085(10) 0.079(8) -0.063(8)
C06C 0.074(7) 0.093(11) 0.057(7) -0.023(7) 0.004(6) -0.029(7)
C06D 0.041(7) 0.076(10) 0.093(10) -0.029(8) 0.005(6) -0.015(7)
C06F 0.056(8) 0.060(8) 0.063(8) -0.021(6) -0.015(7) -0.010(7)
C06G 0.042(8) 0.056(7) 0.061(6) -0.011(5) -0.007(5) -0.017(6)
C06H 0.056(7) 0.095(8) 0.053(8) -0.032(6) -0.001(6) -0.024(6)
C06I 0.066(8) 0.085(9) 0.057(9) -0.013(7) -0.019(7) -0.028(7)
F06J 0.117(9) 0.126(9) 0.188(14) -0.009(8) 0.007(9) -0.057(7)
C06K 0.078(6) 0.096(11) 0.081(8) -0.023(7) -0.013(5) -0.032(6)
C06L 0.053(8) 0.087(12) 0.087(10) -0.030(9) 0.011(7) -0.029(8)
C06M 0.060(7) 0.068(7) 0.064(9) -0.022(6) -0.012(6) -0.018(6)
C06N 0.074(7) 0.068(10) 0.068(12) -0.019(9) -0.012(7) -0.029(7)
C06O 0.071(8) 0.062(8) 0.064(7) -0.020(6) -0.013(6) -0.014(7)
C06P 0.070(7) 0.105(10) 0.065(7) -0.037(6) -0.003(5) -0.032(6)
C06Q 0.042(6) 0.079(10) 0.085(9) -0.032(8) 0.004(5) -0.021(7)
C06R 0.075(9) 0.094(8) 0.061(8) -0.016(6) -0.030(6) -0.012(7)
F06S 0.127(10) 0.127(10) 0.140(11) -0.037(9) 0.028(8) -0.035(8)
C06T 0.064(6) 0.086(7) 0.063(9) -0.033(6) -0.008(6) -0.020(6)
C06U 0.059(9) 0.081(10) 0.112(8) -0.031(7) -0.038(7) 0.001(7)
C06V 0.071(10) 0.078(8) 0.076(10) -0.027(7) -0.023(8) -0.031(8)
C06W 0.061(8) 0.097(9) 0.066(6) -0.040(6) 0.000(5) -0.022(7)
C06X 0.066(6) 0.056(7) 0.067(10) -0.028(7) -0.008(6) -0.016(5)
C06Y 0.078(9) 0.098(8) 0.070(8) -0.019(7) -0.016(7) -0.017(7)
N8 0.073(7) 0.124(11) 0.087(9) -0.026(8) -0.013(6) -0.005(6)
F070 0.170(12) 0.148(10) 0.122(11) -0.051(8) -0.010(9) -0.014(9)
C071 0.055(7) 0.067(7) 0.069(8) -0.022(6) -0.005(6) -0.019(5)
C072 0.098(11) 0.088(8) 0.083(9) -0.019(7) -0.041(8) -0.002(8)
B073 0.045(6) 0.057(6) 0.060(6) -0.020(5) -0.005(4) -0.019(5)
C074 0.043(8) 0.085(13) 0.077(8) -0.021(9) -0.004(6) -0.028(8)
C075 0.072(8) 0.071(8) 0.101(13) -0.013(8) -0.012(8) -0.025(6)
C076 0.059(8) 0.099(10) 0.065(10) -0.040(8) -0.004(8) -0.027(7)
F077 0.156(12) 0.155(10) 0.125(10) -0.012(8) 0.016(9) -0.035(8)
C078 0.089(7) 0.077(10) 0.106(8) -0.039(7) -0.031(6) -0.008(7)
C079 0.055(6) 0.068(9) 0.078(10) -0.024(8) 0.005(5) -0.022(6)
C07A 0.061(8) 0.060(10) 0.074(7) -0.018(7) -0.008(6) -0.024(7)
F07B 0.193(13) 0.197(12) 0.107(11) -0.033(9) -0.049(10) -0.024(10)
C07C 0.100(8) 0.094(8) 0.073(10) -0.021(7) -0.029(7) -0.042(6)
F07D 0.159(10) 0.110(9) 0.220(14) -0.054(10) -0.078(10) 0.012(8)
C07E 0.069(7) 0.065(7) 0.058(6) -0.015(6) -0.012(5) -0.023(5)
C07F 0.079(9) 0.090(10) 0.082(10) -0.017(8) -0.022(8) -0.019(8)
C07G 0.060(8) 0.068(8) 0.063(9) -0.022(7) -0.011(6) -0.021(6)
C4 0.081(8) 0.109(15) 0.061(11) -0.024(11) -0.017(8) -0.010(9)
F07I 0.120(10) 0.165(11) 0.247(14) -0.140(10) -0.008(9) -0.028(8)
C07J 0.088(7) 0.095(11) 0.101(8) -0.037(8) -0.033(6) -0.007(7)
C07K 0.071(7) 0.079(10) 0.066(7) -0.025(7) -0.020(6) -0.021(6)
F07L 0.179(12) 0.178(12) 0.116(10) -0.023(9) -0.063(9) 0.004(10)
F07M 0.149(11) 0.164(13) 0.137(11) -0.051(10) -0.020(9) -0.016(10)
C6 0.076(8) 0.096(13) 0.054(10) -0.019(11) -0.011(7) -0.017(8)
C07O 0.082(10) 0.098(9) 0.065(9) -0.019(7) -0.017(7) -0.022(8)
C07P 0.067(8) 0.064(7) 0.084(11) -0.012(7) -0.009(7) -0.022(6)
C07Q 0.079(8) 0.097(12) 0.082(8) -0.015(8) -0.018(6) -0.027(8)
C07R 0.069(7) 0.080(8) 0.088(7) -0.014(6) -0.016(6) -0.030(6)
F07S 0.169(11) 0.211(14) 0.077(9) -0.042(9) -0.001(8) -0.076(10)
C07T 0.088(8) 0.075(8) 0.071(7) -0.017(6) -0.017(6) -0.040(6)
C07U 0.068(7) 0.099(8) 0.064(10) -0.039(7) -0.004(6) -0.030(6)
F07V 0.084(7) 0.173(12) 0.147(10) 0.011(9) -0.008(7) -0.034(8)
C07W 0.082(7) 0.107(10) 0.103(11) -0.034(8) -0.021(7) -0.017(7)
C07X 0.059(6) 0.062(6) 0.081(7) -0.025(5) -0.017(5) -0.010(5)
C07Y 0.094(8) 0.086(8) 0.060(7) -0.027(6) -0.013(5) -0.030(6)
F07Z 0.134(10) 0.142(13) 0.258(19) 0.018(13) -0.049(11) -0.050(9)
C080 0.078(8) 0.078(10) 0.069(9) -0.016(8) -0.027(6) -0.030(7)
C081 0.086(10) 0.112(10) 0.081(8) -0.024(7) -0.029(7) -0.023(7)
F082 0.126(9) 0.161(12) 0.164(11) -0.010(10) -0.044(8) -0.071(9)
C083 0.077(9) 0.075(9) 0.068(8) -0.019(7) -0.016(7) -0.012(7)
F084 0.168(10) 0.167(11) 0.076(8) -0.018(8) -0.009(7) -0.038(8)
C085 0.076(9) 0.072(9) 0.093(12) -0.017(9) -0.031(10) -0.027(8)
C086 0.089(8) 0.102(11) 0.064(7) -0.032(7) -0.013(6) -0.025(7)
C087 0.094(8) 0.098(9) 0.056(9) -0.026(7) -0.009(7) -0.046(7)
C088 0.055(6) 0.064(7) 0.082(7) -0.019(6) 0.001(5) -0.019(6)
C089 0.089(7) 0.086(9) 0.062(9) -0.023(7) -0.010(7) -0.046(6)
C08A 0.097(10) 0.097(13) 0.065(12) -0.002(10) -0.019(9) -0.044(10)
C08B 0.090(8) 0.108(15) 0.064(11) -0.031(11) -0.014(8) -0.020(9)
C08C 0.073(6) 0.086(9) 0.079(7) -0.019(6) -0.013(5) -0.028(6)
C08D 0.072(8) 0.084(10) 0.072(6) -0.025(6) -0.014(5) -0.023(7)
C08E 0.065(8) 0.079(8) 0.089(11) -0.029(7) -0.005(7) -0.015(6)
C08F 0.066(7) 0.101(9) 0.092(9) -0.033(7) -0.022(6) -0.034(6)
C08G 0.068(11) 0.073(11) 0.090(10) -0.016(9) -0.009(9) -0.020(10)
C5 0.078(7) 0.100(13) 0.051(9) -0.015(10) -0.011(7) -0.015(7)
C08I 0.101(10) 0.134(17) 0.105(8) -0.040(8) -0.026(7) 0.006(10)
F08J 0.122(9) 0.167(12) 0.193(13) -0.046(11) -0.036(9) -0.038(9)
C08K 0.074(8) 0.096(11) 0.079(7) -0.017(7) -0.010(6) -0.026(7)
C08L 0.083(8) 0.063(6) 0.089(11) -0.029(6) -0.013(8) -0.025(6)
F08M 0.171(12) 0.189(12) 0.185(15) -0.035(12) -0.082(11) -0.061(10)
C08N 0.097(11) 0.099(10) 0.065(8) -0.022(7) -0.019(7) -0.026(8)
C08O 0.084(8) 0.102(11) 0.083(7) -0.018(6) -0.017(6) -0.028(7)
F08P 0.133(19) 0.126(14) 0.109(9) -0.021(8) 0.011(9) -0.018(13)
F08Q 0.124(10) 0.158(12) 0.171(12) -0.062(10) -0.048(9) -0.001(9)
F08R 0.203(12) 0.157(12) 0.107(10) -0.024(9) -0.027(9) -0.020(10)
C08S 0.084(7) 0.092(11) 0.079(12) -0.015(9) -0.016(7) -0.015(7)
C08T 0.069(7) 0.079(7) 0.087(7) -0.021(5) -0.011(5) -0.043(6)
C08U 0.099(13) 0.127(12) 0.096(10) -0.022(9) -0.027(9) -0.008(10)
C08V 0.058(6) 0.067(7) 0.102(9) -0.040(7) 0.003(5) -0.017(5)
C08W 0.067(10) 0.076(8) 0.085(8) -0.032(6) -0.017(7) -0.012(7)
C08X 0.086(12) 0.070(8) 0.075(10) -0.022(7) -0.010(9) -0.032(8)
F08Y 0.182(11) 0.190(15) 0.107(10) -0.019(10) -0.038(8) -0.009(10)
N7 0.082(10) 0.116(8) 0.080(7) -0.021(6) -0.014(6) -0.008(7)
C090 0.066(11) 0.082(7) 0.104(8) -0.016(6) 0.007(7) -0.026(7)
C091 0.074(6) 0.083(11) 0.067(8) -0.022(7) -0.011(6) -0.030(6)
C092 0.084(10) 0.104(9) 0.103(11) -0.031(8) -0.028(8) -0.024(8)
C093 0.092(12) 0.090(10) 0.093(9) -0.026(8) -0.033(8) -0.015(8)
C094 0.134(11) 0.107(9) 0.056(7) -0.018(6) -0.025(6) -0.041(8)
C095 0.083(7) 0.060(8) 0.096(12) -0.026(8) -0.017(7) -0.019(6)
C096 0.101(10) 0.100(10) 0.084(8) -0.033(7) -0.001(7) -0.027(8)
F097 0.125(9) 0.146(12) 0.150(11) -0.016(9) 0.001(8) -0.026(8)
F098 0.137(8) 0.134(11) 0.121(10) 0.002(9) -0.033(7) -0.052(7)
C099 0.106(9) 0.120(12) 0.114(15) -0.031(12) -0.028(9) -0.026(8)
C09A 0.063(9) 0.059(7) 0.099(8) -0.031(6) 0.012(6) -0.020(6)
C09B 0.078(10) 0.095(10) 0.069(8) -0.021(7) -0.015(7) -0.018(8)
F09C 0.193(13) 0.181(14) 0.115(11) -0.039(10) -0.027(9) -0.057(10)
C09D 0.072(8) 0.103(8) 0.079(7) -0.020(6) -0.015(6) -0.017(6)
F09E 0.216(16) 0.202(13) 0.120(10) -0.035(10) -0.059(11) -0.039(12)
C09F 0.071(8) 0.054(7) 0.114(9) -0.034(6) -0.020(7) -0.009(6)
C09G 0.080(9) 0.101(11) 0.097(12) -0.033(9) -0.023(8) -0.012(8)
C09H 0.088(7) 0.066(10) 0.105(9) -0.038(8) -0.036(7) -0.013(7)
C09I 0.084(11) 0.110(11) 0.085(9) -0.008(8) -0.049(8) -0.002(9)
C09J 0.086(10) 0.119(13) 0.092(9) -0.005(8) -0.025(7) -0.030(9)
C09K 0.123(9) 0.098(9) 0.067(8) -0.008(7) -0.035(7) -0.037(8)
C09L 0.088(10) 0.111(8) 0.083(8) -0.022(6) -0.026(7) -0.020(6)
C09M 0.069(7) 0.077(8) 0.084(8) -0.031(6) -0.005(6) -0.006(6)
N10 0.096(8) 0.118(8) 0.085(7) -0.037(6) -0.005(6) -0.008(6)
C09O 0.074(7) 0.078(11) 0.068(7) -0.021(7) -0.021(6) -0.032(6)
C09P 0.097(9) 0.088(8) 0.055(6) -0.014(5) -0.010(5) -0.020(7)
C09Q 0.061(10) 0.084(9) 0.097(8) -0.009(7) -0.006(8) -0.019(8)
B09R 0.070(6) 0.070(7) 0.068(6) -0.026(5) -0.014(5) -0.022(5)
C09S 0.096(11) 0.126(14) 0.096(9) -0.013(9) -0.028(7) -0.038(10)
C09T 0.077(9) 0.104(9) 0.087(8) -0.013(7) -0.027(7) -0.025(7)
C09U 0.075(7) 0.083(8) 0.078(8) -0.022(6) -0.011(5) -0.034(6)
F09V 0.132(9) 0.162(12) 0.279(18) -0.125(13) -0.026(10) -0.039(8)
C09W 0.084(9) 0.114(12) 0.086(9) -0.023(9) -0.011(7) -0.027(9)
F09Y 0.110(9) 0.220(15) 0.130(10) -0.030(10) 0.016(7) -0.050(9)
C09Z 0.095(12) 0.101(10) 0.097(10) -0.042(9) -0.036(8) 0.011(9)
C0A0 0.102(9) 0.134(15) 0.068(8) -0.034(8) -0.005(7) -0.034(9)
C0A1 0.086(9) 0.142(12) 0.067(10) -0.020(8) -0.016(7) -0.063(8)
C0A2 0.062(7) 0.084(10) 0.111(9) -0.027(7) 0.026(6) -0.025(7)
C0A3 0.082(12) 0.084(7) 0.169(12) -0.051(7) -0.036(9) -0.003(7)
C0A4 0.084(8) 0.109(9) 0.096(10) -0.028(7) -0.022(7) -0.023(7)
C0A5 0.076(11) 0.114(12) 0.122(9) -0.022(8) -0.034(8) -0.015(9)
C0A6 0.063(8) 0.093(7) 0.124(9) -0.054(6) -0.033(7) 0.001(6)
C0A7 0.096(7) 0.092(9) 0.117(11) -0.058(8) -0.018(7) -0.014(7)
C0A8 0.084(9) 0.139(14) 0.069(7) -0.038(8) 0.007(6) -0.036(9)
N9 0.100(12) 0.109(9) 0.120(9) -0.020(7) 0.005(8) -0.001(8)
C0AA 0.111(9) 0.153(15) 0.108(8) -0.040(8) -0.027(7) 0.009(9)
C0AC 0.088(9) 0.119(9) 0.087(9) -0.018(7) -0.012(7) -0.017(7)
C0AD 0.099(8) 0.081(8) 0.079(8) -0.034(7) -0.016(6) -0.014(7)
C0AE 0.117(13) 0.135(12) 0.100(8) -0.020(7) -0.048(7) 0.009(10)
C0AF 0.092(10) 0.101(12) 0.091(16) -0.025(12) -0.015(9) -0.014(9)
C0AG 0.106(9) 0.086(12) 0.100(15) -0.014(11) -0.026(9) -0.038(8)
F0AH 0.213(13) 0.138(12) 0.153(13) -0.051(11) -0.003(11) -0.039(10)
F0AI 0.148(11) 0.192(14) 0.176(14) -0.065(11) -0.016(9) -0.015(10)
C0AJ 0.075(7) 0.124(11) 0.077(8) -0.020(8) -0.022(6) -0.006(7)
F0AK 0.147(10) 0.172(14) 0.187(12) -0.070(11) 0.050(9) -0.096(10)
F0AL 0.218(17) 0.166(11) 0.171(13) -0.046(10) -0.018(12) -0.014(10)
C0AM 0.073(10) 0.112(10) 0.099(10) -0.044(8) -0.031(8) 0.005(8)
C0AN 0.091(9) 0.134(9) 0.123(12) -0.059(8) 0.003(8) -0.023(7)
C0AO 0.099(14) 0.089(10) 0.095(9) -0.006(7) -0.003(9) -0.032(9)
C0AP 0.081(10) 0.111(14) 0.086(10) -0.020(9) -0.011(7) -0.023(9)
C0AQ 0.155(12) 0.094(9) 0.080(9) -0.021(7) -0.030(8) -0.024(8)
C0AR 0.105(15) 0.119(10) 0.099(10) -0.024(8) -0.015(10) -0.016(10)
C0AS 0.082(10) 0.116(11) 0.084(9) -0.021(8) -0.015(7) -0.017(8)
C0AT 0.113(10) 0.146(12) 0.086(12) -0.011(9) -0.024(9) -0.072(9)
C0AU 0.077(8) 0.090(10) 0.093(11) -0.040(8) -0.018(7) -0.016(7)
F0AV 0.146(11) 0.221(18) 0.195(12) -0.109(12) -0.046(9) 0.020(11)
C0AW 0.111(10) 0.105(14) 0.103(15) -0.027(14) -0.035(9) -0.014(8)
C0AX 0.135(9) 0.131(15) 0.161(19) -0.070(15) -0.051(9) 0.002(8)
C0AY 0.093(8) 0.119(12) 0.094(13) -0.032(10) -0.006(7) -0.006(7)
C0AZ 0.079(8) 0.098(9) 0.100(13) -0.035(8) -0.003(8) -0.028(7)
F0B0 0.184(12) 0.148(14) 0.221(14) -0.058(11) -0.069(11) -0.009(10)
C0B1 0.083(9) 0.112(10) 0.082(7) -0.023(6) -0.019(6) -0.017(7)
F0B2 0.221(15) 0.212(18) 0.201(15) -0.044(12) -0.063(12) -0.087(13)
C0B3 0.082(8) 0.113(12) 0.145(12) -0.044(10) -0.022(7) -0.003(7)
C0B4 0.096(9) 0.116(16) 0.101(9) -0.039(9) -0.033(7) -0.007(9)
C0B5 0.150(10) 0.120(14) 0.124(16) -0.030(13) -0.065(10) -0.023(9)
F0B6 0.137(10) 0.179(13) 0.33(2) -0.167(15) -0.014(11) -0.015(9)
C0B8 0.087(9) 0.099(9) 0.116(12) -0.057(8) -0.004(8) -0.009(8)
C0B9 0.117(14) 0.126(12) 0.123(9) -0.025(8) -0.025(9) -0.023(10)
F0BA 0.143(10) 0.26(2) 0.161(14) -0.015(14) 0.014(9) -0.075(10)
C0BB 0.077(11) 0.116(12) 0.125(11) -0.032(9) -0.044(9) -0.004(9)
C0BC 0.097(10) 0.156(19) 0.099(14) -0.034(13) -0.004(9) -0.020(11)
C0BD 0.101(12) 0.127(16) 0.097(9) -0.011(10) -0.024(8) -0.037(11)
C0BE 0.105(10) 0.139(15) 0.074(9) -0.033(9) 0.000(7) -0.034(9)
C0BF 0.092(9) 0.121(10) 0.125(12) -0.018(9) -0.038(8) -0.028(8)
C0BG 0.069(12) 0.102(9) 0.222(13) -0.086(9) -0.028(9) -0.003(8)
C0BH 0.110(8) 0.113(10) 0.157(13) -0.080(9) -0.032(8) -0.017(7)
F0BI 0.209(18) 0.142(18) 0.111(14) -0.071(12) 0.012(12) -0.021(15)
C0BJ 0.124(15) 0.107(12) 0.120(13) -0.044(10) -0.059(11) 0.005(11)
C0BK 0.134(16) 0.100(13) 0.134(13) -0.041(10) -0.059(11) 0.002(12)
F0BL 0.042(11) 0.24(2) 0.249(18) -0.112(17) -0.018(11) 0.002(12)
F0BM 0.287(19) 0.138(13) 0.159(12) -0.055(11) 0.031(12) -0.055(12)
C0BN 0.131(11) 0.107(13) 0.097(16) -0.007(12) -0.044(10) -0.036(10)
C0BO 0.128(18) 0.129(14) 0.078(12) 0.013(11) -0.006(13) -0.069(14)
B0BP 0.080(8) 0.107(8) 0.085(8) -0.014(6) -0.021(6) -0.025(6)
C0BQ 0.087(11) 0.111(11) 0.131(10) -0.040(8) 0.000(8) -0.001(8)
C0BR 0.106(9) 0.136(12) 0.072(8) -0.024(7) -0.009(6) -0.024(8)
C0BS 0.054(11) 0.103(9) 0.182(14) -0.073(9) -0.024(10) -0.001(8)
C0BU 0.073(13) 0.119(10) 0.140(13) 0.001(8) -0.004(12) -0.045(10)
C0BW 0.106(9) 0.096(10) 0.085(11) -0.010(9) -0.031(8) -0.019(8)
C0BX 0.16(2) 0.110(16) 0.102(12) -0.021(12) 0.000(13) -0.044(16)
C0BY 0.107(18) 0.113(11) 0.226(13) -0.071(9) -0.043(11) -0.014(10)
C0BZ 0.102(12) 0.154(17) 0.092(10) -0.037(11) -0.007(9) -0.053(13)
F0C0 0.229(15) 0.214(18) 0.176(15) -0.034(13) 0.024(12) -0.074(13)
C0C1 0.115(13) 0.115(10) 0.097(10) -0.014(8) -0.005(9) -0.012(8)
C0C2 0.106(9) 0.109(9) 0.096(9) -0.015(7) -0.032(7) -0.014(7)
C0C3 0.135(17) 0.090(8) 0.212(12) -0.045(8) -0.073(11) -0.005(8)
C0C4 0.079(13) 0.125(16) 0.127(11) -0.031(10) -0.040(9) -0.001(12)
C0C5 0.094(9) 0.124(10) 0.167(15) -0.076(9) -0.020(9) -0.018(8)
C0C6 0.090(15) 0.088(8) 0.180(13) -0.043(7) -0.042(11) -0.006(8)
C0C7 0.184(14) 0.122(12) 0.121(14) -0.043(11) -0.012(11) -0.040(9)
C0C8 0.091(8) 0.117(10) 0.111(11) -0.020(8) -0.007(7) -0.052(8)
F0C9 0.123(12) 0.249(18) 0.28(2) -0.099(16) -0.012(12) -0.012(10)
C0CA 0.080(13) 0.121(10) 0.099(9) 0.004(7) -0.012(8) -0.046(9)
C0CB 0.089(14) 0.084(8) 0.150(13) -0.013(7) 0.009(11) -0.030(8)
C0CC 0.16(2) 0.119(12) 0.096(13) -0.044(11) -0.035(12) -0.020(13)
F0CD 0.202(15) 0.175(12) 0.241(16) -0.056(11) -0.042(12) -0.024(11)
F0CE 0.226(16) 0.214(16) 0.143(12) -0.023(11) -0.016(11) -0.071(13)
C0CF 0.110(13) 0.126(9) 0.080(8) -0.038(7) -0.001(8) -0.009(8)
F0CG 0.222(14) 0.222(16) 0.216(17) -0.090(14) -0.059(13) -0.096(12)
C0CH 0.111(13) 0.129(11) 0.114(9) -0.022(8) -0.038(8) -0.005(10)
F0CI 0.187(14) 0.254(19) 0.127(11) -0.041(12) 0.026(10) -0.097(14)
C0CJ 0.086(13) 0.19(3) 0.112(14) -0.058(17) -0.010(10) -0.018(14)
C0CL 0.088(8) 0.197(18) 0.20(2) -0.098(18) -0.026(8) -0.017(8)
C0CM 0.118(10) 0.112(10) 0.085(8) -0.037(7) 0.012(6) -0.037(7)
C0CN 0.110(9) 0.076(8) 0.114(9) -0.020(6) -0.022(7) -0.039(7)
C0CO 0.083(8) 0.135(10) 0.112(11) -0.044(8) -0.019(7) -0.028(7)
C0CQ 0.118(9) 0.134(12) 0.088(12) -0.020(9) -0.025(8) -0.069(8)
F0CR 0.221(17) 0.231(15) 0.163(15) -0.028(11) 0.047(12) -0.102(11)
C0CS 0.097(9) 0.141(16) 0.094(12) -0.036(12) -0.004(7) -0.016(9)
F0CT 0.266(19) 0.216(14) 0.159(15) -0.052(12) -0.011(13) -0.114(13)
C0CU 0.085(11) 0.19(2) 0.135(16) -0.066(16) 0.004(10) -0.033(13)
C0CW 0.102(14) 0.128(15) 0.110(9) -0.021(9) -0.041(8) 0.003(13)
C0CY 0.076(7) 0.128(11) 0.103(9) -0.017(8) -0.003(6) -0.030(7)
C0CZ 0.16(2) 0.151(14) 0.090(9) -0.021(9) -0.002(10) -0.044(14)
C0D0 0.108(8) 0.095(10) 0.152(15) -0.069(9) -0.037(8) -0.010(7)
F0D1 0.190(14) 0.179(13) 0.197(13) -0.050(10) 0.012(10) -0.068(10)
C0D2 0.118(17) 0.123(11) 0.134(10) -0.032(8) 0.008(9) -0.009(11)
F0D3 0.174(14) 0.195(13) 0.260(18) -0.084(13) -0.050(12) 0.014(10)
F0D4 0.161(13) 0.168(12) 0.258(19) 0.032(12) -0.036(13) -0.044(10)
F0D5 0.167(14) 0.230(18) 0.241(15) -0.108(13) -0.029(11) 0.010(13)
F0D6 0.121(18) 0.109(14) 0.22(2) -0.044(15) -0.073(15) -0.007(12)
C0D7 0.080(9) 0.162(18) 0.112(13) -0.052(13) -0.008(8) -0.021(10)
F0D9 0.234(14) 0.198(16) 0.218(19) -0.091(15) -0.006(12) -0.085(12)
C0DA 0.111(15) 0.128(10) 0.083(8) -0.029(7) -0.006(8) -0.014(9)
C0DB 0.118(11) 0.144(12) 0.249(15) -0.122(11) -0.019(10) -0.024(9)
F0DC 0.148(12) 0.224(17) 0.28(2) -0.117(17) -0.044(12) 0.004(11)
B0DD 0.086(8) 0.107(8) 0.087(8) -0.029(6) -0.014(6) -0.017(6)
F8 0.125(9) 0.094(7) 0.160(9) -0.057(7) -0.055(8) 0.006(6)
F10 0.091(7) 0.113(9) 0.194(13) -0.068(9) -0.038(7) -0.017(6)
F11 0.158(10) 0.147(11) 0.166(10) -0.093(9) 0.019(8) -0.036(9)
B21 0.094(8) 0.088(8) 0.115(8) -0.038(6) -0.034(6) -0.010(6)
C24 0.107(17) 0.115(12) 0.149(13) -0.003(9) 0.001(12) -0.047(11)
C8AA 0.160(13) 0.099(11) 0.205(13) -0.032(9) -0.078(10) 0.006(10)
C2AA 0.108(15) 0.131(13) 0.140(12) -0.034(10) -0.060(11) -0.011(12)
C3AA 0.156(10) 0.127(17) 0.13(2) -0.039(17) -0.057(10) -0.018(10)
C28 0.126(12) 0.155(12) 0.203(16) 0.022(11) -0.044(10) -0.055(10)
C30 0.132(11) 0.215(17) 0.117(11) -0.027(10) 0.013(9) -0.075(11)
C19 0.086(8) 0.140(17) 0.13(2) -0.054(17) -0.017(8) -0.011(8)
C31 0.108(9) 0.119(16) 0.110(17) -0.013(14) -0.027(9) -0.024(9)
C35 0.116(10) 0.122(10) 0.110(10) -0.020(8) 0.011(8) -0.013(8)
C1AA 0.107(12) 0.22(3) 0.15(2) -0.09(2) 0.015(12) -0.048(14)
C26 0.138(12) 0.158(12) 0.140(11) -0.050(9) -0.029(9) -0.001(10)
C34 0.160(15) 0.175(14) 0.103(10) -0.034(9) -0.034(8) -0.062(11)
C29 0.16(2) 0.146(13) 0.111(11) -0.023(9) 0.001(12) -0.045(14)
C33 0.126(19) 0.128(12) 0.170(15) -0.024(11) 0.007(13) -0.014(12)
C38 0.082(14) 0.132(13) 0.125(10) -0.016(8) 0.015(9) 0.007(11)
C40 0.15(2) 0.143(14) 0.105(12) -0.019(9) -0.009(12) -0.034(14)
C21 0.126(10) 0.143(13) 0.185(13) -0.080(10) -0.047(9) 0.005(9)
C22 0.092(9) 0.134(10) 0.135(11) -0.050(8) 0.020(7) -0.022(8)
C4AA 0.131(11) 0.183(16) 0.224(17) -0.088(14) -0.036(10) 0.012(10)
C5AA 0.162(13) 0.167(13) 0.094(9) -0.018(8) -0.052(8) -0.003(10)
C6AA 0.177(13) 0.145(12) 0.108(9) -0.042(9) -0.016(8) -0.005(10)
C1BA 0.191(16) 0.183(14) 0.133(11) -0.016(9) -0.006(9) -0.073(12)
F36 0.32(3) 0.209(14) 0.175(17) -0.036(12) 0.005(16) -0.114(14)
C7AA 0.17(3) 0.147(18) 0.106(17) 0.017(14) -0.014(17) -0.040(18)
F17 0.127(12) 0.29(2) 0.265(19) -0.100(17) -0.040(11) -0.039(12)
C0BA 0.089(9) 0.238(19) 0.247(19) -0.111(16) -0.019(10) -0.010(9)
C9AA 0.181(12) 0.171(14) 0.178(17) -0.044(12) -0.082(11) -0.056(10)
C25 0.14(2) 0.149(15) 0.167(15) -0.018(11) 0.004(14) -0.016(15)
C37 0.114(19) 0.133(14) 0.158(15) -0.006(11) 0.003(13) -0.006(13)
F40 0.093(15) 0.24(2) 0.26(2) -0.119(17) -0.009(14) -0.013(13)
Cl1 0.136(5) 0.141(6) 0.145(7) -0.043(6) 0.012(5) -0.057(5)
Cl2 0.243(11) 0.201(9) 0.165(9) -0.057(8) -0.007(8) -0.129(9)
Cl4 0.240(16) 0.43(3) 0.216(15) -0.045(18) -0.039(14) -0.004(19)
C3BA 0.138(15) 0.118(11) 0.093(16) -0.011(11) -0.037(12) -0.035(10)
Cl8 0.263(18) 0.50(4) 0.26(2) -0.10(2) -0.059(17) 0.06(2)
C27 0.21(2) 0.43(4) 0.25(6) -0.03(3) -0.05(3) 0.00(2)
C2BA 0.085(11) 0.116(11) 0.088(8) -0.015(7) -0.030(7) -0.024(9)
F4 0.056(11) 0.120(11) 0.19(2) -0.053(11) 0.019(12) -0.004(8)
F9 0.058(12) 0.139(15) 0.186(18) -0.075(15) -0.005(12) 0.004(11)
F0BJ 0.14(3) 0.146(15) 0.121(18) -0.054(12) 0.010(15) 0.004(16)
F15 0.209(17) 0.226(19) 0.217(14) 0.009(12) -0.018(11) -0.091(14)
F0 0.21(2) 0.108(11) 0.15(2) -0.028(11) -0.087(16) -0.009(12)
F1 0.14(2) 0.132(10) 0.049(12) -0.012(8) -0.048(11) -0.064(11)
F2 0.115(17) 0.131(19) 0.129(13) -0.020(11) 0.021(11) -0.010(14)

loop_
_atom_type_symbol
_atom_type_description
_atom_type_scat_dispersion_real
_atom_type_scat_dispersion_imag
_atom_type_scat_source
C C 0.0181 0.0091 'International Tables Vol C Tables 4.2.6.8 and 6.1.1.4'
H H 0.0000 0.0000 'International Tables Vol C Tables 4.2.6.8 and 6.1.1.4'
B B 0.0090 0.0039 'International Tables Vol C Tables 4.2.6.8 and 6.1.1.4'
Br Br -0.6763 1.2805 'International Tables Vol C Tables 4.2.6.8 and 6.1.1.4'
Cl Cl 0.3639 0.7018 'International Tables Vol C Tables 4.2.6.8 and 6.1.1.4'
F F 0.0727 0.0534 'International Tables Vol C Tables 4.2.6.8 and 6.1.1.4'
Fe Fe -1.1336 3.1974 'International Tables Vol C Tables 4.2.6.8 and 6.1.1.4'
N N 0.0311 0.0180 'International Tables Vol C Tables 4.2.6.8 and 6.1.1.4'
O O 0.0492 0.0322 'International Tables Vol C Tables 4.2.6.8 and 6.1.1.4'

loop_
_geom_angle_atom_site_label_1
_geom_angle_atom_site_label_2
_geom_angle_atom_site_label_3
_geom_angle
_geom_angle_site_symmetry_1
_geom_angle_site_symmetry_3
O3 Fe3 N11 75.6(4) . .
O3 Fe3 N13 107.0(5) . .
O3 Fe3 N14 100.4(5) . .
O3 Fe3 N15 175.2(7) . .
O3 Fe3 N12 99.4(4) . .
N11 Fe3 N13 94.6(5) . .
N11 Fe3 N14 95.5(6) . .
N11 Fe3 N12 170.7(6) . .
N13 Fe3 N12 79.3(5) . .
N14 Fe3 N13 152.4(5) . .
N14 Fe3 N12 93.1(5) . .
N15 Fe3 N11 103.0(5) . .
N15 Fe3 N13 77.6(6) . .
N15 Fe3 N14 75.1(6) . .
N15 Fe3 N12 82.7(5) . .
O1 Fe1 N1 75.8(4) . 2_666
O1 Fe1 N4 97.1(5) . .
O1 Fe1 N5 173.8(6) . .
O1 Fe1 N2 98.1(5) . .
O1 Fe1 N3 109.6(6) . .
N1 Fe1 N4 171.4(5) 2_666 .
N1 Fe1 N5 105.6(5) 2_666 .
N1 Fe1 N2 93.6(5) 2_666 .
N1 Fe1 N3 97.4(6) 2_666 .
N5 Fe1 N4 81.0(5) . .
N5 Fe1 N2 75.9(6) . .
N5 Fe1 N3 76.3(7) . .
N2 Fe1 N4 82.4(5) . .
N3 Fe1 N4 89.5(6) . .
N3 Fe1 N2 151.9(6) . .
O4 Fe4 N16 75.0(5) . .
O4 Fe4 N18 98.2(5) . .
O4 Fe4 N17 101.6(6) . .
O4 Fe4 N20 176.7(7) . .
O4 Fe4 N19 107.3(6) . .
N16 Fe4 N18 168.4(6) . .
N16 Fe4 N17 94.7(6) . .
N16 Fe4 N19 95.1(6) . .
N17 Fe4 N18 95.9(6) . .
N17 Fe4 N19 151.0(5) . .
N20 Fe4 N16 106.1(5) . .
N20 Fe4 N18 81.3(5) . .
N20 Fe4 N17 75.2(6) . .
N20 Fe4 N19 75.8(7) . .
N19 Fe4 N18 77.7(6) . .
O2 Fe2 N6 75.7(6) . 2_847
O2 Fe2 N8 98.4(7) . .
O2 Fe2 N7 105.1(8) . .
O2 Fe2 N10 176.2(8) . .
O2 Fe2 N9 102.2(9) . .
N6 Fe2 N8 171.7(8) 2_847 .
N6 Fe2 N7 92.8(8) 2_847 .
N6 Fe2 N10 105.9(7) 2_847 .
N6 Fe2 N9 91.9(9) 2_847 .
N8 Fe2 N7 83.0(8) . .
N8 Fe2 N10 80.4(7) . .
N8 Fe2 N9 95.1(9) . .
N7 Fe2 N9 152.6(9) . .
N10 Fe2 N7 78.3(9) . .
N10 Fe2 N9 74.4(10) . .
C1 O1 Fe1 121.0(8) . .
C10 O3 Fe3 123.4(9) . .
C7 O4 Fe4 122.7(9) . .
C9 N11 Fe3 115.7(9) . .
C9 N11 C045 119.3(12) . .
C045 N11 Fe3 124.9(9) . .
C03F N13 Fe3 111.8(12) . .
C05J N13 Fe3 127.7(12) . .
C05J N13 C03F 119.4(18) . .
C03Y N16 Fe4 125.2(9) . .
C12 N16 Fe4 115.1(9) . .
C12 N16 C03Y 119.7(12) . .
C3 N1 Fe1 117.7(9) . 2_666
C3 N1 C02F 119.1(12) . .
C02F N1 Fe1 123.2(9) . 2_666
C4 O2 Fe2 120.0(11) . .
C04X N14 Fe3 129.7(12) . .
C04X N14 C05S 117.3(17) . .
C05S N14 Fe3 112.7(11) . .
C10 C11 Br02 117.3(11) . .
C10 C11 C12 117.0(12) . .
C12 C11 Br02 124.3(10) . .
C034 N15 Fe3 111.3(12) . .
C034 N15 C043 108.5(13) . .
C034 N15 C071 113.5(13) . .
C043 N15 Fe3 105.5(8) . .
C071 N15 Fe3 110.7(10) . .
C071 N15 C043 106.9(15) . .
N1 C3 C1 109.1(12) . 2_666
N1 C3 C2 134.4(13) . .
C2 C3 C1 116.5(12) . 2_666
C04I N4 Fe1 131.4(11) . .
C06Q N4 Fe1 108.6(10) . .
C06Q N4 C04I 117.3(16) . .
C037 N5 Fe1 108.9(9) . .
C037 N5 C079 112.4(17) . .
C037 N5 C09A 111.6(13) . .
C079 N5 Fe1 107.7(9) . .
C079 N5 C09A 108.7(13) . .
C09A N5 Fe1 107.4(12) . .
C03K C01Y C042 120.9(15) . .
C03K C01Y C07X 121.0(16) . .
C042 C01Y C07X 118(2) . .
C02M C020 C04A 113.2(17) . .
C02M C020 B073 126.9(13) . .
C04A C020 B073 119.7(16) . .
C02E N12 Fe3 107.3(9) . .
C02E N12 C030 114.5(16) . .
C030 N12 Fe3 129.1(9) . .
C06P N18 Fe4 109.3(11) . .
C086 N18 Fe4 131.9(12) . .
C086 N18 C06P 115.0(18) . .
C03D N2 Fe1 112.7(12) . .
C051 N2 Fe1 131.8(13) . .
C051 N2 C03D 114.5(18) . .
C05L C025 C05V 120.5(18) . .
C05L C025 C0A2 124.5(17) . .
C05V C025 C0A2 115(2) . .
C06T N17 Fe4 115.8(12) . .
C06T N17 C07U 113.6(19) . .
C07U N17 Fe4 130.5(13) . .
N11 C9 C10 110.2(13) . .
N11 C9 C8 130.6(13) . .
C8 C9 C10 119.1(13) . .
C02U C029 H029 118.3 . .
C02U C029 C058 123.4(16) . .
C058 C029 H029 118.3 . .
C03E C02B C08T 121.3(16) . .
C03K C02B C03E 117.1(19) . .
C03K C02B C08T 121.6(15) . .
C03R C02D C094 120.6(18) . .
C04H C02D C03R 120.6(16) . .
C04H C02D C094 118.6(17) . .
N12 C02E C043 112.7(18) . .
C04F C02E N12 126.0(17) . .
C04F C02E C043 120.9(15) . .
C03A C02F N1 114.5(17) . .
C03G C02F N1 121.7(14) . .
C03G C02F C03A 123.7(14) . .
C04L C02G C08F 118.2(16) . .
C05O C02G C04L 121.1(14) . .
C05O C02G C08F 120.5(15) . .
C03E C02J C042 116.8(15) . .
C03E C02J B073 124.3(14) . .
C042 C02J B073 118.9(18) . .
C04B C02K C04T 121.1(15) . .
C04B C02K C09U 118.7(15) . .
C04T C02K C09U 120.1(15) . .
C04B C02L C05Q 116.7(14) . .
C04B C02L B05Y 120.2(13) . .
C05Q C02L B05Y 122.7(13) . .
C020 C02M H02M 117.9 . .
C02N C02M C020 124.2(14) . .
C02N C02M H02M 117.9 . .
C02M C02N C041 120.1(18) . .
C02M C02N C05X 120.7(15) . .
C041 C02N C05X 119.1(19) . .
O1 C1 C3 115.0(12) . 2_666
O1 C1 C2 124.7(13) . .
C2 C1 C3 120.1(13) . 2_666
C03M C02P C05L 112.6(18) . .
C03M C02P B05Y 121.6(15) . .
C05L C02P B05Y 125.7(14) . .
C05R N20 Fe4 108.2(11) . .
C05R N20 C06H 112.0(13) . .
C05R N20 C06W 107.0(15) . .
C06H N20 Fe4 110.7(11) . .
C06H N20 C06W 111.8(16) . .
C06W N20 Fe4 106.9(9) . .
C03R C02R C05W 114.9(14) . .
C03R C02R B05Y 124.7(14) . .
C05W C02R B05Y 120.2(14) . .
C054 N19 Fe4 113.7(14) . .
C054 N19 C07C 115(2) . .
C07C N19 Fe4 129.1(13) . .
C04L C02T B073 119.4(14) . .
C04R C02T C04L 117.1(13) . .
C04R C02T B073 123.1(13) . .
C029 C02U C059 120.4(16) . .
C029 C02U C06G 119.8(14) . .
C06G C02U C059 119.8(15) . .
N12 C030 C061 117.4(18) . .
C05E C030 N12 121.4(15) . .
C05E C030 C061 120.7(16) . .
C053 C031 B09R 121.4(16) . .
C08W C031 C053 118.2(18) . .
C08W C031 B09R 120(2) . .
C03Y C033 C05C 124.0(14) . .
C03Y C033 C064 119.9(16) . .
C064 C033 C05C 115.7(19) . .
N15 C034 H03A 109.1 . .
N15 C034 H03B 109.1 . .
N15 C034 C05S 112.4(14) . .
H03A C034 H03B 107.8 . .
C05S C034 H03A 109.1 . .
C05S C034 H03B 109.1 . .
C03A C035 H035 120.1 . .
C04K C035 H035 120.1 . .
C04K C035 C03A 119.9(16) . .
O3 C10 C11 120.8(13) . .
O3 C10 C9 115.0(12) . .
C11 C10 C9 124.1(14) . .
N5 C037 H03C 109.4 . .
N5 C037 H03D 109.4 . .
N5 C037 C03D 111.2(13) . .
H03C C037 H03D 108.0 . .
C03D C037 H03C 109.4 . .
C03D C037 H03D 109.4 . .
C04H C039 C05W 120.0(15) . .
C04H C039 C09M 120.4(16) . .
C05W C039 C09M 119.5(17) . .
C035 C03A C02F 115.0(18) . .
C035 C03A C05A 121.0(15) . .
C05A C03A C02F 123.7(13) . .
C090 N3 Fe1 113.7(15) . .
C090 N3 C0CA 117(2) . .
C0CA N3 Fe1 129.5(17) . .
C03Y C03C C04M 117(2) . .
C03Y C03C C08X 122.0(15) . .
C04M C03C C08X 120.0(16) . .
N2 C03D C037 114.3(18) . .
N2 C03D C04C 122.3(19) . .
C04C C03D C037 123.4(17) . .
C02B C03E H03E 118.0 . .
C02J C03E C02B 124.0(16) . .
C02J C03E H03E 118.0 . .
N13 C03F C060 121.9(18) . .
N13 C03F C071 117.7(19) . .
C060 C03F C071 120.2(16) . .
C02F C03G C05H 118.0(16) . .
C02F C03G C063 123.2(15) . .
C05H C03G C063 119(2) . .
C05Z C03J C08W 121.7(19) . .
C05Z C03J C0A6 126(2) . .
C08W C03J C0A6 112(2) . .
C01Y C03K C02B 119.9(15) . .
C01Y C03K H03K 120.0 . .
C02B C03K H03K 120.0 . .
C02P C03M H03M 116.8 . .
C04G C03M C02P 126.5(17) . .
C04G C03M H03M 116.8 . .
C04R C03N C068 121.5(15) . .
C05O C03N C04R 117.4(15) . .
C05O C03N C068 121.0(14) . .
C047 C03O B05Y 116.1(17) . .
C04D C03O C047 118.2(17) . .
C04D C03O B05Y 125.6(14) . .
C045 C03Q C06V 123.9(15) . .
C05M C03Q C045 113(2) . .
C05M C03Q C06V 122.3(16) . .
C02D C03R H03R 118.2 . .
C02R C03R C02D 123.6(15) . .
C02R C03R H03R 118.2 . .
C047 C03T C07T 117(2) . .
C07A C03T C047 121.3(17) . .
C07A C03T C07T 121.9(18) . .
C04U C03V C09P 120.6(16) . .
C06G C03V C04U 120.2(16) . .
C06G C03V C09P 119.2(17) . .
C04T C03W C08V 116.1(15) . .
C05Q C03W C04T 121.2(14) . .
C05Q C03W C08V 122.7(15) . .
C041 C03X C07Y 120(2) . .
C04A C03X C041 120.6(16) . .
C04A C03X C07Y 119(2) . .
C033 C03Y N16 117.4(14) . .
C03C C03Y N16 120.8(19) . .
C03C C03Y C033 121.5(15) . .
C02N C041 H041 120.3 . .
C03X C041 C02N 119.3(19) . .
C03X C041 H041 120.3 . .
C01Y C042 H042 119.5 . .
C02J C042 C01Y 121(2) . .
C02J C042 H042 119.5 . .
N15 C043 H04A 109.1 . .
N15 C043 H04B 109.1 . .
C02E C043 N15 112.5(13) . .
C02E C043 H04A 109.1 . .
C02E C043 H04B 109.1 . .
H04A C043 H04B 107.8 . .
C04D C044 C088 122.2(16) . .
C07A C044 C04D 120(2) . .
C07A C044 C088 117.7(17) . .
C03Q C045 N11 115(2) . .
C06O C045 N11 117.7(15) . .
C06O C045 C03Q 126.5(16) . .
C03O C047 H047 119.8 . .
C03T C047 C03O 120(2) . .
C03T C047 H047 119.8 . .
C6 N6 Fe2 116.7(12) . 2_847
C6 N6 C0AM 121.5(17) . .
C0AM N6 Fe2 121.7(12) . 2_847
C020 C04A H04G 118.7 . .
C03X C04A C020 122.5(18) . .
C03X C04A H04G 118.7 . .
C02K C04B C02L 122.5(14) . .
C02K C04B H04D 118.7 . .
C02L C04B H04D 118.7 . .
C03D C04C H04C 120.2 . .
C0AO C04C C03D 120(2) . .
C0AO C04C H04C 120.2 . .
C03O C04D C044 121.6(16) . .
C03O C04D H04E 119.2 . .
C044 C04D H04E 119.2 . .
N16 C12 C11 129.9(13) . .
N16 C12 C7 113.1(13) . .
C7 C12 C11 115.6(13) . .
C02E C04F H04F 121.4 . .
C02E C04F C06C 117.3(17) . .
C06C C04F H04F 121.4 . .
C03M C04G C05V 119.8(16) . .
C03M C04G C07E 123.7(18) . .
C05V C04G C07E 116(2) . .
C02D C04H C039 118.2(15) . .
C02D C04H H04H 120.9 . .
C039 C04H H04H 120.9 . .
N4 C04I C05G 119.1(17) . .
N4 C04I C074 118.5(18) . .
C05G C04I C074 122.4(15) . .
C035 C04K H04K 118.2 . .
C05H C04K C035 123.7(15) . .
C05H C04K H04K 118.2 . .
C02G C04L H04L 119.7 . .
C02T C04L C02G 120.6(15) . .
C02T C04L H04L 119.7 . .
C03C C04M H04M 118.6 . .
C06F C04M C03C 122.7(18) . .
C06F C04M H04M 118.6 . .
C06X C04N C09F 117(2) . .
C08L C04N C06X 123.1(17) . .
C08L C04N C09F 120.0(18) . .
C07G C04O C0AD 117(2) . .
C080 C04O C07G 123(2) . .
C080 C04O C0AD 120.2(18) . .
C02T C04R C03N 124.2(14) . .
C02T C04R H04R 117.9 . .
C03N C04R H04R 117.9 . .
C02K C04T H04T 121.4 . .
C03W C04T C02K 117.3(14) . .
C03W C04T H04T 121.4 . .
C03V C04U H04U 118.4 . .
C058 C04U C03V 123.2(15) . .
C058 C04U H04U 118.4 . .
C06I C04V C080 123(2) . .
C06I C04V C0C8 118(2) . .
C080 C04V C0C8 119(2) . .
N14 C04X C067 121.6(16) . .
N14 C04X C085 115.2(19) . .
C067 C04X C085 123.2(16) . .
C07K C050 C0AJ 120(2) . .
C09O C050 C07K 119.1(18) . .
C09O C050 C0AJ 120.5(18) . .
N2 C051 C08G 118(2) . .
C09Q C051 N2 122(2) . .
C09Q C051 C08G 119(2) . .
C07K C052 B09R 124(2) . .
C08D C052 C07K 116.8(17) . .
C08D C052 B09R 118.7(16) . .
C031 C053 H053 118.8 . .
C031 C053 C05K 122.5(18) . .
C05K C053 H053 118.8 . .
N19 C054 C06H 115(2) . .
N19 C054 C0A1 121(2) . .
C0A1 C054 C06H 123.6(19) . .
C08D C055 C0BR 120.8(19) . .
C09O C055 C08D 122(2) . .
C09O C055 C0BR 117.5(19) . .
C9 C8 Br01 125.8(11) . .
C7 C8 Br01 117.2(12) . .
C7 C8 C9 116.8(13) . .
C029 C058 B073 122.0(15) . .
C04U C058 C029 114.7(15) . .
C04U C058 B073 123.2(14) . .
F00H C059 C02U 109.8(18) . .
F00M C059 F00H 105.7(14) . .
F00M C059 C02U 113.7(13) . .
F01D C059 F00H 102.9(14) . .
F01D C059 F00M 108.0(17) . .
F01D C059 C02U 115.7(16) . .
C03A C05A H05G 109.5 . .
C03A C05A H05H 109.5 . .
C03A C05A H05I 109.5 . .
H05G C05A H05H 109.5 . .
H05G C05A H05I 109.5 . .
H05H C05A H05I 109.5 . .
C033 C05C H05A 109.5 . .
C033 C05C H05B 109.5 . .
C033 C05C H05C 109.5 . .
H05A C05C H05B 109.5 . .
H05A C05C H05C 109.5 . .
H05B C05C H05C 109.5 . .
C030 C05E H05E 119.2 . .
C030 C05E C06C 121.6(18) . .
C06C C05E H05E 119.2 . .
C04I C05G H05J 118.1 . .
C06L C05G C04I 123.7(18) . .
C06L C05G H05J 118.1 . .
C03G C05H H05K 120.2 . .
C04K C05H C03G 120(2) . .
C04K C05H H05K 120.2 . .
C06X C05I B09R 121(2) . .
C095 C05I C06X 116.0(17) . .
C095 C05I B09R 121.9(16) . .
N13 C05J C06N 119(2) . .
N13 C05J C089 121.1(18) . .
C089 C05J C06N 119.9(18) . .
C05Z C05K C053 118(2) . .
C05Z C05K C09D 124(2) . .
C09D C05K C053 118.6(19) . .
C025 C05L C02P 123.6(15) . .
C025 C05L H05L 118.2 . .
C02P C05L H05L 118.2 . .
C03Q C05M H05M 119.1 . .
C07F C05M C03Q 121.7(19) . .
C07F C05M H05M 119.1 . .
C02G C05O C03N 118.7(14) . .
C02G C05O H05O 120.7 . .
C03N C05O H05O 120.7 . .
C02L C05Q H05Q 119.5 . .
C03W C05Q C02L 121.0(15) . .
C03W C05Q H05Q 119.5 . .
N20 C05R H05D 109.0 . .
N20 C05R H05F 109.0 . .
N20 C05R C06T 112.9(14) . .
H05D C05R H05F 107.8 . .
C06T C05R H05D 109.0 . .
C06T C05R H05F 109.0 . .
N14 C05S C034 112.8(19) . .
C07P C05S N14 121.3(17) . .
C07P C05S C034 125.8(16) . .
O4 C7 C12 113.5(13) . .
O4 C7 C8 119.7(13) . .
C8 C7 C12 126.6(15) . .
C025 C05V H05V 121.5 . .
C04G C05V C025 117(2) . .
C04G C05V H05V 121.5 . .
C02R C05W C039 122.7(16) . .
C02R C05W H05W 118.7 . .
C039 C05W H05W 118.7 . .
F00C C05X F00W 106.5(15) . .
F00C C05X F018 105.3(19) . .
F00C C05X C02N 114.8(14) . .
F00W C05X F018 108.5(13) . .
F00W C05X C02N 111.3(18) . .
F018 C05X C02N 110.1(15) . .
C02L B05Y C03O 113.2(14) . .
C02P B05Y C02L 104.4(16) . .
C02P B05Y C02R 115.5(14) . .
C02P B05Y C03O 114.0(13) . .
C02R B05Y C02L 108.5(12) . .
C02R B05Y C03O 101.5(15) . .
C03J C05Z H05Z 119.4 . .
C05K C05Z C03J 121(2) . .
C05K C05Z H05Z 119.4 . .
C03F C060 H060 121.5 . .
C087 C060 C03F 117(2) . .
C087 C060 H060 121.5 . .
C030 C061 H06A 109.5 . .
C030 C061 H06B 109.5 . .
C030 C061 H06C 109.5 . .
H06A C061 H06B 109.5 . .
H06A C061 H06C 109.5 . .
H06B C061 H06C 109.5 . .
C03G C063 H06P 109.5 . .
C03G C063 H06Q 109.5 . .
C03G C063 H06R 109.5 . .
H06P C063 H06Q 109.5 . .
H06P C063 H06R 109.5 . .
H06Q C063 H06R 109.5 . .
C033 C064 H064 121.9 . .
C033 C064 C06F 116(2) . .
C06F C064 H064 121.9 . .
C3 C2 Br03 122.4(11) . .
C1 C2 Br03 114.3(11) . .
C1 C2 C3 123.3(14) . .
C07U C066 H066 120.0 . .
C07U C066 C0AZ 120(2) . .
C0AZ C066 H066 120.0 . .
C04X C067 H067 118.6 . .
C075 C067 C04X 122.7(19) . .
C075 C067 H067 118.6 . .
F00R C068 F01U 97.0(18) . .
F00R C068 C03N 115.3(17) . .
F01U C068 C03N 114.0(18) . .
F02Y C068 F00R 108.0(15) . .
F02Y C068 F01U 102.5(19) . .
F02Y C068 C03N 117.5(19) . .
C08L C06A C095 118(2) . .
C0CN C06A C08L 120(2) . .
C0CN C06A C095 122.3(19) . .
C04F C06C C05E 119(2) . .
C04F C06C H06D 120.7 . .
C05E C06C H06D 120.7 . .
C06L C06D H06S 120.7 . .
C06L C06D C06Q 118.6(19) . .
C06Q C06D H06S 120.7 . .
C04M C06F C064 121.8(16) . .
C04M C06F H06F 119.1 . .
C064 C06F H06F 119.1 . .
C02U C06G H06U 120.6 . .
C03V C06G C02U 118.7(15) . .
C03V C06G H06U 120.6 . .
N20 C06H H06E 109.8 . .
N20 C06H H06G 109.8 . .
C054 C06H N20 109.3(14) . .
C054 C06H H06E 109.8 . .
C054 C06H H06G 109.8 . .
H06E C06H H06G 108.3 . .
C04V C06I H06V 119.6 . .
C04V C06I C06M 121(2) . .
C06M C06I H06V 119.6 . .
C07Q C06K C0CY 120(2) . .
C091 C06K C07Q 119(2) . .
C091 C06K C0CY 121(3) . .
C05G C06L C06D 119(2) . .
C05G C06L H06T 120.5 . .
C06D C06L H06T 120.5 . .
C06I C06M B09R 123.6(17) . .
C07G C06M C06I 117.5(16) . .
C07G C06M B09R 119(2) . .
C05J C06N H06H 109.5 . .
C05J C06N H06I 109.5 . .
C05J C06N H06J 109.5 . .
H06H C06N H06I 109.5 . .
H06H C06N H06J 109.5 . .
H06I C06N H06J 109.5 . .
C045 C06O C083 117.6(18) . .
C045 C06O C08A 121.4(16) . .
C083 C06O C08A 120(2) . .
N18 C06P C06W 112(2) . .
C0A8 C06P N18 125(2) . .
C0A8 C06P C06W 122(2) . .
N4 C06Q C06D 121.7(16) . .
N4 C06Q C079 118.4(19) . .
C06D C06Q C079 119.9(18) . .
C07O C06R C09K 114(2) . .
C08N C06R C07O 123(3) . .
C08N C06R C09K 123(2) . .
N17 C06T C05R 111(2) . .
N17 C06T C08E 123.2(18) . .
C08E C06T C05R 125.3(17) . .
C093 C06U B21 117(3) . .
C0A5 C06U C093 116(3) . .
C0A5 C06U B21 127(2) . .
C03Q C06V H06K 109.5 . .
C03Q C06V H06L 109.5 . .
C03Q C06V H06M 109.5 . .
H06K C06V H06L 109.5 . .
H06K C06V H06M 109.5 . .
H06L C06V H06M 109.5 . .
N20 C06W C06P 111.3(16) . .
N20 C06W H06N 109.4 . .
N20 C06W H06O 109.4 . .
C06P C06W H06N 109.4 . .
C06P C06W H06O 109.4 . .
H06N C06W H06O 108.0 . .
C04N C06X H06X 120.5 . .
C05I C06X C04N 119.0(19) . .
C05I C06X H06X 120.5 . .
C07O C06Y B0DD 128(3) . .
C09B C06Y C07O 113(2) . .
C09B C06Y B0DD 119(3) . .
C0CS N8 Fe2 110.3(15) . .
C0D7 N8 Fe2 132.3(16) . .
C0D7 N8 C0CS 113(2) . .
N15 C071 H07A 109.5 . .
N15 C071 H07B 109.5 . .
C03F C071 N15 110.9(13) . .
C03F C071 H07A 109.5 . .
C03F C071 H07B 109.5 . .
H07A C071 H07B 108.0 . .
C09I C072 C093 123(3) . .
C09I C072 C0AQ 120(3) . .
C0AQ C072 C093 116(3) . .
C020 B073 C02J 111.2(13) . .
C020 B073 C02T 113.7(16) . .
C020 B073 C058 109.2(13) . .
C02J B073 C02T 106.3(13) . .
C02J B073 C058 108.0(16) . .
C058 B073 C02T 108.2(13) . .
C04I C074 H07G 109.5 . .
C04I C074 H07H 109.5 . .
C04I C074 H07I 109.5 . .
H07G C074 H07H 109.5 . .
H07G C074 H07I 109.5 . .
H07H C074 H07I 109.5 . .
C067 C075 H075 122.1 . .
C067 C075 C07P 116(2) . .
C07P C075 H075 122.1 . .
H07C C076 H07D 109.5 . .
H07C C076 H07E 109.5 . .
H07D C076 H07E 109.5 . .
C07U C076 H07C 109.5 . .
C07U C076 H07D 109.5 . .
C07U C076 H07E 109.5 . .
C08I C078 B21 120(2) . .
C09H C078 C08I 115.1(19) . .
C09H C078 B21 125(2) . .
N5 C079 H07J 108.5 . .
N5 C079 H07K 108.5 . .
C06Q C079 N5 115.2(14) . .
C06Q C079 H07J 108.5 . .
C06Q C079 H07K 108.5 . .
H07J C079 H07K 107.5 . .
C03T C07A C044 118.1(18) . .
C03T C07A H07L 120.9 . .
C044 C07A H07L 120.9 . .
N19 C07C C0AG 114(2) . .
C0CQ C07C N19 125(2) . .
C0CQ C07C C0AG 121(2) . .
F00O C07E C04G 106.2(18) . .
F015 C07E F00O 107.4(15) . .
F015 C07E F016 112.3(18) . .
F015 C07E C04G 117.6(18) . .
F016 C07E F00O 100.0(16) . .
F016 C07E C04G 111.4(14) . .
C05M C07F H07F 117.8 . .
C05M C07F C083 124.3(19) . .
C083 C07F H07F 117.8 . .
C04O C07G C06M 119(2) . .
C04O C07G H07M 120.5 . .
C06M C07G H07M 120.5 . .
O2 C4 C6 116.6(17) . 2_847
O2 C4 C5 120.5(17) . .
C5 C4 C6 122.8(18) . 2_847
C09H C07J C0B3 116(3) . .
C0B4 C07J C09H 124(2) . .
C0B4 C07J C0B3 119(2) . .
C050 C07K H07N 118.7 . .
C052 C07K C050 123(2) . .
C052 C07K H07N 118.7 . .
N6 C6 C4 110.1(17) . 2_847
N6 C6 C5 133.5(17) . .
C5 C6 C4 116.2(16) . 2_847
C06R C07O H07O 119.2 . .
C06Y C07O C06R 122(3) . .
C06Y C07O H07O 119.2 . .
C05S C07P C075 121.2(18) . .
C05S C07P H07P 119.4 . .
C075 C07P H07P 119.4 . .
C06K C07Q H07Q 118.8 . .
C06K C07Q C08O 122.4(19) . .
C08O C07Q H07Q 118.8 . .
F00N C07R F01F 103.1(16) . .
F00N C07R C08C 113(2) . .
F01E C07R F00N 106.9(19) . .
F01E C07R F01F 107.3(19) . .
F01E C07R C08C 114.0(18) . .
F01F C07R C08C 111(2) . .
F00Q C07T F00V 106.9(16) . .
F00Q C07T F01I 108(2) . .
F00Q C07T C03T 112.8(15) . .
F00V C07T F01I 104.9(15) . .
F00V C07T C03T 112(2) . .
F01I C07T C03T 112.1(17) . .
N17 C07U C076 116(2) . .
C066 C07U N17 121.8(18) . .
C066 C07U C076 122.0(18) . .
C09G C07W C0CO 114(2) . .
C0AU C07W C09G 116(2) . .
C0AU C07W C0CO 129(3) . .
F00E C07X F00U 102.5(12) . .
F00E C07X C01Y 115.7(14) . .
F00K C07X F00E 102.5(19) . .
F00K C07X F00U 103.9(13) . .
F00K C07X C01Y 116.1(13) . .
F00U C07X C01Y 114(2) . .
F00I C07Y F01O 99.5(16) . .
F00I C07Y C03X 114.6(19) . .
F01N C07Y F00I 105.2(17) . .
F01N C07Y F01O 106.2(19) . .
F01N C07Y C03X 116.4(17) . .
F01O C07Y C03X 113.2(19) . .
C04O C080 C04V 117.3(18) . .
C04O C080 H080 121.4 . .
C04V C080 H080 121.4 . .
C09L C081 H081 120.6 . .
C0B1 C081 H081 120.6 . .
C0B1 C081 C09L 119(2) . .
C06O C083 C07F 117(2) . .
C06O C083 H083 121.7 . .
C07F C083 H083 121.7 . .
C04X C085 H08A 109.5 . .
C04X C085 H08B 109.5 . .
C04X C085 H08C 109.5 . .
H08A C085 H08B 109.5 . .
H08A C085 H08C 109.5 . .
H08B C085 H08C 109.5 . .
N18 C086 C08B 118(2) . .
N18 C086 C0A0 120.1(19) . .
C0A0 C086 C08B 122(2) . .
C060 C087 H087 119.1 . .
C060 C087 C089 122(3) . .
C089 C087 H087 119.1 . .
F00X C088 F00Z 106.9(17) . .
F00X C088 F012 106.2(14) . .
F00X C088 C044 112.0(17) . .
F00Z C088 C044 113.3(16) . .
F012 C088 F00Z 105.7(17) . .
F012 C088 C044 112.2(16) . .
C05J C089 H089 120.6 . .
C087 C089 C05J 119(2) . .
C087 C089 H089 120.6 . .
C06O C08A H08D 109.5 . .
C06O C08A H08E 109.5 . .
C06O C08A H08F 109.5 . .
H08D C08A H08E 109.5 . .
H08D C08A H08F 109.5 . .
H08E C08A H08F 109.5 . .
C086 C08B H08G 109.5 . .
C086 C08B H08H 109.5 . .
C086 C08B H08I 109.5 . .
H08G C08B H08H 109.5 . .
H08G C08B H08I 109.5 . .
H08H C08B H08I 109.5 . .
C08K C08C C07R 119(2) . .
C08K C08C C091 115.2(18) . .
C091 C08C C07R 125(2) . .
C052 C08D C055 121.4(18) . .
C052 C08D H08T 119.3 . .
C055 C08D H08T 119.3 . .
C06T C08E H08J 119.9 . .
C0AZ C08E C06T 120(2) . .
C0AZ C08E H08J 119.9 . .
F017 C08F F01C 102.9(18) . .
F017 C08F F027 110(2) . .
F017 C08F C02G 113.5(18) . .
F01C C08F C02G 111(2) . .
F027 C08F F01C 106.4(18) . .
F027 C08F C02G 112.0(18) . .
C051 C08G H08N 109.5 . .
C051 C08G H08O 109.5 . .
C051 C08G H08P 109.5 . .
H08N C08G H08O 109.5 . .
H08N C08G H08P 109.5 . .
H08O C08G H08P 109.5 . .
C4 C5 Br06 116.8(15) . .
C4 C5 C6 120.6(17) . .
C6 C5 Br06 122.2(13) . .
C078 C08I H08Q 118.4 . .
C0AA C08I C078 123(3) . .
C0AA C08I H08Q 118.4 . .
C08C C08K H08S 117.0 . .
C08O C08K C08C 126(2) . .
C08O C08K H08S 117.0 . .
C04N C08L C06A 119.1(19) . .
C04N C08L H08V 120.5 . .
C06A C08L H08V 120.5 . .
C06R C08N H08R 122.0 . .
C096 C08N C06R 116(2) . .
C096 C08N H08R 122.0 . .
C07Q C08O B0BP 127.1(19) . .
C08K C08O C07Q 114(3) . .
C08K C08O B0BP 119(2) . .
C0AF C08S B0DD 122(2) . .
C19 C08S C0AF 112(2) . .
C19 C08S B0DD 125(2) . .
F00Y C08T F011 106(2) . .
F00Y C08T F01X 105.5(17) . .
F00Y C08T C02B 114.2(15) . .
F011 C08T F01X 106.5(15) . .
F011 C08T C02B 111.8(17) . .
F01X C08T C02B 111.8(19) . .
C09T C08U H08U 117.5 . .
C09T C08U C0CH 125(2) . .
C0CH C08U H08U 117.5 . .
F00F C08V C03W 112.5(14) . .
F00S C08V F00F 107.8(17) . .
F00S C08V F00T 104.4(15) . .
F00S C08V C03W 113.4(19) . .
F00T C08V F00F 104.8(18) . .
F00T C08V C03W 113.2(19) . .
C031 C08W C03J 119(2) . .
C031 C08W H08W 120.6 . .
C03J C08W H08W 120.6 . .
C03C C08X H08K 109.5 . .
C03C C08X H08L 109.5 . .
C03C C08X H08M 109.5 . .
H08K C08X H08L 109.5 . .
H08K C08X H08M 109.5 . .
H08L C08X H08M 109.5 . .
C0AR N7 Fe2 129(2) . .
C0AR N7 C0DA 120(3) . .
C0DA N7 Fe2 111(2) . .
N3 C090 C09A 116(2) . .
N3 C090 C0CB 127(2) . .
C0CB C090 C09A 117(2) . .
C06K C091 C08C 124(2) . .
C06K C091 H091 118.1 . .
C08C C091 H091 118.1 . .
C0A4 C092 H092 116.9 . .
C0A4 C092 C0BF 126(2) . .
C0BF C092 H092 116.9 . .
C06U C093 C072 118(3) . .
C06U C093 H093 120.9 . .
C072 C093 H093 120.9 . .
F04Z C094 C02D 104(3) . .
F069 C094 C02D 113(2) . .
F069 C094 F04Z 95(2) . .
F084 C094 C02D 114(2) . .
F084 C094 F04Z 92(2) . .
F084 C094 F069 128(3) . .
F1 C094 C02D 121(3) . .
F1 C094 F04Z 132(3) . .
F1 C094 F084 84(4) . .
C05I C095 C06A 125.0(17) . .
C05I C095 H095 117.5 . .
C06A C095 H095 117.5 . .
C08N C096 C09B 122(3) . .
C08N C096 C0CM 117(2) . .
C09B C096 C0CM 120(3) . .
C35 F097 F2 53(3) . .
C0AF C099 C0C7 120(3) . .
C31 C099 C0AF 118(2) . .
C31 C099 C0C7 120(3) . .
N5 C09A H09A 109.7 . .
N5 C09A H09B 109.7 . .
C090 C09A N5 110.0(16) . .
C090 C09A H09A 109.7 . .
C090 C09A H09B 109.7 . .
H09A C09A H09B 108.2 . .
C06Y C09B C096 124(3) . .
C06Y C09B H09C 118.1 . .
C096 C09B H09C 118.1 . .
C34 F09C F0CT 63(3) . .
F01B C09D F01Q 103(2) . .
F01B C09D C05K 118(2) . .
F01B C09D F05U 104.0(17) . .
F01Q C09D C05K 113.5(17) . .
F01Q C09D F05U 101(2) . .
F05U C09D C05K 115(2) . .
F01V C09F C04N 113.6(16) . .
F01V C09F F04W 101(2) . .
F02V C09F F01V 111.6(18) . .
F02V C09F C04N 114(2) . .
F02V C09F F04W 100.4(16) . .
F04W C09F C04N 115.7(19) . .
C07W C09G H09G 119.4 . .
C0BF C09G C07W 121(2) . .
C0BF C09G H09G 119.4 . .
C078 C09H C07J 119(2) . .
C078 C09H H09H 120.5 . .
C07J C09H H09H 120.5 . .
C072 C09I H09I 119.6 . .
C072 C09I C0B9 121(3) . .
C0B9 C09I H09I 119.6 . .
C0BD C09J C0AP 120(3) . .
C30 C09J C0AP 121(3) . .
C30 C09J C0BD 119(3) . .
F04Q C09K C06R 111(3) . .
F05N C09K F04Q 101.3(19) . .
F05N C09K C06R 112.2(19) . .
F098 C09K F04Q 106.3(19) . .
F098 C09K F05N 107(3) . .
F098 C09K C06R 118(2) . .
C0C1 C09L C081 119(3) . .
C0C1 C09L C0C2 126(3) . .
C0C2 C09L C081 114(2) . .
F019 C09M C039 111(2) . .
F01L C09M F019 102.6(18) . .
F01L C09M C039 113.8(18) . .
F02I C09M F019 102.8(18) . .
F02I C09M F01L 109.8(19) . .
F02I C09M C039 115.5(18) . .
C0AY N10 Fe2 106.1(13) . .
C0AY N10 C0BQ 110(2) . .
C0BQ N10 Fe2 106.3(16) . .
C0CF N10 Fe2 110.4(16) . .
C0CF N10 C0AY 116(2) . .
C0CF N10 C0BQ 108(2) . .
C050 C09O H09O 120.8 . .
C055 C09O C050 118.4(17) . .
C055 C09O H09O 120.8 . .
F01W C09P F01Z 103(2) . .
F01W C09P F02C 104.5(18) . .
F01W C09P C03V 114.9(18) . .
F01Z C09P F02C 102.7(15) . .
F01Z C09P C03V 117.3(18) . .
F02C C09P C03V 113(2) . .
C051 C09Q H09Q 117.7 . .
C051 C09Q C0AO 125(2) . .
C0AO C09Q H09Q 117.7 . .
C031 B09R C06M 112(2) . .
C052 B09R C031 115.4(15) . .
C052 B09R C06M 101.0(13) . .
C05I B09R C031 104.2(13) . .
C05I B09R C052 112(2) . .
C05I B09R C06M 112.4(15) . .
C0BD C09S C0BZ 120(3) . .
C0BD C09S C34 128(3) . .
C0BZ C09S C34 112(3) . .
C08U C09T B0BP 123(2) . .
C08U C09T C2BA 115(2) . .
C2BA C09T B0BP 120(2) . .
F00D C09U F00G 102.9(18) . .
F00D C09U C02K 111.7(17) . .
F00G C09U C02K 110.3(17) . .
F00J C09U F00D 108.6(16) . .
F00J C09U F00G 107.5(18) . .
F00J C09U C02K 115(2) . .
C0AP C09W B0BP 124(2) . .
C0AP C09W C0BZ 118(3) . .
C0BZ C09W B0BP 118(3) . .
C0AM C09Z C0BJ 119(3) . .
C0AM C09Z C0CC 123(2) . .
C0BJ C09Z C0CC 118(2) . .
C086 C0A0 H0A0 119.7 . .
C0BE C0A0 C086 121(2) . .
C0BE C0A0 H0A0 119.7 . .
C054 C0A1 H0A1 119.6 . .
C0AT C0A1 C054 121(3) . .
C0AT C0A1 H0A1 119.6 . .
F01M C0A2 C025 117.5(19) . .
F01M C0A2 F05D 104(2) . .
F01M C0A2 F06B 109(3) . .
F05D C0A2 C025 107(2) . .
F06B C0A2 C025 107(2) . .
F06B C0A2 F05D 111.9(19) . .
C0BS C0A3 C0C6 110(2) . .
C0BS C0A3 B21 127(3) . .
C0C6 C0A3 B21 124(2) . .
C092 C0A4 C0AU 111(2) . .
C092 C0A4 B0DD 122(2) . .
C0AU C0A4 B0DD 128(3) . .
C06U C0A5 H0A5 116.8 . .
C06U C0A5 C0B9 126(3) . .
C0B9 C0A5 H0A5 116.8 . .
F8 C0A6 C03J 118.4(16) . .
F8 C0A6 F10 109(3) . .
F8 C0A6 F11 106.1(17) . .
F10 C0A6 C03J 116.1(16) . .
F10 C0A6 F11 101.3(17) . .
F11 C0A6 C03J 104(3) . .
C0B8 C0A7 C0D0 115(3) . .
C0B8 C0A7 B21 126(2) . .
C0D0 C0A7 B21 119(3) . .
C06P C0A8 H0A8 120.5 . .
C06P C0A8 C0BE 119(2) . .
C0BE C0A8 H0A8 120.5 . .
C0D2 N9 Fe2 118(3) . .
C0D2 N9 C38 119(4) . .
C38 N9 Fe2 123(3) . .
C08I C0AA C0B4 120(3) . .
C08I C0AA C6AA 118(3) . .
C0B4 C0AA C6AA 122(2) . .
C0AS C0AC C35 116(3) . .
C0C1 C0AC C0AS 122(3) . .
C0C1 C0AC C35 121(3) . .
F038 C0AD F046 113(3) . .
F038 C0AD F04J 100.5(17) . .
F038 C0AD C04O 115.2(18) . .
F046 C0AD F04J 105.1(18) . .
F046 C0AD C04O 114.4(16) . .
F04J C0AD C04O 107(2) . .
C0CW C0AE C5AA 120(3) . .
C0CW C0AE C2BA 122(3) . .
C2BA C0AE C5AA 118(3) . .
C08S C0AF H0AF 117.1 . .
C099 C0AF C08S 126(2) . .
C099 C0AF H0AF 117.1 . .
C07C C0AG H0AA 109.5 . .
C07C C0AG H0AB 109.5 . .
C07C C0AG H0AC 109.5 . .
H0AA C0AG H0AB 109.5 . .
H0AA C0AG H0AC 109.5 . .
H0AB C0AG H0AC 109.5 . .
F022 C0AJ F02W 104(2) . .
F022 C0AJ F03L 106(2) . .
F022 C0AJ C050 117(2) . .
F02W C0AJ C050 113(2) . .
F03L C0AJ F02W 107(2) . .
F03L C0AJ C050 110(3) . .
N6 C0AM C0BB 118(2) . .
C09Z C0AM N6 121(3) . .
C09Z C0AM C0BB 121(2) . .
C0B8 C0AN C22 119(3) . .
C0C5 C0AN C0B8 119(4) . .
C0C5 C0AN C22 121(3) . .
C04C C0AO C09Q 116(3) . .
C04C C0AO H0AO 121.8 . .
C09Q C0AO H0AO 121.8 . .
C09J C0AP H0AP 118.9 . .
C09W C0AP C09J 122(2) . .
C09W C0AP H0AP 118.9 . .
F03S C0AQ F05P 103(3) . .
F03S C0AQ C072 118(3) . .
F05B C0AQ F03S 100(3) . .
F05B C0AQ F05P 104(2) . .
F05B C0AQ C072 116(3) . .
F05P C0AQ C072 114(3) . .
N7 C0AR C0BX 124(3) . .
N7 C0AR C29 119(3) . .
C0BX C0AR C29 117(3) . .
C0AC C0AS H0AS 119.5 . .
C0AC C0AS C0B1 121(3) . .
C0B1 C0AS H0AS 119.5 . .
C0A1 C0AT H0AT 120.2 . .
C0CQ C0AT C0A1 120(3) . .
C0CQ C0AT H0AT 120.2 . .
C07W C0AU C0A4 131(3) . .
C07W C0AU H0AU 114.5 . .
C0A4 C0AU H0AU 114.5 . .
C0AX C0AW H0AW 116.6 . .
C0BW C0AW H0AW 116.6 . .
C0BW C0AW C0AX 127(2) . .
C0AW C0AX C4AA 117(3) . .
C3AA C0AX C0AW 119(3) . .
C3AA C0AX C4AA 122(3) . .
N10 C0AY H0AD 108.4 . .
N10 C0AY H0AE 108.4 . .
H0AD C0AY H0AE 107.5 . .
C0CS C0AY N10 115(2) . .
C0CS C0AY H0AD 108.4 . .
C0CS C0AY H0AE 108.4 . .
C066 C0AZ H0AZ 119.4 . .
C08E C0AZ C066 121(3) . .
C08E C0AZ H0AZ 119.4 . .
C081 C0B1 B0DD 120(2) . .
C0AS C0B1 C081 118(3) . .
C0AS C0B1 B0DD 122(2) . .
F08J C0B3 C07J 109(3) . .
F0D1 C0B3 C07J 112(3) . .
F0D1 C0B3 F08J 92(3) . .
F0D1 C0B3 F4 137(3) . .
F4 C0B3 C07J 110(4) . .
F4 C0B3 F08J 83(2) . .
F9 C0B3 C07J 113(3) . .
F9 C0B3 F08J 130(2) . .
F9 C0B3 F0D1 95(3) . .
C07J C0B4 C0AA 118(2) . .
C07J C0B4 H0B4 121.1 . .
C0AA C0B4 H0B4 121.1 . .
C0BN C0B5 C9AA 118(4) . .
C3AA C0B5 C0BN 123(3) . .
C3AA C0B5 C9AA 118(3) . .
C0A7 C0B8 C0AN 125(3) . .
C0A7 C0B8 H0B8 117.3 . .
C0AN C0B8 H0B8 117.3 . .
C09I C0B9 C0A5 115(4) . .
C09I C0B9 C1BA 121(4) . .
C0A5 C0B9 C1BA 124(4) . .
C0AM C0BB C0C4 121(2) . .
C2AA C0BB C0AM 117(3) . .
C2AA C0BB C0C4 122(4) . .
C0CS C0BC H0BD 119.5 . .
C1AA C0BC H0BD 119.5 . .
C1AA C0BC C0CS 121(3) . .
C09J C0BD C09S 120(3) . .
C09J C0BD H0BM 120.2 . .
C09S C0BD H0BM 120.2 . .
C0A0 C0BE C0A8 120(3) . .
C0A0 C0BE H0BE 120.2 . .
C0A8 C0BE H0BE 120.2 . .
C09G C0BF C092 114(3) . .
C28 C0BF C092 124(3) . .
C28 C0BF C09G 121(3) . .
C0BS C0BG C0BY 116(3) . .
C0DB C0BG C0BS 134(4) . .
C0DB C0BG C0BY 109(3) . .
C0D0 C0BH C0C5 121(3) . .
C0D0 C0BH C21 129(4) . .
C21 C0BH C0C5 111(3) . .
C09Z C0BJ H0BJ 121.4 . .
C0BK C0BJ C09Z 117(3) . .
C0BK C0BJ H0BJ 121.4 . .
C0BJ C0BK H0BK 117.5 . .
C2AA C0BK C0BJ 125(3) . .
C2AA C0BK H0BK 117.5 . .
C0BA F0BL F0C9 55(4) . .
C0B5 C0BN H0BN 118.5 . .
C0B5 C0BN C0BW 123(3) . .
C0BW C0BN H0BN 118.5 . .
H0BA C0BO H0BB 109.5 . .
H0BA C0BO H0BC 109.5 . .
H0BB C0BO H0BC 109.5 . .
C0CA C0BO H0BA 109.5 . .
C0CA C0BO H0BB 109.5 . .
C0CA C0BO H0BC 109.5 . .
C09T B0BP C08O 110(2) . .
C09T B0BP C09W 106(2) . .
C09T B0BP C0BW 111.3(17) . .
C09W B0BP C08O 112.3(18) . .
C09W B0BP C0BW 110(2) . .
C0BW B0BP C08O 107(2) . .
N10 C0BQ H0BF 110.3 . .
N10 C0BQ H0BG 110.3 . .
N10 C0BQ C0D2 107(3) . .
H0BF C0BQ H0BG 108.5 . .
C0D2 C0BQ H0BF 110.3 . .
C0D2 C0BQ H0BG 110.3 . .
F02Z C0BR C055 117(2) . .
F02Z C0BR F077 108(3) . .
F02Z C0BR F07S 103(2) . .
F077 C0BR C055 119(2) . .
F07S C0BR C055 112(3) . .
F07S C0BR F077 95(2) . .
C0A3 C0BS H0BS 116.1 . .
C0BG C0BS C0A3 128(3) . .
C0BG C0BS H0BS 116.1 . .
C0CA C0BU H0BU 117.1 . .
C24 C0BU H0BU 117.1 . .
C24 C0BU C0CA 126(3) . .
C0AW C0BW C0BN 112(2) . .
C0AW C0BW B0BP 124(2) . .
C0BN C0BW B0BP 123(2) . .
C0AR C0BX H0BH 109.5 . .
C0AR C0BX H0BI 109.5 . .
C0AR C0BX H0BL 109.5 . .
H0BH C0BX H0BI 109.5 . .
H0BH C0BX H0BL 109.5 . .
H0BI C0BX H0BL 109.5 . .
C0BG C0BY H0BY 125.2 . .
C0C3 C0BY C0BG 110(3) . .
C0C3 C0BY H0BY 125.2 . .
C09S C0BZ C09W 121(3) . .
C09S C0BZ H0BZ 119.5 . .
C09W C0BZ H0BZ 119.5 . .
C09L C0C1 C0AC 120(3) . .
C09L C0C1 H0C1 119.8 . .
C0AC C0C1 H0C1 119.8 . .
F03H C0C2 F04Y 103(2) . .
F03H C0C2 C09L 116(3) . .
F04P C0C2 F03H 101(2) . .
F04P C0C2 F04Y 104(3) . .
F04P C0C2 C09L 113(3) . .
F04Y C0C2 C09L 117(2) . .
C0BY C0C3 C8AA 108(3) . .
C0C6 C0C3 C0BY 129(3) . .
C0C6 C0C3 C8AA 117(3) . .
C0BB C0C4 H0CA 109.5 . .
C0BB C0C4 H0CC 109.5 . .
C0BB C0C4 H0CD 109.5 . .
H0CA C0C4 H0CC 109.5 . .
H0CA C0C4 H0CD 109.5 . .
H0CC C0C4 H0CD 109.5 . .
C0AN C0C5 C0BH 117(3) . .
C0AN C0C5 H0C5 121.7 . .
C0BH C0C5 H0C5 121.7 . .
C0A3 C0C6 H0C6 117.6 . .
C0C3 C0C6 C0A3 125(3) . .
C0C3 C0C6 H0C6 117.6 . .
C099 C0C7 F0BM 95(3) . .
F0AH C0C7 C099 125(3) . .
F0AH C0C7 F0BM 95(4) . .
F0D9 C0C7 C099 124(4) . .
F0D9 C0C7 F0AH 108(4) . .
F0D9 C0C7 F0BM 95(3) . .
F06J C0C8 C04V 123(3) . .
F06J C0C8 F082 97(2) . .
F082 C0C8 C04V 114(3) . .
F0AK C0C8 C04V 116(2) . .
F0AK C0C8 F06J 110(3) . .
F0AK C0C8 F082 91(2) . .
C0BA F0C9 F0BL 47(3) . .
N3 C0CA C0BO 114(3) . .
C0BU C0CA N3 116(3) . .
C0BU C0CA C0BO 129(3) . .
C090 C0CB H0CB 126.6 . .
C090 C0CB C24 107(3) . .
C24 C0CB H0CB 126.6 . .
C09Z C0CC H0CE 109.5 . .
C09Z C0CC H0CF 109.5 . .
C09Z C0CC H0CG 109.5 . .
H0CE C0CC H0CF 109.5 . .
H0CE C0CC H0CG 109.5 . .
H0CF C0CC H0CG 109.5 . .
N10 C0CF H0CH 109.2 . .
N10 C0CF H0CI 109.2 . .
N10 C0CF C0DA 112(2) . .
H0CH C0CF H0CI 107.9 . .
C0DA C0CF H0CH 109.2 . .
C0DA C0CF H0CI 109.2 . .
C08U C0CH C26 122(3) . .
C0CW C0CH C08U 116(3) . .
C0CW C0CH C26 122(3) . .
H0CJ C0CJ H0CK 109.5 . .
H0CJ C0CJ H0CL 109.5 . .
H0CK C0CJ H0CL 109.5 . .
C0D7 C0CJ H0CJ 109.5 . .
C0D7 C0CJ H0CK 109.5 . .
C0D7 C0CJ H0CL 109.5 . .
C19 C0CL C0BA 124(3) . .
C31 C0CL C19 116(2) . .
C31 C0CL C0BA 120(3) . .
F02A C0CM F049 104.6(19) . .
F02A C0CM C096 114(3) . .
F03U C0CM F02A 104(2) . .
F03U C0CM F049 109(3) . .
F03U C0CM C096 110(2) . .
F049 C0CM C096 114(2) . .
F01K C0CN F03P 111.5(19) . .
F01K C0CN F03Z 100(3) . .
F01K C0CN C06A 119(2) . .
F03P C0CN F03Z 92.4(18) . .
F03P C0CN C06A 115(3) . .
C06A C0CN F03Z 114(2) . .
F02H C0CO C07W 109(2) . .
F02X C0CO F02H 105(2) . .
F02X C0CO F04S 106(2) . .
F02X C0CO C07W 116(3) . .
F04S C0CO F02H 104(3) . .
F04S C0CO C07W 117(2) . .
C07C C0CQ H0CQ 121.1 . .
C0AT C0CQ C07C 118(3) . .
C0AT C0CQ H0CQ 121.1 . .
N8 C0CS C0AY 114(3) . .
C0BC C0CS N8 125(3) . .
C0BC C0CS C0AY 121(3) . .
C34 F0CT F09C 38.9(19) . .
C0D7 C0CU H0CU 118.6 . .
C0D7 C0CU C1AA 123(3) . .
C1AA C0CU H0CU 118.6 . .
C0AE C0CW C0CH 122(2) . .
C0AE C0CW H0CW 118.9 . .
C0CH C0CW H0CW 118.9 . .
F032 C0CY C06K 111(2) . .
F062 C0CY F032 98(3) . .
F062 C0CY C06K 114(2) . .
F07V C0CY F032 107(2) . .
F07V C0CY F062 107(2) . .
F07V C0CY C06K 117(3) . .
C0DA C0CZ H0CZ 122.7 . .
C40 C0CZ H0CZ 122.7 . .
C40 C0CZ C0DA 115(4) . .
C0A7 C0D0 H0D0 119.0 . .
C0BH C0D0 C0A7 122(3) . .
C0BH C0D0 H0D0 119.0 . .
N9 C0D2 C0BQ 118(4) . .
N9 C0D2 C33 130(4) . .
C33 C0D2 C0BQ 112(4) . .
C28 F0D4 F15 51(3) . .
N8 C0D7 C0CJ 117(3) . .
C0CU C0D7 N8 122(3) . .
C0CU C0D7 C0CJ 121(3) . .
N7 C0DA C0CF 115(3) . .
C0CZ C0DA N7 123(3) . .
C0CZ C0DA C0CF 121(3) . .
F09V C0DB F07I 90(3) . .
F09V C0DB F0B6 105(3) . .
F09V C0DB C0BG 124(4) . .
F0B6 C0DB F07I 105(4) . .
F0B6 C0DB C0BG 121(3) . .
C0BG C0DB F07I 105(3) . .
C06Y B0DD C0B1 112(3) . .
C08S B0DD C06Y 114(2) . .
C08S B0DD C0B1 100.4(18) . .
C0A4 B0DD C06Y 104.4(18) . .
C0A4 B0DD C08S 117(3) . .
C0A4 B0DD C0B1 109(2) . .
C06U B21 C078 104.6(17) . .
C0A3 B21 C06U 116(3) . .
C0A3 B21 C078 109.0(18) . .
C0A3 B21 C0A7 107(2) . .
C0A7 B21 C06U 107.5(17) . .
C0A7 B21 C078 113(3) . .
C0BU C24 C0CB 126(4) . .
C0BU C24 H24 116.9 . .
C0CB C24 H24 116.9 . .
F07D C8AA C0C3 89(4) . .
F07D C8AA F0D6 78(3) . .
F0B0 C8AA F07D 92(3) . .
F0B0 C8AA C0C3 113(3) . .
F0B0 C8AA F0D6 165(3) . .
F0B0 C8AA F0 124(7) . .
C0C3 C8AA F0D6 79(3) . .
F0 C8AA F07D 109(4) . .
F0 C8AA C0C3 118(5) . .
C0BB C2AA H2AA 119.9 . .
C0BK C2AA C0BB 120(4) . .
C0BK C2AA H2AA 119.9 . .
C0AX C3AA H3AA 122.1 . .
C0B5 C3AA C0AX 116(3) . .
C0B5 C3AA H3AA 122.1 . .
F07Z C28 C0BF 119(4) . .
F0D4 C28 F07Z 111(5) . .
F0D4 C28 C0BF 124(4) . .
F0D4 C28 F15 79(4) . .
F15 C28 F07Z 95(5) . .
F15 C28 C0BF 118(5) . .
C09J C30 F0CR 119(4) . .
F0BA C30 C09J 118(4) . .
F0BA C30 F0CR 97(4) . .
F0CI C30 C09J 119(4) . .
F0CI C30 F0BA 101(4) . .
F0CI C30 F0CR 99(4) . .
C08S C19 C0CL 124(3) . .
C08S C19 H19 117.8 . .
C0CL C19 H19 117.8 . .
C099 C31 C0CL 122(2) . .
C099 C31 H31 119.0 . .
C0CL C31 H31 119.0 . .
F040 C35 F08P 96(3) . .
F040 C35 F097 105(3) . .
F040 C35 C0AC 118(4) . .
F040 C35 F2 124(5) . .
F08P C35 C0AC 113(3) . .
F097 C35 F08P 111(4) . .
F097 C35 C0AC 112(3) . .
F097 C35 F2 77(5) . .
F2 C35 C0AC 111(4) . .
C0BC C1AA C0CU 115(3) . .
C0BC C1AA H1AA 122.3 . .
C0CU C1AA H1AA 122.3 . .
F07M C26 F0AL 105(4) . .
F07M C26 C0CH 112(3) . .
F0AI C26 F07M 109(4) . .
F0AI C26 F0AL 108(3) . .
F0AI C26 C0CH 111(4) . .
F0AL C26 C0CH 111(4) . .
F09C C34 F09E 107(4) . .
F09C C34 C09S 124(3) . .
F09C C34 F0CT 79(3) . .
F09E C34 C09S 122(4) . .
F09E C34 F0CT 111(3) . .
C09S C34 F0CT 105(3) . .
C0AR C29 H29 123.1 . .
C40 C29 C0AR 114(4) . .
C40 C29 H29 123.1 . .
C0D2 C33 H33 127.6 . .
C25 C33 C0D2 105(5) . .
C25 C33 H33 127.6 . .
N9 C38 C7AA 115(4) . .
N9 C38 C37 111(4) . .
C37 C38 C7AA 134(3) . .
C0CZ C40 C29 130(4) . .
C0CZ C40 H40 115.2 . .
C29 C40 H40 115.2 . .
F08Q C21 F0AV 116(4) . .
F08Q C21 C0BH 123(3) . .
F08Q C21 F0CD 92(4) . .
F0AV C21 C0BH 111(4) . .
F0AV C21 F0CD 110(3) . .
C0BH C21 F0CD 102(3) . .
F05F C22 F09Y 108(3) . .
F05F C22 C0AN 108(3) . .
F06S C22 F05F 111(3) . .
F06S C22 F09Y 108(2) . .
F06S C22 C0AN 113(3) . .
F09Y C22 C0AN 108(3) . .
F0D3 C4AA C0AX 107(5) . .
F0D5 C4AA C0AX 112(4) . .
F0D5 C4AA F0D3 88(3) . .
F0DC C4AA C0AX 115(4) . .
F0DC C4AA F0D3 95(4) . .
F0DC C4AA F0D5 129(6) . .
F07L C5AA F07B 94(3) . .
F07L C5AA C0AE 113(4) . .
F08Y C5AA F07B 95(3) . .
F08Y C5AA F07L 123(4) . .
F08Y C5AA C0AE 119(3) . .
C0AE C5AA F07B 102(4) . .
F070 C6AA C0AA 106(3) . .
F070 C6AA F0BI 104(3) . .
F08R C6AA F070 104(2) . .
F08R C6AA C0AA 108(3) . .
F08R C6AA F0BI 123(3) . .
F0BI C6AA C0AA 110(3) . .
F0BJ C6AA F070 143(4) . .
F0BJ C6AA F08R 101(3) . .
F0BJ C6AA C0AA 91(4) . .
F0C0 C1BA C0B9 109(5) . .
F0C0 C1BA F0CE 93(4) . .
F0C0 C1BA F36 135(6) . .
F0CE C1BA C0B9 111(4) . .
F0CE C1BA F36 96(4) . .
F36 C1BA C0B9 108(5) . .
C38 C7AA H7AA 109.5 . .
C38 C7AA H7AB 109.5 . .
C38 C7AA H7AC 109.5 . .
H7AA C7AA H7AB 109.5 . .
H7AA C7AA H7AC 109.5 . .
H7AB C7AA H7AC 109.5 . .
C0BA F17 F40 54(4) . .
F0BL C0BA F0C9 78(4) . .
F0BL C0BA C0CL 116(4) . .
F0C9 C0BA C0CL 102(5) . .
F17 C0BA F0BL 131(3) . .
F17 C0BA F0C9 83(4) . .
F17 C0BA C0CL 112(4) . .
F40 C0BA F0BL 93(5) . .
F40 C0BA F0C9 133(4) . .
F40 C0BA C0CL 122(6) . .
F40 C0BA F17 69(4) . .
F08M C9AA C0B5 106(4) . .
F0B2 C9AA F08M 97(4) . .
F0B2 C9AA C0B5 117(4) . .
F0CG C9AA F08M 103(3) . .
F0CG C9AA F0B2 118(5) . .
F0CG C9AA C0B5 113(6) . .
C33 C25 H25 112.3 . .
C37 C25 C33 135(7) . .
C37 C25 H25 112.3 . .
C38 C37 H37 120.4 . .
C25 C37 C38 119(5) . .
C25 C37 H37 120.4 . .
C0BA F40 F17 58(5) . .
Cl1 C3BA Cl2 128(2) . .
Cl1 C3BA H3BA 105.4 . .
Cl1 C3BA H3BB 105.4 . .
Cl2 C3BA H3BA 105.4 . .
Cl2 C3BA H3BB 105.4 . .
H3BA C3BA H3BB 106.0 . .
Cl4 C27 H27A 104.6 . .
Cl4 C27 H27B 104.6 . .
Cl8 C27 Cl4 131(3) . .
Cl8 C27 H27A 104.6 . .
Cl8 C27 H27B 104.6 . .
H27A C27 H27B 105.7 . .
C09T C2BA H2BA 120.5 . .
C0AE C2BA C09T 119(2) . .
C0AE C2BA H2BA 120.5 . .
C28 F15 F0D4 50(3) . .

loop_
_geom_bond_atom_site_label_1
_geom_bond_atom_site_label_2
_geom_bond_distance
_geom_bond_site_symmetry_2
Br01 C8 1.858(14) .
Br02 C11 1.846(13) .
Br03 C2 1.924(15) .
Fe3 O3 1.899(10) .
Fe3 N11 2.127(13) .
Fe3 N13 2.240(17) .
Fe3 N14 2.218(16) .
Fe3 N15 2.123(11) .
Fe3 N12 2.243(14) .
Fe1 O1 1.962(10) .
Fe1 N1 2.091(13) 2_666
Fe1 N4 2.233(13) .
Fe1 N5 2.171(13) .
Fe1 N2 2.230(18) .
Fe1 N3 2.19(2) .
Br06 C5 1.855(18) .
Fe4 O4 1.935(11) .
Fe4 N16 2.158(13) .
Fe4 N18 2.260(15) .
Fe4 N17 2.208(18) .
Fe4 N20 2.135(13) .
Fe4 N19 2.239(19) .
Fe2 O2 1.973(13) .
Fe2 N6 2.142(17) 2_847
Fe2 N8 2.177(19) .
Fe2 N7 2.22(3) .
Fe2 N10 2.179(18) .
Fe2 N9 2.29(3) .
O1 C1 1.274(17) .
O3 C10 1.276(18) .
F00C C05X 1.31(3) .
F00D C09U 1.38(2) .
F00E C07X 1.37(3) .
F00F C08V 1.37(2) .
F00G C09U 1.40(3) .
F00H C059 1.37(3) .
F00I C07Y 1.36(3) .
F00J C09U 1.29(2) .
F00K C07X 1.35(2) .
O4 C7 1.31(2) .
F00M C059 1.317(19) .
F00N C07R 1.35(3) .
F00O C07E 1.39(3) .
N11 C9 1.326(19) .
N11 C045 1.50(2) .
F00Q C07T 1.31(2) .
F00R C068 1.33(2) .
F00S C08V 1.30(3) .
F00T C08V 1.33(3) .
F00U C07X 1.37(2) .
F00V C07T 1.34(3) .
F00W C05X 1.327(19) .
F00X C088 1.338(19) .
F00Y C08T 1.28(3) .
F00Z C088 1.35(3) .
N13 C03F 1.337(19) .
N13 C05J 1.33(2) .
F011 C08T 1.35(3) .
F012 C088 1.34(2) .
N16 C03Y 1.47(2) .
N16 C12 1.304(19) .
N1 Fe1 2.091(12) 2_666
N1 C3 1.339(18) .
N1 C02F 1.48(2) .
F015 C07E 1.24(3) .
F016 C07E 1.34(2) .
F017 C08F 1.30(3) .
F018 C05X 1.34(2) .
F019 C09M 1.36(3) .
F01B C09D 1.33(2) .
F01C C08F 1.33(3) .
F01D C059 1.29(2) .
F01E C07R 1.32(2) .
F01F C07R 1.36(3) .
O2 C4 1.26(2) .
N14 C04X 1.33(2) .
N14 C05S 1.39(2) .
F01I C07T 1.34(3) .
C11 C10 1.39(2) .
C11 C12 1.51(2) .
F01K C0CN 1.29(3) .
F01L C09M 1.33(3) .
F01M C0A2 1.21(3) .
F01N C07Y 1.29(2) .
F01O C07Y 1.38(3) .
N15 C034 1.39(3) .
N15 C043 1.54(2) .
N15 C071 1.48(3) .
F01Q C09D 1.35(3) .
C3 C1 1.51(2) 2_666
C3 C2 1.41(2) .
N4 C04I 1.38(2) .
N4 C06Q 1.33(2) .
N5 C037 1.43(2) .
N5 C079 1.48(2) .
N5 C09A 1.51(3) .
F01U C068 1.35(3) .
F01V C09F 1.32(2) .
F01W C09P 1.32(3) .
F01X C08T 1.36(2) .
C01Y C03K 1.35(3) .
C01Y C042 1.43(2) .
C01Y C07X 1.44(3) .
F01Z C09P 1.32(2) .
C020 C02M 1.43(3) .
C020 C04A 1.46(2) .
C020 B073 1.60(3) .
N12 C02E 1.37(2) .
N12 C030 1.41(2) .
F022 C0AJ 1.30(4) .
N18 C06P 1.37(2) .
N18 C086 1.35(3) .
N2 C03D 1.39(2) .
N2 C051 1.38(3) .
C025 C05L 1.35(3) .
C025 C05V 1.41(3) .
C025 C0A2 1.57(4) .
N17 C06T 1.37(2) .
N17 C07U 1.42(3) .
F027 C08F 1.32(2) .
C9 C10 1.47(2) .
C9 C8 1.44(2) .
C029 H029 0.9500 .
C029 C02U 1.37(2) .
C029 C058 1.43(2) .
F02A C0CM 1.33(3) .
C02B C03E 1.44(3) .
C02B C03K 1.41(3) .
C02B C08T 1.48(3) .
F02C C09P 1.39(3) .
C02D C03R 1.39(2) .
C02D C04H 1.37(2) .
C02D C094 1.53(4) .
C02E C043 1.51(3) .
C02E C04F 1.33(3) .
C02F C03A 1.46(3) .
C02F C03G 1.35(3) .
C02G C04L 1.42(2) .
C02G C05O 1.36(2) .
C02G C08F 1.51(3) .
F02H C0CO 1.39(4) .
F02I C09M 1.30(2) .
C02J C03E 1.36(3) .
C02J C042 1.38(2) .
C02J B073 1.65(3) .
C02K C04B 1.36(2) .
C02K C04T 1.40(2) .
C02K C09U 1.49(3) .
C02L C04B 1.38(2) .
C02L C05Q 1.40(2) .
C02L B05Y 1.68(2) .
C02M H02M 0.9500 .
C02M C02N 1.36(3) .
C02N C041 1.40(2) .
C02N C05X 1.48(3) .
C1 C3 1.51(2) 2_666
C1 C2 1.35(2) .
C02P C03M 1.36(2) .
C02P C05L 1.44(3) .
C02P B05Y 1.56(3) .
N20 C05R 1.47(3) .
N20 C06H 1.49(3) .
N20 C06W 1.51(2) .
C02R C03R 1.37(3) .
C02R C05W 1.40(2) .
C02R B05Y 1.67(3) .
N19 C054 1.35(2) .
N19 C07C 1.40(3) .
C02T C04L 1.41(2) .
C02T C04R 1.32(2) .
C02T B073 1.67(2) .
C02U C059 1.47(2) .
C02U C06G 1.41(3) .
F02V C09F 1.30(3) .
F02W C0AJ 1.33(2) .
F02X C0CO 1.30(3) .
F02Y C068 1.29(2) .
F02Z C0BR 1.31(3) .
C030 C05E 1.30(3) .
C030 C061 1.49(2) .
C031 C053 1.41(3) .
C031 C08W 1.37(3) .
C031 B09R 1.64(3) .
F032 C0CY 1.39(4) .
C033 C03Y 1.39(3) .
C033 C05C 1.54(3) .
C033 C064 1.40(2) .
C034 H03A 0.9900 .
C034 H03B 0.9900 .
C034 C05S 1.54(3) .
C035 H035 0.9500 .
C035 C03A 1.42(2) .
C035 C04K 1.37(3) .
C037 H03C 0.9900 .
C037 H03D 0.9900 .
C037 C03D 1.49(3) .
F038 C0AD 1.26(3) .
C039 C04H 1.38(3) .
C039 C05W 1.40(3) .
C039 C09M 1.47(3) .
C03A C05A 1.46(3) .
N3 C090 1.39(3) .
N3 C0CA 1.41(4) .
C03C C03Y 1.37(3) .
C03C C04M 1.39(2) .
C03C C08X 1.47(3) .
C03D C04C 1.41(3) .
C03E H03E 0.9500 .
C03F C060 1.43(3) .
C03F C071 1.47(3) .
C03G C05H 1.42(2) .
C03G C063 1.50(3) .
F03H C0C2 1.35(3) .
C03J C05Z 1.36(4) .
C03J C08W 1.45(3) .
C03J C0A6 1.49(3) .
C03K H03K 0.9500 .
F03L C0AJ 1.33(3) .
C03M H03M 0.9500 .
C03M C04G 1.35(3) .
C03N C04R 1.43(2) .
C03N C05O 1.41(2) .
C03N C068 1.44(3) .
C03O C047 1.44(2) .
C03O C04D 1.33(3) .
C03O B05Y 1.71(3) .
F03P C0CN 1.36(3) .
C03Q C045 1.44(3) .
C03Q C05M 1.41(3) .
C03Q C06V 1.46(3) .
C03R H03R 0.9500 .
F03S C0AQ 1.37(4) .
C03T C047 1.37(3) .
C03T C07A 1.37(3) .
C03T C07T 1.50(3) .
F03U C0CM 1.31(4) .
C03V C04U 1.40(3) .
C03V C06G 1.38(2) .
C03V C09P 1.42(3) .
C03W C04T 1.39(2) .
C03W C05Q 1.38(2) .
C03W C08V 1.48(2) .
C03X C041 1.39(3) .
C03X C04A 1.38(3) .
C03X C07Y 1.44(3) .
F03Z C0CN 1.43(4) .
F040 C35 1.29(5) .
C041 H041 0.9500 .
C042 H042 0.9500 .
C043 H04A 0.9900 .
C043 H04B 0.9900 .
C044 C04D 1.41(3) .
C044 C07A 1.41(2) .
C044 C088 1.49(3) .
C045 C06O 1.35(3) .
F046 C0AD 1.26(3) .
C047 H047 0.9500 .
N6 Fe2 2.142(17) 2_847
N6 C6 1.30(2) .
N6 C0AM 1.43(3) .
F049 C0CM 1.34(3) .
C04A H04G 0.9500 .
C04B H04D 0.9500 .
C04C H04C 0.9500 .
C04C C0AO 1.36(4) .
C04D H04E 0.9500 .
C12 C7 1.46(2) .
C04F H04F 0.9500 .
C04F C06C 1.38(3) .
C04G C05V 1.40(3) .
C04G C07E 1.52(3) .
C04H H04H 0.9500 .
C04I C05G 1.39(3) .
C04I C074 1.46(3) .
F04J C0AD 1.43(3) .
C04K H04K 0.9500 .
C04K C05H 1.35(3) .
C04L H04L 0.9500 .
C04M H04M 0.9500 .
C04M C06F 1.30(3) .
C04N C06X 1.43(3) .
C04N C08L 1.34(3) .
C04N C09F 1.49(3) .
C04O C07G 1.40(3) .
C04O C080 1.37(3) .
C04O C0AD 1.50(3) .
F04P C0C2 1.35(4) .
F04Q C09K 1.38(3) .
C04R H04R 0.9500 .
F04S C0CO 1.32(3) .
C04T H04T 0.9500 .
C04U H04U 0.9500 .
C04U C058 1.39(3) .
C04V C06I 1.33(3) .
C04V C080 1.42(3) .
C04V C0C8 1.46(4) .
F04W C09F 1.40(3) .
C04X C067 1.36(3) .
C04X C085 1.54(3) .
F04Y C0C2 1.38(3) .
F04Z C094 1.41(4) .
C050 C07K 1.44(3) .
C050 C09O 1.38(3) .
C050 C0AJ 1.46(4) .
C051 C08G 1.44(3) .
C051 C09Q 1.31(3) .
C052 C07K 1.38(3) .
C052 C08D 1.36(3) .
C052 B09R 1.63(3) .
C053 H053 0.9500 .
C053 C05K 1.44(3) .
C054 C06H 1.47(3) .
C054 C0A1 1.42(4) .
C055 C08D 1.42(3) .
C055 C09O 1.37(3) .
C055 C0BR 1.48(4) .
C8 C7 1.39(2) .
C058 B073 1.66(3) .
C05A H05G 0.9800 .
C05A H05H 0.9800 .
C05A H05I 0.9800 .
F05B C0AQ 1.35(3) .
C05C H05A 0.9800 .
C05C H05B 0.9800 .
C05C H05C 0.9800 .
F05D C0A2 1.39(3) .
C05E H05E 0.9500 .
C05E C06C 1.39(3) .
F05F C22 1.30(4) .
C05G H05J 0.9500 .
C05G C06L 1.28(3) .
C05H H05K 0.9500 .
C05I C06X 1.43(2) .
C05I C095 1.35(3) .
C05I B09R 1.61(3) .
C05J C06N 1.52(3) .
C05J C089 1.39(3) .
C05K C05Z 1.36(3) .
C05K C09D 1.40(4) .
C05L H05L 0.9500 .
C05M H05M 0.9500 .
C05M C07F 1.31(3) .
F05N C09K 1.36(3) .
C05O H05O 0.9500 .
F05P C0AQ 1.38(3) .
C05Q H05Q 0.9500 .
C05R H05D 0.9900 .
C05R H05F 0.9900 .
C05R C06T 1.51(3) .
C05S C07P 1.33(3) .
F05U C09D 1.37(3) .
C05V H05V 0.9500 .
C05W H05W 0.9500 .
C05Z H05Z 0.9500 .
C060 H060 0.9500 .
C060 C087 1.33(3) .
C061 H06A 0.9800 .
C061 H06B 0.9800 .
C061 H06C 0.9800 .
F062 C0CY 1.33(3) .
C063 H06P 0.9800 .
C063 H06Q 0.9800 .
C063 H06R 0.9800 .
C064 H064 0.9500 .
C064 C06F 1.43(3) .
C066 H066 0.9500 .
C066 C07U 1.34(3) .
C066 C0AZ 1.38(3) .
C067 H067 0.9500 .
C067 C075 1.34(3) .
F069 C094 1.28(4) .
C06A C08L 1.41(3) .
C06A C095 1.43(3) .
C06A C0CN 1.38(4) .
F06B C0A2 1.33(3) .
C06C H06D 0.9500 .
C06D H06S 0.9500 .
C06D C06L 1.38(3) .
C06D C06Q 1.41(3) .
C06F H06F 0.9500 .
C06G H06U 0.9500 .
C06H H06E 0.9900 .
C06H H06G 0.9900 .
C06I H06V 0.9500 .
C06I C06M 1.44(3) .
F06J C0C8 1.37(4) .
C06K C07Q 1.38(4) .
C06K C091 1.33(3) .
C06K C0CY 1.45(4) .
C06L H06T 0.9500 .
C06M C07G 1.42(3) .
C06M B09R 1.69(3) .
C06N H06H 0.9800 .
C06N H06I 0.9800 .
C06N H06J 0.9800 .
C06O C083 1.40(3) .
C06O C08A 1.49(4) .
C06P C06W 1.56(4) .
C06P C0A8 1.28(3) .
C06Q C079 1.48(3) .
C06R C07O 1.40(3) .
C06R C08N 1.36(4) .
C06R C09K 1.51(4) .
F06S C22 1.29(3) .
C06T C08E 1.39(3) .
C06U C093 1.41(4) .
C06U C0A5 1.38(4) .
C06U B21 1.68(4) .
C06V H06K 0.9800 .
C06V H06L 0.9800 .
C06V H06M 0.9800 .
C06W H06N 0.9900 .
C06W H06O 0.9900 .
C06X H06X 0.9500 .
C06Y C07O 1.38(4) .
C06Y C09B 1.36(4) .
C06Y B0DD 1.62(4) .
N8 C0CS 1.40(3) .
N8 C0D7 1.37(4) .
F070 C6AA 1.35(2) .
C071 H07A 0.9900 .
C071 H07B 0.9900 .
C072 C093 1.46(3) .
C072 C09I 1.36(4) .
C072 C0AQ 1.43(5) .
C074 H07G 0.9800 .
C074 H07H 0.9800 .
C074 H07I 0.9800 .
C075 H075 0.9500 .
C075 C07P 1.41(3) .
C076 H07C 0.9800 .
C076 H07D 0.9800 .
C076 H07E 0.9800 .
C076 C07U 1.49(3) .
F077 C0BR 1.35(4) .
C078 C08I 1.41(4) .
C078 C09H 1.39(3) .
C078 B21 1.69(3) .
C079 H07J 0.9900 .
C079 H07K 0.9900 .
C07A H07L 0.9500 .
F07B C5AA 1.58(6) .
C07C C0AG 1.55(3) .
C07C C0CQ 1.40(4) .
F07D C8AA 1.53(6) .
C07F H07F 0.9500 .
C07F C083 1.44(4) .
C07G H07M 0.9500 .
C4 C6 1.51(3) 2_847
C4 C5 1.39(3) .
F07I C0DB 1.46(6) .
C07J C09H 1.39(3) .
C07J C0B3 1.51(5) .
C07J C0B4 1.30(4) .
C07K H07N 0.9500 .
F07L C5AA 1.28(4) .
F07M C26 1.30(4) .
C6 C4 1.51(3) 2_847
C6 C5 1.47(3) .
C07O H07O 0.9500 .
C07P H07P 0.9500 .
C07Q H07Q 0.9500 .
C07Q C08O 1.44(4) .
C07R C08C 1.41(3) .
F07S C0BR 1.34(3) .
F07V C0CY 1.30(3) .
C07W C09G 1.44(4) .
C07W C0AU 1.33(3) .
C07W C0CO 1.44(4) .
F07Z C28 1.36(6) .
C080 H080 0.9500 .
C081 H081 0.9500 .
C081 C09L 1.46(4) .
C081 C0B1 1.43(4) .
F082 C0C8 1.40(3) .
C083 H083 0.9500 .
F084 C094 1.25(3) .
C085 H08A 0.9800 .
C085 H08B 0.9800 .
C085 H08C 0.9800 .
C086 C08B 1.49(3) .
C086 C0A0 1.42(4) .
C087 H087 0.9500 .
C087 C089 1.38(3) .
C089 H089 0.9500 .
C08A H08D 0.9800 .
C08A H08E 0.9800 .
C08A H08F 0.9800 .
C08B H08G 0.9800 .
C08B H08H 0.9800 .
C08B H08I 0.9800 .
C08C C08K 1.39(4) .
C08C C091 1.40(3) .
C08D H08T 0.9500 .
C08E H08J 0.9500 .
C08E C0AZ 1.26(3) .
C08G H08N 0.9800 .
C08G H08O 0.9800 .
C08G H08P 0.9800 .
C08I H08Q 0.9500 .
C08I C0AA 1.33(3) .
F08J C0B3 1.36(3) .
C08K H08S 0.9500 .
C08K C08O 1.37(3) .
C08L H08V 0.9500 .
F08M C9AA 1.40(5) .
C08N H08R 0.9500 .
C08N C096 1.30(4) .
C08O B0BP 1.67(5) .
F08P C35 1.38(5) .
F08Q C21 1.10(3) .
F08R C6AA 1.33(2) .
C08S C0AF 1.43(3) .
C08S B0DD 1.59(4) .
C08S C19 1.40(3) .
C08U H08U 0.9500 .
C08U C09T 1.39(3) .
C08U C0CH 1.39(4) .
C08W H08W 0.9500 .
C08X H08K 0.9800 .
C08X H08L 0.9800 .
C08X H08M 0.9800 .
F08Y C5AA 1.21(5) .
N7 C0AR 1.32(4) .
N7 C0DA 1.42(3) .
C090 C09A 1.46(4) .
C090 C0CB 1.41(4) .
C091 H091 0.9500 .
C092 H092 0.9500 .
C092 C0A4 1.37(4) .
C092 C0BF 1.48(4) .
C093 H093 0.9500 .
C094 F1 1.18(5) .
C095 H095 0.9500 .
C096 C09B 1.42(3) .
C096 C0CM 1.48(5) .
F097 C35 1.30(4) .
F097 F2 1.65(8) .
F098 C09K 1.27(3) .
C099 C0AF 1.38(4) .
C099 C0C7 1.49(5) .
C099 C31 1.38(4) .
C09A H09A 0.9900 .
C09A H09B 0.9900 .
C09B H09C 0.9500 .
F09C F0CT 1.75(5) .
F09C C34 1.12(4) .
F09E C34 1.18(4) .
C09G H09G 0.9500 .
C09G C0BF 1.40(4) .
C09H H09H 0.9500 .
C09I H09I 0.9500 .
C09I C0B9 1.37(5) .
C09J C0AP 1.43(5) .
C09J C0BD 1.38(4) .
C09J C30 1.35(6) .
C09L C0C1 1.36(3) .
C09L C0C2 1.42(4) .
N10 C0AY 1.45(3) .
N10 C0BQ 1.59(4) .
N10 C0CF 1.39(4) .
C09O H09O 0.9500 .
C09Q H09Q 0.9500 .
C09Q C0AO 1.36(3) .
C09S C0BD 1.39(4) .
C09S C0BZ 1.41(5) .
C09S C34 1.44(5) .
C09T B0BP 1.61(4) .
C09T C2BA 1.43(4) .
F09V C0DB 1.24(4) .
C09W C0AP 1.34(4) .
C09W B0BP 1.64(5) .
C09W C0BZ 1.42(3) .
F09Y C22 1.37(3) .
C09Z C0AM 1.33(4) .
C09Z C0BJ 1.46(4) .
C09Z C0CC 1.48(5) .
C0A0 H0A0 0.9500 .
C0A0 C0BE 1.27(3) .
C0A1 H0A1 0.9500 .
C0A1 C0AT 1.38(4) .
C0A3 C0BS 1.39(3) .
C0A3 C0C6 1.43(5) .
C0A3 B21 1.59(4) .
C0A4 C0AU 1.39(3) .
C0A4 B0DD 1.55(4) .
C0A5 H0A5 0.9500 .
C0A5 C0B9 1.47(4) .
C0A6 F8 1.28(3) .
C0A6 F10 1.28(3) .
C0A6 F11 1.44(4) .
C0A7 C0B8 1.36(4) .
C0A7 C0D0 1.47(3) .
C0A7 B21 1.66(5) .
C0A8 H0A8 0.9500 .
C0A8 C0BE 1.40(4) .
N9 C0D2 1.14(4) .
N9 C38 1.45(4) .
C0AA C0B4 1.39(4) .
C0AA C6AA 1.57(5) .
C0AC C0AS 1.38(4) .
C0AC C0C1 1.36(4) .
C0AC C35 1.48(4) .
C0AE C0CW 1.34(4) .
C0AE C5AA 1.52(6) .
C0AE C2BA 1.39(4) .
C0AF H0AF 0.9500 .
C0AG H0AA 0.9800 .
C0AG H0AB 0.9800 .
C0AG H0AC 0.9800 .
F0AH C0C7 1.19(4) .
F0AI C26 1.28(6) .
F0AK C0C8 1.32(3) .
F0AL C26 1.40(6) .
C0AM C0BB 1.46(4) .
C0AN C0B8 1.38(5) .
C0AN C0C5 1.38(4) .
C0AN C22 1.49(5) .
C0AO H0AO 0.9500 .
C0AP H0AP 0.9500 .
C0AR C0BX 1.44(4) .
C0AR C29 1.46(6) .
C0AS H0AS 0.9500 .
C0AS C0B1 1.39(3) .
C0AT H0AT 0.9500 .
C0AT C0CQ 1.36(4) .
C0AU H0AU 0.9500 .
F0AV C21 1.29(5) .
C0AW H0AW 0.9500 .
C0AW C0AX 1.42(4) .
C0AW C0BW 1.33(3) .
C0AX C3AA 1.39(5) .
C0AX C4AA 1.55(7) .
C0AY H0AD 0.9900 .
C0AY H0AE 0.9900 .
C0AY C0CS 1.44(5) .
C0AZ H0AZ 0.9500 .
F0B0 C8AA 1.15(5) .
C0B1 B0DD 1.71(5) .
F0B2 C9AA 1.37(7) .
C0B3 F0D1 1.34(5) .
C0B3 F4 1.36(6) .
C0B3 F9 1.31(4) .
C0B4 H0B4 0.9500 .
C0B5 C0BN 1.38(4) .
C0B5 C3AA 1.36(5) .
C0B5 C9AA 1.57(7) .
F0B6 C0DB 1.24(3) .
C0B8 H0B8 0.9500 .
C0B9 C1BA 1.50(7) .
F0BA C30 1.34(4) .
C0BB C0C4 1.47(5) .
C0BB C2AA 1.40(4) .
C0BC H0BD 0.9500 .
C0BC C0CS 1.36(5) .
C0BC C1AA 1.30(5) .
C0BD H0BM 0.9500 .
C0BE H0BE 0.9500 .
C0BF C28 1.39(6) .
C0BG C0BS 1.38(4) .
C0BG C0BY 1.56(6) .
C0BG C0DB 1.35(4) .
C0BH C0C5 1.51(5) .
C0BH C0D0 1.28(5) .
C0BH C21 1.51(5) .
F0BI C6AA 1.37(2) .
C0BJ H0BJ 0.9500 .
C0BJ C0BK 1.35(5) .
C0BK H0BK 0.9500 .
C0BK C2AA 1.31(5) .
F0BL F0C9 1.72(7) .
F0BL C0BA 1.29(5) .
F0BM C0C7 1.51(6) .
C0BN H0BN 0.9500 .
C0BN C0BW 1.41(4) .
C0BO H0BA 0.9800 .
C0BO H0BB 0.9800 .
C0BO H0BC 0.9800 .
C0BO C0CA 1.43(4) .
B0BP C0BW 1.66(4) .
C0BQ H0BF 0.9900 .
C0BQ H0BG 0.9900 .
C0BQ C0D2 1.62(6) .
C0BS H0BS 0.9500 .
C0BU H0BU 0.9500 .
C0BU C0CA 1.34(4) .
C0BU C24 1.20(4) .
C0BX H0BH 0.9800 .
C0BX H0BI 0.9800 .
C0BX H0BL 0.9800 .
C0BY H0BY 0.9500 .
C0BY C0C3 1.34(4) .
C0BZ H0BZ 0.9500 .
F0C0 C1BA 1.26(5) .
C0C1 H0C1 0.9500 .
C0C3 C0C6 1.27(4) .
C0C3 C8AA 1.88(8) .
C0C4 H0CA 0.9800 .
C0C4 H0CC 0.9800 .
C0C4 H0CD 0.9800 .
C0C5 H0C5 0.9500 .
C0C6 H0C6 0.9500 .
C0C7 F0D9 1.18(5) .
F0C9 C0BA 1.45(8) .
C0CB H0CB 0.9500 .
C0CB C24 1.49(5) .
C0CC H0CE 0.9800 .
C0CC H0CF 0.9800 .
C0CC H0CG 0.9800 .
F0CD C21 1.63(6) .
F0CE C1BA 1.38(5) .
C0CF H0CH 0.9900 .
C0CF H0CI 0.9900 .
C0CF C0DA 1.54(5) .
F0CG C9AA 1.20(6) .
C0CH C0CW 1.36(4) .
C0CH C26 1.53(5) .
F0CI C30 1.29(4) .
C0CJ H0CJ 0.9800 .
C0CJ H0CK 0.9800 .
C0CJ H0CL 0.9800 .
C0CJ C0D7 1.49(4) .
C0CL C19 1.45(4) .
C0CL C31 1.40(4) .
C0CL C0BA 1.49(2) .
C0CQ H0CQ 0.9500 .
F0CR C30 1.41(7) .
F0CT C34 1.58(6) .
C0CU H0CU 0.9500 .
C0CU C0D7 1.32(5) .
C0CU C1AA 1.45(4) .
C0CW H0CW 0.9500 .
C0CZ H0CZ 0.9500 .
C0CZ C0DA 1.32(5) .
C0CZ C40 1.32(6) .
C0D0 H0D0 0.9500 .
C0D2 C33 1.47(6) .
F0D3 C4AA 1.36(7) .
F0D4 C28 1.29(5) .
F0D4 F15 1.64(5) .
F0D5 C4AA 1.30(5) .
F0D6 C8AA 1.88(9) .
F0DC C4AA 1.21(5) .
C24 H24 0.9500 .
C8AA F0 1.17(5) .
C2AA H2AA 0.9500 .
C3AA H3AA 0.9500 .
C28 F15 1.30(7) .
C19 H19 0.9500 .
C31 H31 0.9500 .
C35 F2 1.35(8) .
C1AA H1AA 0.9500 .
C29 H29 0.9500 .
C29 C40 1.36(4) .
C33 H33 0.9500 .
C33 C25 1.26(6) .
C38 C7AA 1.52(6) .
C38 C37 1.45(6) .
C40 H40 0.9500 .
C6AA F0BJ 1.31(2) .
C1BA F36 1.41(7) .
C7AA H7AA 0.9800 .
C7AA H7AB 0.9800 .
C7AA H7AC 0.9800 .
F17 C0BA 1.28(5) .
F17 F40 1.41(8) .
C0BA F40 1.22(9) .
C25 H25 0.9500 .
C25 C37 1.17(5) .
C37 H37 0.9500 .
Cl1 C3BA 1.58(3) .
Cl2 C3BA 1.59(4) .
Cl4 C27 1.626(16) .
C3BA H3BA 0.9900 .
C3BA H3BB 0.9900 .
Cl8 C27 1.616(15) .
C27 H27A 0.9900 .
C27 H27B 0.9900 .
C2BA H2BA 0.9500 .
